data_7131532
loop_
_publ_author_name
'Zhao, Jinni'
'Leng, Xilong'
'Lin, Jiazhao'
'Yang, Xiaoping'
'Lv, Xiaoli'
'Huang, Xianfeng'
'Yang, Zhi'
'Schipper, Desmond'

_publ_section_title
;
 Rapid and quantitative detection of the inflammatory marker neopterin
 based on a visible luminescent Zn(II)-Eu(III) nanocluster.
;
_journal_issue 36
_journal_name_full 'Chemical communications (Cambridge, England)'
_journal_page_first 5435
_journal_page_last 5438
_journal_paper_doi 10.1039/d2cc06504e
_journal_volume 59
_journal_year 2023
_chemical_formula_moiety 'C190 H280 Cl4 Eu26 F18 N4 O196 S2 Zn22, 8(H2 O)'
_chemical_formula_sum 'C190 H296 Cl4 Eu26 F18 N4 O204 S2 Zn22'
_chemical_formula_weight 11837.21
_chemical_name_systematic ZnEu
_chemical_properties_physical Heat-sensitive
_space_group_crystal_system triclinic
_space_group_IT_number 2
_space_group_name_Hall '-P 1'
_space_group_name_H-M_alt 'P -1'
_atom_sites_solution_hydrogens mixed
_audit_creation_date 2023-03-21
_audit_creation_method
;
Olex2 1.5
(compiled 2021.10.07 svn.r9718050b for OlexSys, GUI svn.r6427)
;
_audit_update_record
;
2023-03-27 deposited with the CCDC.	2023-04-10 downloaded from the CCDC.
;
_cell_angle_alpha 85.1870(10)
_cell_angle_beta 85.3070(10)
_cell_angle_gamma 72.3620(10)
_cell_formula_units_Z 1
_cell_length_a 19.8012(12)
_cell_length_b 22.2405(13)
_cell_length_c 25.7774(15)
_cell_measurement_reflns_used 18560
_cell_measurement_temperature 233
_cell_measurement_theta_max 30.1123
_cell_measurement_theta_min 1.2905
_cell_volume 10761.2(11)
_computing_cell_refinement 'Collect software, Nonius B.V. 1998'
_computing_data_collection 'Collect software, Nonius B.V. 1998'
_computing_data_reduction
;
DENZO and Scalepack (Otwinoski and Minor, 1997)
;
_computing_molecular_graphics 'Olex2 1.5 (Dolomanov et al., 2009)'
_computing_publication_material 'Olex2 1.5 (Dolomanov et al., 2009)'
_computing_structure_refinement 'XL  (Sheldrick, 2008)'
_diffrn_ambient_temperature 233
_diffrn_detector_area_resol_mean 13.6612
_diffrn_measured_fraction_theta_full 0.990
_diffrn_measured_fraction_theta_max 0.990
_diffrn_measurement_device_type 'Mercury2 (2x2 bin mode)'
_diffrn_measurement_method dtprofit.ref
_diffrn_radiation_type MoK\a
_diffrn_radiation_wavelength 0.71073
_diffrn_reflns_av_R_equivalents 0.0688
_diffrn_reflns_av_unetI/netI 0.1023
_diffrn_reflns_Laue_measured_fraction_full 0.990
_diffrn_reflns_Laue_measured_fraction_max 0.990
_diffrn_reflns_number 37557
_diffrn_reflns_point_group_measured_fraction_full 0.990
_diffrn_reflns_point_group_measured_fraction_max 0.990
_diffrn_reflns_theta_full 24.999
_diffrn_reflns_theta_max 24.999
_diffrn_reflns_theta_min 0.963
_diffrn_source 'fine-focus sealed tube'
_exptl_absorpt_coefficient_mu 5.045
_exptl_absorpt_correction_T_max 1.0000
_exptl_absorpt_correction_T_min 0.7511
_exptl_absorpt_correction_type multi-scan
_exptl_absorpt_process_details 'DENZO and Scalepack (Otwinoski and Minor, 1997)'
_exptl_crystal_colour Yellow
_exptl_crystal_density_diffrn 1.810
_exptl_crystal_density_method 'not measured'
_exptl_crystal_description Block
_exptl_crystal_F_000 5596
_exptl_crystal_preparation Luminescent
_exptl_crystal_recrystallization_method 'Vapour deposition'
_exptl_crystal_size_max 0.18
_exptl_crystal_size_mid 0.15
_exptl_crystal_size_min 0.12
_refine_diff_density_max 2.699
_refine_diff_density_min -1.407
_refine_diff_density_rms 0.227
_refine_ls_extinction_method none
_refine_ls_goodness_of_fit_ref 1.046
_refine_ls_hydrogen_treatment constr
_refine_ls_matrix_type full
_refine_ls_number_parameters 2059
_refine_ls_number_reflns 37557
_refine_ls_number_restraints 5107
_refine_ls_restrained_S_all 1.014
_refine_ls_R_factor_all 0.1193
_refine_ls_R_factor_gt 0.0667
_refine_ls_shift/su_max 0.001
_refine_ls_shift/su_mean 0.000
_refine_ls_structure_factor_coef Fsqd
_refine_ls_weighting_details 'w=1/[\s^2^(Fo^2^)+(0.0945P)^2^] where P=(Fo^2^+2Fc^2^)/3'
_refine_ls_weighting_scheme calc
_refine_ls_wR_factor_gt 0.1725
_refine_ls_wR_factor_ref 0.1924
_reflns_Friedel_coverage 0.000
_reflns_number_gt 20124
_reflns_number_total 37557
_reflns_threshold_expression 'I > 2\s(I)'
_cod_data_source_file d2cc06504e2.cif
_cod_data_source_block zneu
_cod_depositor_comments
;
The following automatic conversions were performed:

data item '_exptl_absorpt_correction_type' value 'Multi-scan' was
changed to 'multi-scan' in accordance with the
/home/data/users/saulius/crontab/automatic-downloads/rss-feeds/RSC/lib/dictionaries/cif_core.dic
dictionary named 'cif_core.dic' version 2.4.2 last updated on
2011-04-26.

Automatic conversion script
Id: cif_fix_values 7556 2019-12-06 15:28:31Z antanas 

 Adding full bibliography for 7131532.cif.
;
_cod_database_code 7131532
_shelx_shelxl_version_number 2014/7
_shelx_space_group_comment
;
The symmetry employed for this shelxl refinement is uniquely defined
by the following loop, which should always be used as a source of
symmetry information in preference to the above space-group names.
They are only intended as comments.
;
_olex2_refinement_description
;
loop_
  _platon_squeeze_void_nr
  _platon_squeeze_void_average_x
  _platon_squeeze_void_average_y
  _platon_squeeze_void_average_z
  _platon_squeeze_void_volume
  _platon_squeeze_void_count_electrons
  _platon_squeeze_void_content
   1 -0.003  0.000 -0.007      3388      1557 ' '

1. Fixed Uiso
 At 1.2 times of:
  All C(H) groups, H70 of O70, H75 of O75, H91 of O91, H92 of O92, H95 of O95,
   H96 of O96, {H97A,H97B} of O97, {H98A,H98B} of O98, H63 of O63, H60 of O60,
  H55 of O55, H54 of O54, H53 of O53, H48 of O48, H40 of O40, H37 of O37, H36
  of O36, H32 of O32, H31 of O31, H23 of O23, H20 of O20, H16 of O16, H14 of
  O14, H3 of O3
 At 1.5 times of:
  All C(H,H,H) groups, H90 of O90, {H99A,H99B} of O99
2. Restrained distances
 S1-C40 = C28-C29 = C10-C11 = C50-C51 = C88-C89 = C45-C46 = C84-C85
 1.55 with sigma of 0.03
 C86-C87 = C34-C35 = C42-O35
 1.55 with sigma of 0.01
 C96-F4 = C96-F5 = C96-F6 = C40-F7 = C40-F8 = C40-F9
 1.4 with sigma of 0.03
 C11-F1 = C11-F2 = C11-F3
 1.4 with sigma of 0.03
 F4-F5 = F5-F6 = F6-F4 = F7-F8 = F8-F9 = F9-F7
 2.2 with sigma of 0.03
 F1-F2 = F2-F3 = F3-F1
 2.2 with sigma of 0.03
3. Uiso/Uaniso restraints and constraints
C1 \\sim C2 \\sim C3 \\sim C4 \\sim C5 \\sim C6 \\sim C7 \\sim C8 \\sim C9
\\sim C10 \\sim C11 \\sim C12 \\sim C13 \\sim C14 \\sim C15 \\sim C16 \\sim C17
\\sim C18 \\sim C19 \\sim C20 \\sim C21 \\sim C22 \\sim C23 \\sim C24 \\sim C25
\\sim C26 \\sim C27 \\sim C28 \\sim C29 \\sim C30 \\sim C31 \\sim C32 \\sim C33
\\sim C34 \\sim C35 \\sim C36 \\sim C37 \\sim C38 \\sim C39 \\sim C40 \\sim C41
\\sim C42 \\sim C43 \\sim C44 \\sim C45 \\sim C46 \\sim C48 \\sim C49 \\sim C50
\\sim C51 \\sim C52 \\sim C53 \\sim C56 \\sim C57 \\sim C58 \\sim C59 \\sim C60
\\sim C61 \\sim C62 \\sim C63 \\sim C64 \\sim C65 \\sim C66 \\sim C67 \\sim C68
\\sim C69 \\sim C70 \\sim C71 \\sim C72 \\sim C73 \\sim C74 \\sim C75 \\sim C76
\\sim C77 \\sim C78 \\sim C79 \\sim C80 \\sim C81 \\sim C82 \\sim C83 \\sim C84
\\sim C85 \\sim C86 \\sim C87 \\sim C88 \\sim C89 \\sim C90 \\sim C91 \\sim C92
\\sim C93 \\sim C94 \\sim C95 \\sim C96 \\sim C97 \\sim C98: within 3.8A with
sigma of 0.005 and sigma for terminal atoms of 0.01 within 3.8A
Uanis(F7) \\sim Ueq, Uanis(F8) \\sim Ueq, Uanis(F9) \\sim Ueq, Uanis(F6) \\sim
Ueq, Uanis(O6) \\sim Ueq, Uanis(C30) \\sim Ueq, Uanis(C31) \\sim Ueq,
Uanis(C74) \\sim Ueq, Uanis(C75) \\sim Ueq: with sigma of 0.02 and sigma for
terminal atoms of 0.02
4. Rigid body (RIGU) restrains
 Eu1, Eu2, Eu3, Eu4, Eu5, Eu6, Eu7, Eu8, Eu9, Eu10, Eu11, Eu12, Eu13, Zn1, Zn2,
  Zn3, Zn4, Zn5, Zn6, Zn7, Zn8, Zn9, Zn10, Zn11, Cl1, Cl2, S1, F1, F2, F3, F4,
 F5, F6, F7, F8, F9, N1, N2, O1, O2, O3, O4, O5, O6, O7, O8, O9, O10, O11, O12,
 O13, O14, O15, O16, O17, O18, O19, O20, O21, O22, O23, O24, O25, O26, O27, O28,
  O29, O30, O31, O32, O33, O34, O35, O36, O37, O38, O39, O40, O41, O42, O43,
 O44, O45, O46, O47, O48, O49, O50, O51, O52, O53, O54, O55, O56, O57, O58, O59,
  O60, O61, O62, O63, O64, O65, O66, O67, O68, O69, O70, O71, O72, O73, O74,
 O75, O76, O77, O78, O79, O80, O81, O82, O83, O84, O85, O86, O87, O88, O89, O90,
  O91, O92, O93, O94, O95, O96, O97, O98, O99, C1, C2, C3, C4, C5, C6, C7, C8,
 C9, C10, C11, C12, C13, C14, C15, C16, C17, C18, C19, C20, C21, C22, C23, C24,
 C25, C26, C27, C28, C29, C30, C31, C32, C33, C34, C35, C36, C37, C38, C39, C40,
  C41, C42, C43, C44, C45, C46, C48, C49, C50, C51, C52, C53, C56, C57, C58,
 C59, C60, C61, C62, C63, C64, C65, C66, C67, C68, C69, C70, C71, C72, C73, C74,
  C75, C76, C77, C78, C79, C80, C81, C82, C83, C84, C85, C86, C87, C88, C89,
 C90, C91, C92, C93, C94, C95, C96, C97, C98
 with sigma for 1-2 distances of 0.004 and sigma for 1-3 distances of 0.004
5. Others
 Fixed Uiso: C40(0.3)
6.a Everything fixed:
 H20, H36, H37, H75
6.b Riding coordinates:
 O97(H97A,H97B), O98(H98A,H98B), O99(H99A,H99B), C34(H34A,H34B,H34C), C90(H90A,
 H90B,H90C)
6.c Ternary CH refined with riding coordinates:
 O3(H3), O14(H14), O16(H16), O23(H23), O31(H31), O32(H32), O40(H40), O48(H48),
 O53(H53), O54(H54), O55(H55), O60(H60), O63(H63), O70(H70), O91(H91), O92(H92),
  O95(H95), O96(H96)
6.d Me refined with riding coordinates:
 C28(H28A,H28B,H28C), C30(H30A,H30B,H30C), C32(H32A,H32B,H32C), C36(H36A,H36B,
 H36C), C38(H38A,H38B,H38C), C42(H42A,H42B,H42C), C43(H43A,H43B,H43C), C45(H45A,
 H45B,H45C), C48(H48A,H48B,H48C), C50(H50A,H50B,H50C), C52(H52A,H52B,H52C),
 C56(H56A,H56B,H56C), C58(H58A,H58B,H58C), C60(H60A,H60B,H60C), C62(H62A,H62B,
 H62C), C64(H64A,H64B,H64C), C66(H66A,H66B,H66C), C68(H68A,H68B,H68C), C70(H70A,
 H70B,H70C), C72(H72A,H72B,H72C), C74(H74A,H74B,H74C), C76(H76A,H76B,H76C),
 C78(H78A,H78B,H78C), C80(H80A,H80B,H80C), C82(H82A,H82B,H82C), C84(H84A,H84B,
 H84C), C86(H86A,H86B,H86C), C88(H88A,H88B,H88C), C92(H92A,H92B,H92C), C94(H94A,
 H94B,H94C), C97(H97C,H97D,H97E)
6.e Aromatic/amide H refined with riding coordinates:
 O90(H90), C2(H2), C3(H3A), C6(H6), C7(H7), C9(H9), C12(H12), C13(H13),
 C17(H17), C19(H19), C20(H20A), C21(H21), C24(H24), C25(H25), C27(H27)
6.f Fitted hexagon refined as free rotating group:
 C1(C2,C3,C4,C5,C6), C22(C23,C24,C25,C26,C27)
;
_smtbx_masks_void_probe_radius 1.2
_smtbx_masks_void_truncation_radius 1.2
_olex2_submission_special_instructions 'No special instructions were received'

loop_
_space_group_symop_operation_xyz
'x, y, z'
'-x, -y, -z'

loop_
_atom_site_label
_atom_site_type_symbol
_atom_site_fract_x
_atom_site_fract_y
_atom_site_fract_z
_atom_site_U_iso_or_equiv
_atom_site_adp_type
_atom_site_occupancy
_atom_site_site_symmetry_order
_atom_site_calc_flag
_atom_site_refinement_flags_posn
_atom_site_refinement_flags_adp
_atom_site_refinement_flags_occupancy
_atom_site_disorder_assembly
_atom_site_disorder_group
Eu1 Eu 0.47948(4) 0.83603(3) 0.67200(3) 0.0539(2) Uani 1 1 d . U . . .
Eu2 Eu 0.35096(4) 0.76022(3) 0.73369(3) 0.04342(18) Uani 1 1 d . U . . .
Eu3 Eu 0.54638(4) 0.67680(3) 0.73724(3) 0.04455(18) Uani 1 1 d . U . . .
Eu4 Eu 0.69296(4) 0.56837(4) 0.68126(3) 0.0512(2) Uani 1 1 d . U . . .
Eu5 Eu 0.55041(3) 0.50180(3) 0.74729(2) 0.03824(17) Uani 1 1 d . U . . .
Eu6 Eu 0.15595(4) 0.81975(4) 0.71731(3) 0.0574(2) Uani 1 1 d . U . . .
Eu7 Eu 0.22224(4) 0.78816(3) 0.84898(3) 0.0533(2) Uani 1 1 d . U . . .
Eu8 Eu 0.25000(3) 0.65363(3) 0.76613(2) 0.04017(17) Uani 1 1 d . U . . .
Eu9 Eu 0.23146(4) 0.56302(3) 0.89155(3) 0.04664(19) Uani 1 1 d . U . . .
Eu10 Eu 0.36605(3) 0.48735(3) 0.79377(2) 0.03747(16) Uani 1 1 d . U . . .
Eu11 Eu 0.17703(4) 0.52284(3) 0.76670(3) 0.04733(19) Uani 1 1 d . U . . .
Eu12 Eu 0.48962(4) 0.35530(3) 0.74414(2) 0.04082(17) Uani 1 1 d . U . . .
Eu13 Eu 0.46716(5) 0.81126(4) 0.81663(3) 0.0589(2) Uani 1 1 d . U . . .
Zn1 Zn 0.61230(12) 0.90968(10) 0.60649(8) 0.0806(6) Uani 1 1 d . U . . .
Zn2 Zn 0.53605(14) 0.96763(11) 0.70611(9) 0.0980(7) Uani 1 1 d . U . . .
Zn3 Zn 0.75195(13) 0.67645(13) 0.74923(9) 0.0986(8) Uani 1 1 d . U . . .
Zn4 Zn 0.71318(10) 0.36037(10) 0.68560(7) 0.0739(6) Uani 1 1 d . U . . .
Zn5 Zn 0.38901(11) 0.67113(10) 0.93940(7) 0.0725(5) Uani 1 1 d . U . . .
Zn6 Zn 0.10429(12) 0.38723(11) 0.76462(9) 0.0865(7) Uani 1 1 d . U . . .
Zn7 Zn 0.05781(11) 0.46730(11) 0.85882(9) 0.0865(7) Uani 1 1 d . U . . .
Zn8 Zn 0.43441(8) 0.55704(8) 0.53005(6) 0.0530(4) Uani 1 1 d . U . . .
Zn9 Zn 0.53995(9) 0.58761(8) 0.62123(6) 0.0531(4) Uani 1 1 d . U . . .
Zn10 Zn 0.43649(8) 0.47793(8) 0.65381(6) 0.0506(4) Uani 1 1 d . U . . .
Zn11 Zn 0.39932(12) 0.30360(10) 0.85698(8) 0.0823(6) Uani 1 1 d . U . . .
Cl1 Cl 0.6755(4) 1.2202(3) 0.5930(3) 0.144(3) Uani 1 1 d . U . . .
Cl2 Cl -0.1644(3) 0.2597(3) 0.9121(3) 0.137(2) Uani 1 1 d . U . . .
S1 S 0.1643(5) 0.9842(3) 0.7262(4) 0.158(3) Uani 1 1 d D U . . .
F1 F 0.6889(7) 0.8137(7) 0.3624(5) 0.146(4) Uani 1 1 d D U . . .
F2 F 0.6896(8) 0.7460(7) 0.4254(6) 0.177(5) Uani 1 1 d D U . . .
F3 F 0.6075(7) 0.8337(8) 0.4268(6) 0.178(6) Uani 1 1 d D U . . .
F4 F 0.2029(9) 0.3116(8) 0.5314(7) 0.207(6) Uani 1 1 d D U . . .
F5 F 0.1028(11) 0.3015(9) 0.5183(7) 0.227(7) Uani 1 1 d D U . . .
F6 F 0.1063(10) 0.3805(7) 0.5596(6) 0.201(6) Uani 1 1 d D U . . .
F7 F 0.1443(16) 1.0864(14) 0.7758(13) 0.362(16) Uani 1 1 d D U . . .
F8 F 0.1049(12) 1.0093(9) 0.8187(9) 0.240(9) Uani 1 1 d D U . . .
F9 F 0.0449(14) 1.0687(14) 0.7554(10) 0.319(13) Uani 1 1 d D U . . .
N1 N 0.6887(7) 0.9381(7) 0.5578(6) 0.082(4) Uani 1 1 d . U . . .
N2 N 0.0668(7) 0.3132(7) 0.7437(6) 0.080(3) Uani 1 1 d . U . . .
O1 O 0.6012(7) 0.9872(6) 0.6479(5) 0.096(3) Uani 1 1 d . U . . .
O2 O 0.0357(7) 0.3958(6) 0.8288(5) 0.105(4) Uani 1 1 d . U . . .
O3 O 0.5636(6) 0.8850(5) 0.6761(4) 0.073(3) Uani 1 1 d . U . . .
H3 H 0.6011 0.8567 0.6970 0.087 Uiso 1 1 calc R U . . .
O4 O 0.4431(9) 1.0248(7) 0.6904(7) 0.132(5) Uani 1 1 d . U . . .
O5 O 0.4121(7) 0.9385(6) 0.6757(5) 0.099(3) Uani 1 1 d . U . . .
O6 O 0.5472(9) 0.9793(7) 0.7772(5) 0.120(4) Uani 1 1 d . U . . .
O7 O 0.5074(6) 0.8958(6) 0.7949(5) 0.089(3) Uani 1 1 d . U . . .
O8 O 0.5331(7) 0.9355(6) 0.5586(5) 0.096(3) Uani 1 1 d . U . . .
O9 O 0.4693(7) 0.8727(6) 0.5880(4) 0.088(3) Uani 1 1 d . U . . .
O10 O 0.6547(7) 0.8188(6) 0.5904(5) 0.108(4) Uani 1 1 d . U . . .
O11 O 0.5823(6) 0.7671(5) 0.6277(4) 0.079(3) Uani 1 1 d . U . . .
O12 O 0.2153(6) 0.8584(6) 0.6501(5) 0.089(3) Uani 1 1 d . U . . .
O13 O 0.3326(6) 0.8306(5) 0.6599(4) 0.072(3) Uani 1 1 d . U . . .
O14 O 0.2442(5) 0.8289(4) 0.7640(4) 0.059(2) Uani 1 1 d . U . . .
H14 H 0.2457 0.8726 0.7634 0.071 Uiso 1 1 calc R U . . .
O15 O 0.4230(6) 0.6302(5) 0.8718(4) 0.073(3) Uani 1 1 d . U . . .
O16 O 0.1396(5) 0.4431(5) 0.8086(4) 0.074(3) Uani 1 1 d . U . . .
H16 H 0.1795 0.4154 0.8276 0.089 Uiso 1 1 calc R U . . .
O17 O 0.4906(5) 0.5639(5) 0.8195(4) 0.068(2) Uani 1 1 d . U . . .
O18 O 0.8194(7) 0.6756(7) 0.6873(6) 0.111(4) Uani 1 1 d . U . . .
O19 O 0.7884(6) 0.6035(7) 0.6533(5) 0.106(4) Uani 1 1 d . U . . .
O20 O 0.5400(5) 0.7794(5) 0.7401(4) 0.061(2) Uani 1 1 d . U . . .
H20 H 0.5825 0.7940 0.7390 0.073 Uiso 1 1 d . U . . .
O21 O 0.7066(5) 0.5660(5) 0.5914(4) 0.074(3) Uani 1 1 d . U . . .
O22 O 0.6055(5) 0.5784(5) 0.5531(4) 0.066(3) Uani 1 1 d . U . . .
O23 O 0.5883(5) 0.6414(5) 0.6550(3) 0.056(2) Uani 1 1 d . U . . .
H23 H 0.5970 0.6750 0.6308 0.067 Uiso 1 1 calc R U . . .
O24 O 0.7880(7) 0.6036(8) 0.8000(5) 0.108(4) Uani 1 1 d . U . . .
O25 O 0.7589(6) 0.5364(6) 0.7550(5) 0.089(3) Uani 1 1 d . U . . .
O26 O 0.7586(6) 0.4667(6) 0.6700(5) 0.082(3) Uani 1 1 d . U . . .
O27 O 0.8093(6) 0.3631(7) 0.6771(5) 0.103(4) Uani 1 1 d . U . . .
O28 O 0.6504(5) 0.3983(5) 0.6271(4) 0.065(3) Uani 1 1 d . U . . .
O29 O 0.5792(7) 0.7652(6) 0.8459(4) 0.088(3) Uani 1 1 d . U . . .
O30 O 0.5898(6) 0.6692(5) 0.8184(4) 0.076(3) Uani 1 1 d . U . . .
O31 O 0.4555(5) 0.7415(4) 0.6841(4) 0.060(2) Uani 1 1 d . U . . .
H31 H 0.4540 0.7229 0.6512 0.071 Uiso 1 1 calc R U . . .
O32 O 0.4461(5) 0.7239(5) 0.7902(4) 0.062(2) Uani 1 1 d . U . . .
H32 H 0.4370 0.6955 0.8193 0.074 Uiso 1 1 calc R U . . .
O33 O 0.4175(6) 0.6500(5) 0.5285(4) 0.078(3) Uani 1 1 d . U . . .
O34 O 0.4619(6) 0.6667(5) 0.6001(4) 0.075(3) Uani 1 1 d . U . . .
O35 O 0.2549(5) 0.7349(4) 0.7025(3) 0.057(2) Uani 1 1 d D U . . .
O36 O 0.4002(5) 0.8417(5) 0.7460(4) 0.068(2) Uani 1 1 d . U . . .
H36 H 0.3526 0.8657 0.7585 0.081 Uiso 1 1 d . U . . .
O37 O 0.1696(5) 0.7459(4) 0.7880(4) 0.060(2) Uani 1 1 d . U . . .
H37 H 0.1223 0.7385 0.7937 0.072 Uiso 1 1 d . U . . .
O38 O 0.1062(6) 0.7496(6) 0.6901(5) 0.088(3) Uani 1 1 d . U . . .
O39 O 0.1594(5) 0.6488(5) 0.7156(4) 0.062(2) Uani 1 1 d . U . . .
O40 O 0.3062(5) 0.7144(4) 0.8058(4) 0.056(2) Uani 1 1 d . U . . .
H40 H 0.3433 0.6888 0.8282 0.067 Uiso 1 1 calc R U . . .
O41 O 0.4870(4) 0.6082(4) 0.7132(3) 0.0511(19) Uani 1 1 d . U . . .
O42 O 0.4239(4) 0.5430(4) 0.7341(3) 0.0480(19) Uani 1 1 d . U . . .
O43 O 0.3694(5) 0.6469(4) 0.7288(4) 0.055(2) Uani 1 1 d . U . . .
O44 O 0.6593(5) 0.4144(5) 0.7421(4) 0.067(2) Uani 1 1 d . U . . .
O45 O 0.6272(6) 0.4540(5) 0.8190(4) 0.070(3) Uani 1 1 d . U . . .
O46 O 0.6041(6) 0.3049(5) 0.7191(4) 0.072(3) Uani 1 1 d . U . . .
O47 O 0.7201(6) 0.2740(6) 0.7108(4) 0.085(3) Uani 1 1 d . U . . .
O48 O 0.5256(5) 0.4346(4) 0.6944(3) 0.054(2) Uani 1 1 d . U . . .
H48 H 0.5665 0.4162 0.6705 0.065 Uiso 1 1 calc R U . . .
O49 O 0.3351(5) 0.5573(5) 0.5544(4) 0.070(3) Uani 1 1 d . U . . .
O50 O 0.3365(5) 0.5358(5) 0.6397(4) 0.064(2) Uani 1 1 d . U . . .
O51 O 0.4457(5) 0.4073(5) 0.6041(4) 0.060(2) Uani 1 1 d . U . . .
O52 O 0.4790(5) 0.3251(5) 0.6625(4) 0.065(2) Uani 1 1 d . U . . .
O53 O 0.4871(4) 0.4420(4) 0.7923(3) 0.0501(19) Uani 1 1 d . U . . .
H53 H 0.5037 0.4284 0.8274 0.060 Uiso 1 1 calc R U . . .
O54 O 0.3918(5) 0.4377(4) 0.7170(3) 0.0480(19) Uani 1 1 d . U . . .
H54 H 0.3531 0.4225 0.7076 0.058 Uiso 1 1 calc R U . . .
O55 O 0.3844(5) 0.3752(4) 0.8066(4) 0.061(2) Uani 1 1 d . U . . .
H55 H 0.3482 0.3691 0.7856 0.073 Uiso 1 1 calc R U . . .
O56 O 0.4663(6) 0.2603(5) 0.7539(4) 0.077(3) Uani 1 1 d . U . . .
O57 O 0.3934(9) 0.2334(6) 0.8188(6) 0.125(5) Uani 1 1 d . U . . .
O58 O 0.4902(8) 0.2808(8) 0.8888(5) 0.122(4) Uani 1 1 d . U . . .
O59 O 0.5459(6) 0.3158(5) 0.8219(4) 0.083(3) Uani 1 1 d . U . . .
O60 O 0.2752(4) 0.5521(4) 0.7410(3) 0.0483(19) Uani 1 1 d . U . . .
H60 H 0.2878 0.5486 0.7036 0.058 Uiso 1 1 calc R U . . .
O61 O 0.0623(6) 0.5741(6) 0.7864(5) 0.089(3) Uani 1 1 d . U . . .
O62 O -0.0179(6) 0.5402(7) 0.8376(6) 0.111(4) Uani 1 1 d . U . . .
O63 O 0.2579(5) 0.4854(4) 0.8303(3) 0.053(2) Uani 1 1 d . U . . .
H63 H 0.2580 0.4436 0.8460 0.063 Uiso 1 1 calc R U . . .
O64 O 0.2991(6) 0.4750(5) 0.9339(4) 0.071(3) Uani 1 1 d . U . . .
O65 O 0.2479(7) 0.3622(6) 0.8666(6) 0.112(4) Uani 1 1 d . U . . .
O66 O 0.3333(8) 0.3052(7) 0.9161(5) 0.113(4) Uani 1 1 d . U . . .
O67 O 0.3975(6) 0.4635(5) 0.8785(4) 0.071(3) Uani 1 1 d . U . . .
O68 O 0.0580(7) 0.8602(6) 0.7732(5) 0.100(3) Uani 1 1 d . U . . .
O69 O 0.1190(7) 0.8595(6) 0.8468(5) 0.093(3) Uani 1 1 d . U . . .
O70 O 0.6671(5) 0.6723(5) 0.7189(4) 0.064(2) Uani 1 1 d . U . . .
H70 H 0.6647 0.7011 0.6876 0.077 Uiso 1 1 calc R U . . .
O71 O 0.1454(6) 0.5141(5) 0.9123(4) 0.074(3) Uani 1 1 d . U . . .
O72 O 0.0632(7) 0.4659(7) 0.9339(5) 0.105(4) Uani 1 1 d . U . . .
O73 O 0.2531(5) 0.4313(5) 0.7301(4) 0.072(3) Uani 1 1 d . U . . .
O74 O 0.1933(6) 0.3632(6) 0.7208(5) 0.092(4) Uani 1 1 d . U . . .
O75 O 0.1750(5) 0.6059(4) 0.8168(3) 0.055(2) Uani 1 1 d . U . . .
H75 H 0.1254 0.6258 0.8104 0.066 Uiso 1 1 d . U . . .
O76 O 0.2976(6) 0.5959(5) 0.9444(4) 0.077(3) Uani 1 1 d . U . . .
O77 O 0.3647(6) 0.6194(6) 0.9992(4) 0.082(3) Uani 1 1 d . U . . .
O78 O 0.3042(6) 0.7403(5) 0.9244(4) 0.077(3) Uani 1 1 d . U . . .
O79 O 0.2057(7) 0.8211(5) 0.9343(4) 0.082(3) Uani 1 1 d . U . . .
O80 O 0.1311(9) 0.9352(6) 0.7257(6) 0.129(4) Uani 1 1 d . U . . .
O81 O 0.2377(11) 0.9592(8) 0.7491(8) 0.163(7) Uani 1 1 d . U . . .
O82 O 0.1587(12) 1.0265(9) 0.6766(9) 0.193(8) Uani 1 1 d . U . . .
O83 O 0.4494(7) 0.7637(6) 0.8962(5) 0.098(3) Uani 1 1 d . U . . .
O84 O 0.4562(6) 0.7036(6) 0.9698(4) 0.086(3) Uani 1 1 d . U . . .
O85 O 0.3032(6) 0.8438(5) 0.8502(4) 0.084(3) Uani 1 1 d . U . . .
O86 O 0.3821(7) 0.8931(6) 0.8538(5) 0.101(3) Uani 1 1 d . U . . .
O87 O 0.1870(6) 0.7076(5) 0.8912(4) 0.073(2) Uani 1 1 d . U . . .
O88 O 0.1453(6) 0.6361(5) 0.9371(4) 0.074(3) Uani 1 1 d . U . . .
O89 O 0.3993(5) 0.5709(5) 0.4465(4) 0.060(2) Uani 1 1 d . U . . .
O90 O 0.4626(5) 0.4589(5) 0.5125(3) 0.059(2) Uani 1 1 d . U . . .
H90 H 0.4369 0.4304 0.5210 0.088 Uiso 1 1 calc R U . . .
O91 O 0.3147(5) 0.5838(4) 0.8309(3) 0.054(2) Uani 1 1 d . U . . .
H91 H 0.3491 0.6000 0.8460 0.064 Uiso 1 1 calc R U . . .
O92 O 0.6133(5) 0.5733(4) 0.7530(3) 0.057(2) Uani 1 1 d . U . . .
H92 H 0.6368 0.5669 0.7860 0.068 Uiso 1 1 calc R U . . .
O93 O 0.1229(6) 0.5127(5) 0.6950(4) 0.080(3) Uani 1 1 d . U . . .
O94 O 0.0488(7) 0.4530(6) 0.7137(5) 0.101(3) Uani 1 1 d . U . . .
O95 O 0.4866(5) 0.5273(4) 0.6002(3) 0.052(2) Uani 1 1 d . U . . .
H95 H 0.5270 0.4925 0.5880 0.062 Uiso 1 1 calc R U . . .
O96 O 0.6061(5) 0.5199(5) 0.6683(4) 0.059(2) Uani 1 1 d . U . . .
H96 H 0.6268 0.4806 0.6506 0.071 Uiso 1 1 calc R U . . .
O97 O 0.7475(8) 0.7549(8) 0.7826(6) 0.143(5) Uani 1 1 d . U . . .
H97A H 0.7332 0.7523 0.8144 0.171 Uiso 1 1 d R U . . .
H97B H 0.7932 0.7619 0.7799 0.171 Uiso 1 1 d R U . . .
O98 O 0.0673(7) 0.8743(6) 0.6599(6) 0.114(4) Uani 1 1 d . U . . .
H98A H 0.0495 0.9178 0.6682 0.137 Uiso 1 1 d R U . . .
H98B H 0.0867 0.8719 0.6245 0.137 Uiso 1 1 d R U . . .
O99 O 0.6726(9) 0.8040(8) 0.7349(7) 0.160(7) Uani 1 1 d . . . . .
H99A H 0.7123 0.7915 0.7177 0.240 Uiso 1 1 d R U . . .
H99B H 0.6761 0.8267 0.7589 0.240 Uiso 1 1 d R U . . .
C1 C 0.6553(7) 1.1511(4) 0.6083(5) 0.091(2) Uani 1 1 d G U . . .
C2 C 0.6040(6) 1.1496(4) 0.6481(5) 0.093(2) Uani 1 1 d G U . . .
H2 H 0.5820 1.1855 0.6663 0.112 Uiso 1 1 calc R U . . .
C3 C 0.5854(6) 1.0945(6) 0.6608(4) 0.091(2) Uani 1 1 d G U . . .
H3A H 0.5511 1.0935 0.6874 0.110 Uiso 1 1 calc R U . . .
C4 C 0.6182(7) 1.0408(4) 0.6337(5) 0.089(2) Uani 1 1 d G U . . .
C5 C 0.6696(6) 1.0423(5) 0.5939(5) 0.091(2) Uani 1 1 d G U . . .
C6 C 0.6882(6) 1.0974(6) 0.5812(4) 0.092(2) Uani 1 1 d G U . . .
H6 H 0.7225 1.0984 0.5545 0.110 Uiso 1 1 calc R U . . .
C7 C 0.7039(11) 0.9911(9) 0.5589(7) 0.092(2) Uani 1 1 d . U . . .
H7 H 0.7399 0.9972 0.5354 0.110 Uiso 1 1 calc R U . . .
C8 C 0.7277(11) 0.8953(9) 0.5147(8) 0.095(2) Uani 1 1 d . U . . .
C9 C 0.6866(11) 0.8745(9) 0.4848(7) 0.094(2) Uani 1 1 d . U . . .
H9 H 0.6375 0.8860 0.4908 0.113 Uiso 1 1 calc R U . . .
C10 C 0.7202(11) 0.8360(9) 0.4453(8) 0.095(2) Uani 1 1 d D U . . .
C11 C 0.6755(10) 0.8108(9) 0.4147(7) 0.099(3) Uani 1 1 d D U . . .
C12 C 0.1961(11) 0.1168(10) 0.4954(8) 0.106(2) Uani 1 1 d . U . . .
H12 H 0.1689 0.0991 0.4772 0.127 Uiso 1 1 calc R U . . .
C13 C 0.1685(12) 0.1567(10) 0.5343(8) 0.104(2) Uani 1 1 d . U . . .
H13 H 0.1193 0.1708 0.5394 0.125 Uiso 1 1 calc R U . . .
C14 C 0.2078(12) 0.1784(10) 0.5672(8) 0.104(2) Uani 1 1 d . U . . .
C15 C 0.1664(11) 0.2177(11) 0.6089(8) 0.1033(19) Uani 1 1 d . U . . .
C16 C 0.1352(11) 0.2819(11) 0.6088(8) 0.104(2) Uani 1 1 d . U . . .
C17 C 0.0989(11) 0.3172(10) 0.6522(8) 0.101(2) Uani 1 1 d . U . . .
H17 H 0.0779 0.3607 0.6493 0.122 Uiso 1 1 calc R U . . .
C18 C 0.0974(11) 0.2823(10) 0.6977(8) 0.1006(19) Uani 1 1 d . U . . .
C19 C 0.1267(10) 0.2169(10) 0.7043(8) 0.102(2) Uani 1 1 d . U . . .
H19 H 0.1242 0.1952 0.7365 0.122 Uiso 1 1 calc R U . . .
C20 C 0.1613(11) 0.1842(10) 0.6581(8) 0.103(2) Uani 1 1 d . U . . .
H20A H 0.1806 0.1405 0.6608 0.124 Uiso 1 1 calc R U . . .
C21 C 0.0186(10) 0.2937(9) 0.7704(7) 0.0976(19) Uani 1 1 d . U . . .
H21 H 0.0058 0.2617 0.7565 0.117 Uiso 1 1 calc R U . . .
C22 C -0.0180(7) 0.3155(6) 0.8195(4) 0.097(2) Uani 1 1 d G U . . .
C23 C -0.0085(6) 0.3627(6) 0.8477(5) 0.097(2) Uani 1 1 d G U . . .
C24 C -0.0455(7) 0.3765(5) 0.8955(4) 0.097(2) Uani 1 1 d G U . . .
H24 H -0.0391 0.4081 0.9143 0.116 Uiso 1 1 calc R U . . .
C25 C -0.0921(6) 0.3432(6) 0.9152(4) 0.098(2) Uani 1 1 d G U . . .
H25 H -0.1169 0.3525 0.9472 0.118 Uiso 1 1 calc R U . . .
C26 C -0.1017(6) 0.2961(6) 0.8870(5) 0.097(2) Uani 1 1 d G U . . .
C27 C -0.0646(7) 0.2822(5) 0.8392(5) 0.096(2) Uani 1 1 d G U . . .
H27 H -0.0710 0.2507 0.8204 0.115 Uiso 1 1 calc R U . . .
C28 C 0.3279(14) 1.0359(12) 0.6672(14) 0.188(9) Uani 1 1 d D U . . .
H28A H 0.3012 1.0082 0.6603 0.282 Uiso 1 1 calc R U . . .
H28B H 0.3050 1.0607 0.6960 0.282 Uiso 1 1 calc R U . . .
H28C H 0.3304 1.0635 0.6369 0.282 Uiso 1 1 calc R U . . .
C29 C 0.4018(15) 0.9973(13) 0.6805(14) 0.171(9) Uani 1 1 d D U . . .
C30 C 0.5325(14) 0.9423(11) 0.8701(9) 0.138(6) Uani 1 1 d . U . . .
H30A H 0.5501 0.9770 0.8754 0.208 Uiso 1 1 calc R U . . .
H30B H 0.4859 0.9494 0.8870 0.208 Uiso 1 1 calc R U . . .
H30C H 0.5638 0.9038 0.8846 0.208 Uiso 1 1 calc R U . . .
C31 C 0.5287(14) 0.9374(12) 0.8125(9) 0.128(5) Uani 1 1 d . U . . .
C32 C 0.4512(11) 0.9171(9) 0.5050(7) 0.103(4) Uani 1 1 d . U . . .
H32A H 0.4160 0.8952 0.5087 0.155 Uiso 1 1 calc R U . . .
H32B H 0.4291 0.9611 0.4959 0.155 Uiso 1 1 calc R U . . .
H32C H 0.4863 0.8994 0.4781 0.155 Uiso 1 1 calc R U . . .
C33 C 0.4859(11) 0.9105(9) 0.5553(7) 0.086(3) Uani 1 1 d . U . . .
C34 C 0.6685(10) 0.7207(8) 0.5619(7) 0.095(4) Uani 1 1 d D U . . .
H34A H 0.6395 0.7004 0.5462 0.142 Uiso 1 1 d R U . . .
H34B H 0.6988 0.7340 0.5353 0.142 Uiso 1 1 d R U . . .
H34C H 0.6972 0.6915 0.5868 0.142 Uiso 1 1 d R U . . .
C35 C 0.6297(10) 0.7752(8) 0.5972(6) 0.085(3) Uani 1 1 d D U . . .
C36 C 0.2801(10) 0.9081(8) 0.5924(7) 0.089(4) Uani 1 1 d . U . . .
H36A H 0.3285 0.9081 0.5855 0.133 Uiso 1 1 calc R U . . .
H36B H 0.2635 0.8959 0.5621 0.133 Uiso 1 1 calc R U . . .
H36C H 0.2512 0.9498 0.6005 0.133 Uiso 1 1 calc R U . . .
C37 C 0.2759(10) 0.8644(8) 0.6355(6) 0.072(2) Uani 1 1 d . U . . .
C38 C 0.2679(10) 0.9397(9) 0.8935(7) 0.099(4) Uani 1 1 d . U . . .
H38A H 0.2238 0.9297 0.8982 0.148 Uiso 1 1 calc R U . . .
H38B H 0.2848 0.9419 0.9269 0.148 Uiso 1 1 calc R U . . .
H38C H 0.2607 0.9797 0.8741 0.148 Uiso 1 1 calc R U . . .
C39 C 0.3242(11) 0.8868(9) 0.8627(7) 0.084(3) Uani 1 1 d . U . . .
C40 C 0.1165(18) 1.0379(15) 0.7660(12) 0.300 Uiso 1 1 d D U . . .
C41 C 0.4235(7) 0.6006(7) 0.7247(5) 0.046(2) Uani 1 1 d . U . . .
C42 C 0.2688(8) 0.7130(7) 0.6477(4) 0.0694(19) Uani 1 1 d D U . . .
H42A H 0.3111 0.6777 0.6460 0.104 Uiso 1 1 calc R U . . .
H42B H 0.2293 0.7006 0.6383 0.104 Uiso 1 1 calc R U . . .
H42C H 0.2749 0.7469 0.6240 0.104 Uiso 1 1 calc R U . . .
C43 C 0.4038(9) 0.7560(7) 0.5454(6) 0.075(3) Uani 1 1 d . U . . .
H43A H 0.4160 0.7782 0.5719 0.112 Uiso 1 1 calc R U . . .
H43B H 0.4261 0.7653 0.5125 0.112 Uiso 1 1 calc R U . . .
H43C H 0.3533 0.7694 0.5430 0.112 Uiso 1 1 calc R U . . .
C44 C 0.4290(9) 0.6864(8) 0.5591(6) 0.068(2) Uani 1 1 d . U . . .
C45 C -0.0124(10) 0.9071(10) 0.8510(8) 0.123(5) Uani 1 1 d D U . . .
H45A H -0.0485 0.9149 0.8265 0.184 Uiso 1 1 calc R U . . .
H45B H -0.0217 0.8796 0.8796 0.184 Uiso 1 1 calc R U . . .
H45C H -0.0123 0.9464 0.8639 0.184 Uiso 1 1 calc R U . . .
C46 C 0.0640(11) 0.8742(11) 0.8226(9) 0.110(4) Uani 1 1 d D U . . .
C48 C 0.7119(9) 0.5579(9) 0.4993(6) 0.091(4) Uani 1 1 d . U . . .
H48A H 0.6791 0.5586 0.4737 0.137 Uiso 1 1 calc R U . . .
H48B H 0.7321 0.5920 0.4910 0.137 Uiso 1 1 calc R U . . .
H48C H 0.7489 0.5184 0.4995 0.137 Uiso 1 1 calc R U . . .
C49 C 0.6723(9) 0.5658(9) 0.5538(6) 0.076(3) Uani 1 1 d . U . . .
C50 C 0.8715(12) 0.6450(12) 0.6068(8) 0.141(7) Uani 1 1 d D U . . .
H50A H 0.8932 0.6772 0.6118 0.212 Uiso 1 1 calc R U . . .
H50B H 0.9076 0.6051 0.6041 0.212 Uiso 1 1 calc R U . . .
H50C H 0.8465 0.6556 0.5753 0.212 Uiso 1 1 calc R U . . .
C51 C 0.8211(12) 0.6407(13) 0.6518(9) 0.128(6) Uani 1 1 d D U . . .
C52 C 0.2269(7) 0.5675(8) 0.6005(6) 0.069(3) Uani 1 1 d . U . . .
H52A H 0.2114 0.5784 0.5657 0.104 Uiso 1 1 calc R U . . .
H52B H 0.2124 0.5319 0.6150 0.104 Uiso 1 1 calc R U . . .
H52C H 0.2062 0.6028 0.6216 0.104 Uiso 1 1 calc R U . . .
C53 C 0.3055(8) 0.5512(8) 0.5992(6) 0.062(2) Uani 1 1 d . U . . .
C56 C 0.7193(9) 0.3598(9) 0.5503(6) 0.085(4) Uani 1 1 d . U . . .
H56A H 0.7117 0.3614 0.5138 0.127 Uiso 1 1 calc R U . . .
H56B H 0.7556 0.3790 0.5550 0.127 Uiso 1 1 calc R U . . .
H56C H 0.7338 0.3166 0.5638 0.127 Uiso 1 1 calc R U . . .
C57 C 0.6505(9) 0.3955(8) 0.5794(6) 0.066(4) Uani 1 1 d . U . . .
C58 C 0.6575(10) 0.6785(9) 0.8902(7) 0.093(3) Uani 1 1 d . U . . .
H58A H 0.6717 0.6332 0.8904 0.139 Uiso 1 1 calc R U . . .
H58B H 0.6981 0.6932 0.8815 0.139 Uiso 1 1 calc R U . . .
H58C H 0.6375 0.6915 0.9242 0.139 Uiso 1 1 calc R U . . .
C59 C 0.6025(10) 0.7064(10) 0.8502(7) 0.087(3) Uani 1 1 d . U . . .
C60 C 0.8252(14) 0.5020(12) 0.8297(10) 0.152(7) Uani 1 1 d . U . . .
H60A H 0.8473 0.5219 0.8521 0.227 Uiso 1 1 calc R U . . .
H60B H 0.7904 0.4863 0.8497 0.227 Uiso 1 1 calc R U . . .
H60C H 0.8606 0.4676 0.8140 0.227 Uiso 1 1 calc R U . . .
C61 C 0.7910(15) 0.5480(14) 0.7890(11) 0.142(7) Uani 1 1 d . U . . .
C62 C 0.5086(10) 0.7879(9) 0.9686(7) 0.093(3) Uani 1 1 d . U . . .
H62A H 0.5139 0.8220 0.9448 0.139 Uiso 1 1 calc R U . . .
H62B H 0.4829 0.8046 1.0000 0.139 Uiso 1 1 calc R U . . .
H62C H 0.5546 0.7603 0.9768 0.139 Uiso 1 1 calc R U . . .
C63 C 0.4681(10) 0.7510(10) 0.9435(7) 0.089(3) Uani 1 1 d . U . . .
C64 C 0.7335(9) 0.3668(8) 0.8122(7) 0.082(4) Uani 1 1 d . U . . .
H64A H 0.7614 0.3423 0.7847 0.122 Uiso 1 1 calc R U . . .
H64B H 0.7621 0.3869 0.8285 0.122 Uiso 1 1 calc R U . . .
H64C H 0.7169 0.3396 0.8376 0.122 Uiso 1 1 calc R U . . .
C65 C 0.6730(9) 0.4148(8) 0.7905(6) 0.070(3) Uani 1 1 d . U . . .
C66 C 0.2858(9) 0.5615(8) 1.0343(6) 0.083(3) Uani 1 1 d . U . . .
H66A H 0.3071 0.5641 1.0658 0.124 Uiso 1 1 calc R U . . .
H66B H 0.2356 0.5821 1.0379 0.124 Uiso 1 1 calc R U . . .
H66C H 0.2942 0.5180 1.0276 0.124 Uiso 1 1 calc R U . . .
C67 C 0.3179(9) 0.5936(8) 0.9895(6) 0.073(3) Uani 1 1 d . U . . .
C68 C 0.4711(10) 0.3027(8) 0.5735(6) 0.085(4) Uani 1 1 d . U . . .
H68A H 0.4596 0.3273 0.5412 0.127 Uiso 1 1 calc R U . . .
H68B H 0.5185 0.2745 0.5700 0.127 Uiso 1 1 calc R U . . .
H68C H 0.4384 0.2787 0.5819 0.127 Uiso 1 1 calc R U . . .
C69 C 0.4660(9) 0.3485(8) 0.6187(7) 0.074(3) Uani 1 1 d . U . . .
C70 C 0.0880(9) 0.7466(8) 0.9516(7) 0.085(3) Uani 1 1 d . U . . .
H70A H 0.0954 0.7861 0.9391 0.127 Uiso 1 1 calc R U . . .
H70B H 0.0420 0.7462 0.9429 0.127 Uiso 1 1 calc R U . . .
H70C H 0.0909 0.7414 0.9888 0.127 Uiso 1 1 calc R U . . .
C71 C 0.1461(10) 0.6913(9) 0.9257(7) 0.078(3) Uani 1 1 d . U . . .
C72 C 0.2860(10) 0.7847(9) 1.0048(7) 0.093(3) Uani 1 1 d . U . . .
H72A H 0.3298 0.7517 1.0096 0.139 Uiso 1 1 calc R U . . .
H72B H 0.2931 0.8249 1.0083 0.139 Uiso 1 1 calc R U . . .
H72C H 0.2506 0.7784 1.0306 0.139 Uiso 1 1 calc R U . . .
C73 C 0.2623(11) 0.7830(9) 0.9521(7) 0.081(2) Uani 1 1 d . U . . .
C74 C 0.4230(14) 0.1772(11) 0.7453(10) 0.143(6) Uani 1 1 d . U . . .
H74A H 0.3909 0.1571 0.7639 0.214 Uiso 1 1 calc R U . . .
H74B H 0.4066 0.1925 0.7113 0.214 Uiso 1 1 calc R U . . .
H74C H 0.4694 0.1472 0.7420 0.214 Uiso 1 1 calc R U . . .
C75 C 0.4263(14) 0.2296(11) 0.7736(10) 0.125(5) Uani 1 1 d . U . . .
C76 C 0.6081(11) 0.2828(11) 0.8971(8) 0.130(6) Uani 1 1 d . U . . .
H76A H 0.6440 0.2942 0.8747 0.194 Uiso 1 1 calc R U . . .
H76B H 0.5963 0.3087 0.9265 0.194 Uiso 1 1 calc R U . . .
H76C H 0.6256 0.2391 0.9092 0.194 Uiso 1 1 calc R U . . .
C77 C 0.5408(13) 0.2929(12) 0.8664(8) 0.114(6) Uani 1 1 d . U . . .
C78 C 0.4093(10) 0.4107(9) 0.9650(6) 0.089(4) Uani 1 1 d . U . . .
H78A H 0.4584 0.3992 0.9530 0.133 Uiso 1 1 calc R U . . .
H78B H 0.4031 0.4313 0.9971 0.133 Uiso 1 1 calc R U . . .
H78C H 0.3942 0.3734 0.9706 0.133 Uiso 1 1 calc R U . . .
C79 C 0.3649(10) 0.4555(8) 0.9241(6) 0.075(3) Uani 1 1 d . U . . .
C80 C 0.0534(9) 0.6749(9) 0.6676(7) 0.095(4) Uani 1 1 d . U . . .
H80A H 0.0623 0.6299 0.6710 0.143 Uiso 1 1 calc R U . . .
H80B H 0.0085 0.6951 0.6849 0.143 Uiso 1 1 calc R U . . .
H80C H 0.0527 0.6888 0.6313 0.143 Uiso 1 1 calc R U . . .
C81 C 0.1104(9) 0.6916(9) 0.6915(7) 0.074(2) Uani 1 1 d . U . . .
C82 C 0.1135(11) 0.5012(10) 1.0007(7) 0.111(5) Uani 1 1 d . U . . .
H82A H 0.1467 0.5246 1.0024 0.167 Uiso 1 1 calc R U . . .
H82B H 0.0687 0.5235 1.0174 0.167 Uiso 1 1 calc R U . . .
H82C H 0.1312 0.4602 1.0181 0.167 Uiso 1 1 calc R U . . .
C83 C 0.1038(11) 0.4944(10) 0.9463(8) 0.102(4) Uani 1 1 d . U . . .
C84 C -0.0633(10) 0.6239(10) 0.7749(8) 0.115(4) Uani 1 1 d D U . . .
H84A H -0.0441 0.6489 0.7490 0.172 Uiso 1 1 calc R U . . .
H84B H -0.0895 0.6018 0.7582 0.172 Uiso 1 1 calc R U . . .
H84C H -0.0943 0.6510 0.7996 0.172 Uiso 1 1 calc R U . . .
C85 C -0.0011(10) 0.5749(10) 0.8039(8) 0.100(3) Uani 1 1 d D U . . .
C86 C 0.2140(11) 0.3372(10) 0.9547(8) 0.124(5) Uani 1 1 d D U . . .
H86A H 0.1676 0.3588 0.9429 0.186 Uiso 1 1 calc R U . . .
H86B H 0.2153 0.2955 0.9688 0.186 Uiso 1 1 calc R U . . .
H86C H 0.2247 0.3603 0.9811 0.186 Uiso 1 1 calc R U . . .
C87 C 0.2697(13) 0.3321(11) 0.9081(8) 0.110(5) Uani 1 1 d D U . . .
C88 C 0.0424(11) 0.5152(10) 0.6293(8) 0.113(4) Uani 1 1 d D U . . .
H88A H 0.0049 0.4969 0.6260 0.169 Uiso 1 1 calc R U . . .
H88B H 0.0237 0.5604 0.6262 0.169 Uiso 1 1 calc R U . . .
H88C H 0.0789 0.5013 0.6022 0.169 Uiso 1 1 calc R U . . .
C89 C 0.0729(10) 0.4948(10) 0.6815(8) 0.096(3) Uani 1 1 d D U . . .
C90 C 0.2965(10) 0.3546(9) 0.6662(7) 0.096(4) Uani 1 1 d . U . . .
H90A H 0.3103 0.3802 0.6413 0.144 Uiso 1 1 d R U . . .
H90B H 0.2742 0.3265 0.6534 0.144 Uiso 1 1 d R U . . .
H90C H 0.3353 0.3293 0.6872 0.144 Uiso 1 1 d R U . . .
C91 C 0.2430(10) 0.3858(10) 0.7090(8) 0.091(3) Uani 1 1 d . U . . .
C92 C 0.6625(10) 0.2021(9) 0.7524(8) 0.100(5) Uani 1 1 d . U . . .
H92A H 0.7105 0.1756 0.7553 0.150 Uiso 1 1 calc R U . . .
H92B H 0.6393 0.2083 0.7866 0.150 Uiso 1 1 calc R U . . .
H92C H 0.6376 0.1822 0.7322 0.150 Uiso 1 1 calc R U . . .
C93 C 0.6625(11) 0.2641(9) 0.7263(7) 0.085(4) Uani 1 1 d . U . . .
C94 C 0.8843(10) 0.4309(11) 0.6725(11) 0.138(7) Uani 1 1 d . U . . .
H94A H 0.9197 0.3904 0.6739 0.208 Uiso 1 1 calc R U . . .
H94B H 0.8931 0.4550 0.6413 0.208 Uiso 1 1 calc R U . . .
H94C H 0.8861 0.4531 0.7024 0.208 Uiso 1 1 calc R U . . .
C95 C 0.8120(11) 0.4219(12) 0.6719(11) 0.125(7) Uani 1 1 d . U . . .
C96 C 0.1381(11) 0.3222(10) 0.5565(8) 0.108(2) Uani 1 1 d D U . . .
C97 C 0.5210(8) 0.5511(8) 0.9064(6) 0.072(4) Uani 1 1 d . U . . .
H97C H 0.5044 0.5729 0.9377 0.108 Uiso 1 1 calc R U . . .
H97D H 0.5174 0.5089 0.9116 0.108 Uiso 1 1 calc R U . . .
H97E H 0.5696 0.5494 0.8979 0.108 Uiso 1 1 calc R U . . .
C98 C 0.4774(8) 0.5849(7) 0.8633(5) 0.053(2) Uani 1 1 d . U . . .

loop_
_atom_site_aniso_label
_atom_site_aniso_U_11
_atom_site_aniso_U_22
_atom_site_aniso_U_33
_atom_site_aniso_U_23
_atom_site_aniso_U_13
_atom_site_aniso_U_12
Eu1 0.0744(5) 0.0510(4) 0.0439(4) 0.0105(3) -0.0055(4) -0.0328(4)
Eu2 0.0501(4) 0.0434(4) 0.0390(4) 0.0079(3) -0.0044(3) -0.0197(3)
Eu3 0.0497(4) 0.0567(4) 0.0351(4) 0.0069(3) -0.0095(3) -0.0284(4)
Eu4 0.0400(4) 0.0750(5) 0.0448(4) 0.0096(4) -0.0090(3) -0.0284(4)
Eu5 0.0366(4) 0.0507(4) 0.0293(3) 0.0060(3) -0.0052(3) -0.0172(3)
Eu6 0.0556(5) 0.0524(5) 0.0591(5) 0.0095(4) -0.0063(4) -0.0109(4)
Eu7 0.0639(5) 0.0484(4) 0.0456(4) -0.0016(3) 0.0031(4) -0.0157(4)
Eu8 0.0395(4) 0.0432(4) 0.0380(4) 0.0035(3) -0.0004(3) -0.0146(3)
Eu9 0.0513(4) 0.0528(4) 0.0359(4) -0.0007(3) 0.0104(3) -0.0195(4)
Eu10 0.0397(4) 0.0444(4) 0.0284(3) 0.0038(3) 0.0030(3) -0.0156(3)
Eu11 0.0372(4) 0.0617(5) 0.0473(4) -0.0029(3) 0.0072(3) -0.0235(4)
Eu12 0.0452(4) 0.0465(4) 0.0289(3) 0.0041(3) 0.0007(3) -0.0134(3)
Eu13 0.0853(6) 0.0628(5) 0.0416(4) 0.0012(4) -0.0086(4) -0.0413(5)
Zn1 0.1077(16) 0.0791(14) 0.0677(13) -0.0034(10) 0.0070(11) -0.0505(13)
Zn2 0.127(2) 0.0892(16) 0.0922(16) -0.0175(13) 0.0249(14) -0.0594(15)
Zn3 0.0965(17) 0.137(2) 0.0859(16) 0.0171(14) -0.0321(13) -0.0704(16)
Zn4 0.0606(12) 0.0954(15) 0.0577(12) 0.0043(10) -0.0083(9) -0.0124(11)
Zn5 0.0921(14) 0.0827(14) 0.0459(10) -0.0009(9) -0.0044(10) -0.0314(12)
Zn6 0.0870(15) 0.1075(17) 0.0836(15) -0.0178(12) 0.0287(12) -0.0623(13)
Zn7 0.0818(14) 0.0916(15) 0.0906(15) -0.0177(12) 0.0343(12) -0.0398(12)
Zn8 0.0507(10) 0.0692(11) 0.0419(9) 0.0045(8) -0.0016(8) -0.0246(9)
Zn9 0.0544(10) 0.0692(11) 0.0420(9) 0.0043(8) -0.0058(8) -0.0293(9)
Zn10 0.0501(10) 0.0662(11) 0.0379(9) 0.0032(8) 0.0005(7) -0.0234(9)
Zn11 0.1084(17) 0.0748(14) 0.0592(12) 0.0114(10) 0.0109(11) -0.0288(12)
Cl1 0.236(8) 0.108(4) 0.131(5) -0.019(4) 0.005(5) -0.115(5)
Cl2 0.117(4) 0.156(6) 0.149(5) 0.035(4) 0.030(4) -0.078(4)
S1 0.204(8) 0.084(4) 0.176(7) 0.009(4) 0.000(6) -0.034(5)
F1 0.157(10) 0.188(12) 0.109(6) -0.035(6) -0.010(6) -0.071(9)
F2 0.208(12) 0.146(7) 0.216(13) -0.010(7) -0.045(10) -0.102(7)
F3 0.139(7) 0.241(13) 0.185(12) -0.111(10) -0.003(6) -0.077(7)
F4 0.204(9) 0.190(13) 0.210(13) 0.029(10) 0.064(8) -0.066(8)
F5 0.303(16) 0.241(15) 0.159(10) 0.003(10) -0.028(10) -0.116(13)
F6 0.286(13) 0.143(7) 0.137(10) 0.018(6) 0.038(9) -0.030(7)
F7 0.39(2) 0.34(2) 0.37(2) -0.052(17) -0.012(17) -0.129(17)
F8 0.266(16) 0.198(14) 0.244(16) -0.050(13) 0.047(14) -0.057(13)
F9 0.286(19) 0.34(2) 0.30(2) -0.043(16) -0.007(16) -0.040(16)
N1 0.088(7) 0.088(6) 0.084(7) -0.012(5) 0.002(6) -0.048(6)
N2 0.080(7) 0.084(7) 0.084(6) 0.000(5) 0.017(5) -0.044(6)
O1 0.135(8) 0.084(6) 0.090(6) -0.013(5) 0.020(6) -0.068(6)
O2 0.120(8) 0.118(7) 0.095(6) -0.016(5) 0.046(6) -0.076(7)
O3 0.096(6) 0.076(5) 0.060(5) 0.003(4) -0.007(4) -0.048(5)
O4 0.137(7) 0.086(7) 0.180(12) -0.012(7) 0.007(7) -0.047(6)
O5 0.121(7) 0.090(5) 0.090(7) 0.013(5) -0.009(5) -0.042(5)
O6 0.176(11) 0.120(8) 0.098(6) -0.022(5) 0.021(6) -0.098(8)
O7 0.105(7) 0.086(6) 0.092(7) -0.005(5) 0.000(5) -0.053(5)
O8 0.111(7) 0.112(8) 0.085(7) 0.009(6) -0.003(5) -0.069(6)
O9 0.120(7) 0.107(7) 0.057(5) 0.020(4) -0.010(4) -0.071(6)
O10 0.132(8) 0.097(6) 0.108(9) -0.008(5) 0.033(7) -0.063(6)
O11 0.102(6) 0.079(6) 0.064(5) 0.012(4) 0.006(4) -0.045(5)
O12 0.090(5) 0.092(7) 0.084(6) 0.020(5) -0.009(4) -0.030(5)
O13 0.076(5) 0.076(5) 0.064(5) 0.030(4) -0.015(4) -0.028(4)
O14 0.071(4) 0.050(4) 0.058(4) 0.005(3) 0.002(3) -0.024(3)
O15 0.075(6) 0.090(6) 0.046(5) -0.007(4) -0.009(4) -0.012(5)
O16 0.067(5) 0.087(6) 0.079(5) -0.007(4) 0.018(4) -0.042(4)
O17 0.077(6) 0.085(6) 0.044(4) -0.006(4) -0.008(4) -0.023(4)
O18 0.105(8) 0.159(10) 0.099(7) 0.019(6) -0.016(6) -0.088(8)
O19 0.083(6) 0.154(9) 0.102(7) 0.000(6) 0.007(5) -0.071(6)
O20 0.063(5) 0.075(4) 0.058(4) 0.006(3) -0.001(3) -0.042(4)
O21 0.066(5) 0.106(7) 0.058(4) 0.003(4) -0.001(4) -0.038(5)
O22 0.067(5) 0.087(7) 0.055(5) 0.006(4) -0.002(4) -0.042(5)
O23 0.065(4) 0.076(5) 0.035(4) 0.010(3) -0.004(3) -0.034(4)
O24 0.110(9) 0.153(8) 0.080(7) 0.021(6) -0.028(6) -0.069(7)
O25 0.068(6) 0.123(7) 0.083(6) 0.008(5) -0.021(5) -0.035(5)
O26 0.066(5) 0.097(6) 0.086(7) 0.010(5) -0.010(5) -0.028(4)
O27 0.072(6) 0.112(7) 0.119(10) 0.006(6) -0.006(6) -0.020(5)
O28 0.049(5) 0.085(7) 0.054(5) 0.005(4) -0.008(4) -0.011(5)
O29 0.103(6) 0.100(6) 0.066(6) 0.001(4) -0.019(5) -0.038(5)
O30 0.088(6) 0.095(6) 0.055(5) 0.004(4) -0.020(4) -0.039(5)
O31 0.062(4) 0.064(4) 0.059(5) 0.008(3) -0.008(3) -0.030(3)
O32 0.067(4) 0.068(5) 0.056(4) 0.012(3) -0.006(3) -0.030(4)
O33 0.101(8) 0.079(5) 0.056(5) 0.007(4) -0.022(5) -0.030(5)
O34 0.087(6) 0.084(6) 0.057(5) 0.009(4) -0.021(5) -0.030(5)
O35 0.063(4) 0.055(4) 0.053(4) 0.005(3) -0.001(3) -0.023(3)
O36 0.079(5) 0.073(5) 0.057(4) 0.006(4) -0.007(4) -0.034(4)
O37 0.068(5) 0.051(4) 0.063(4) 0.001(3) 0.007(3) -0.023(3)
O38 0.075(6) 0.080(5) 0.109(7) 0.000(5) -0.017(5) -0.023(5)
O39 0.057(5) 0.072(4) 0.062(5) -0.001(4) -0.010(4) -0.023(4)
O40 0.068(4) 0.045(4) 0.058(4) 0.007(3) -0.001(3) -0.026(3)
O41 0.043(4) 0.066(4) 0.046(4) 0.009(3) -0.007(3) -0.021(3)
O42 0.046(4) 0.055(4) 0.048(4) 0.005(3) -0.005(3) -0.024(3)
O43 0.052(4) 0.054(4) 0.063(5) 0.005(3) -0.002(3) -0.025(3)
O44 0.064(5) 0.079(5) 0.056(4) 0.004(4) -0.009(3) -0.017(4)
O45 0.070(5) 0.088(6) 0.055(5) 0.012(4) -0.019(4) -0.030(4)
O46 0.071(5) 0.082(6) 0.056(6) 0.001(5) 0.003(4) -0.014(4)
O47 0.075(6) 0.097(6) 0.075(7) 0.003(5) -0.006(5) -0.014(5)
O48 0.054(4) 0.064(4) 0.043(4) 0.006(3) -0.001(3) -0.019(3)
O49 0.058(5) 0.102(8) 0.051(5) 0.009(4) -0.005(4) -0.028(5)
O50 0.058(5) 0.080(6) 0.051(5) 0.002(4) -0.007(4) -0.017(4)
O51 0.064(6) 0.067(5) 0.051(5) 0.001(4) 0.003(4) -0.024(4)
O52 0.076(6) 0.063(5) 0.051(4) -0.005(3) 0.008(4) -0.017(4)
O53 0.051(4) 0.062(4) 0.038(4) 0.003(3) -0.002(3) -0.020(3)
O54 0.054(4) 0.053(4) 0.040(4) 0.008(3) 0.002(3) -0.024(3)
O55 0.068(5) 0.064(4) 0.049(4) 0.002(3) 0.010(4) -0.024(4)
O56 0.090(7) 0.063(5) 0.078(6) 0.005(4) 0.009(5) -0.028(5)
O57 0.176(12) 0.101(8) 0.115(7) -0.007(6) 0.055(7) -0.080(8)
O58 0.117(7) 0.150(11) 0.079(7) 0.030(7) -0.002(5) -0.020(7)
O59 0.097(6) 0.084(7) 0.052(5) 0.008(4) -0.007(4) -0.005(5)
O60 0.052(4) 0.053(4) 0.043(4) 0.006(3) 0.005(3) -0.023(3)
O61 0.063(5) 0.099(6) 0.107(7) -0.007(5) 0.011(4) -0.030(4)
O62 0.071(6) 0.128(7) 0.132(8) 0.003(6) 0.025(5) -0.039(5)
O63 0.055(4) 0.059(4) 0.046(4) -0.003(3) 0.010(3) -0.025(3)
O64 0.073(5) 0.083(6) 0.048(5) 0.007(4) -0.003(4) -0.012(4)
O65 0.121(9) 0.102(9) 0.118(8) 0.026(7) 0.017(7) -0.055(8)
O66 0.125(7) 0.115(10) 0.086(7) 0.015(6) 0.030(6) -0.031(7)
O67 0.085(6) 0.083(6) 0.044(4) -0.005(4) -0.006(4) -0.022(5)
O68 0.091(6) 0.088(7) 0.104(6) 0.007(5) -0.009(5) -0.003(5)
O69 0.090(5) 0.080(7) 0.095(6) -0.020(5) 0.000(4) -0.002(5)
O70 0.058(4) 0.077(5) 0.062(5) 0.012(4) -0.011(4) -0.030(4)
O71 0.081(6) 0.075(6) 0.071(6) -0.010(5) 0.020(4) -0.034(5)
O72 0.116(8) 0.129(10) 0.087(6) -0.028(5) 0.041(5) -0.070(8)
O73 0.066(5) 0.089(5) 0.070(6) -0.012(4) 0.013(4) -0.041(4)
O74 0.080(6) 0.102(7) 0.110(8) -0.034(6) 0.032(5) -0.052(5)
O75 0.053(4) 0.068(4) 0.045(4) 0.003(3) 0.001(3) -0.023(4)
O76 0.094(6) 0.087(6) 0.055(5) -0.006(4) -0.006(4) -0.032(5)
O77 0.095(7) 0.102(7) 0.055(5) 0.002(5) -0.003(5) -0.037(6)
O78 0.098(5) 0.076(5) 0.056(5) 0.002(4) -0.001(4) -0.028(4)
O79 0.101(6) 0.078(6) 0.069(5) -0.013(4) 0.002(4) -0.030(5)
O80 0.148(9) 0.070(6) 0.155(9) 0.003(5) -0.007(7) -0.013(6)
O81 0.192(11) 0.089(11) 0.202(16) 0.032(10) -0.022(11) -0.043(9)
O82 0.240(19) 0.136(13) 0.201(13) 0.059(11) -0.027(12) -0.069(13)
O83 0.110(7) 0.127(8) 0.068(5) 0.009(4) -0.008(4) -0.057(6)
O84 0.104(7) 0.111(7) 0.056(6) -0.003(5) -0.009(5) -0.048(6)
O85 0.109(6) 0.079(6) 0.071(6) -0.003(4) -0.007(5) -0.039(5)
O86 0.107(6) 0.109(7) 0.104(8) -0.030(6) 0.010(5) -0.055(5)
O87 0.082(5) 0.077(5) 0.061(5) 0.000(3) 0.011(4) -0.029(4)
O88 0.075(6) 0.069(5) 0.079(6) -0.004(4) 0.020(5) -0.028(4)
O89 0.045(6) 0.077(7) 0.051(5) 0.002(4) -0.005(4) -0.012(5)
O90 0.055(6) 0.077(6) 0.049(5) 0.002(4) -0.003(4) -0.029(5)
O91 0.065(4) 0.052(4) 0.047(4) -0.002(3) -0.003(3) -0.022(3)
O92 0.060(4) 0.076(4) 0.044(4) 0.008(3) -0.011(3) -0.035(3)
O93 0.082(6) 0.089(7) 0.080(5) 0.002(5) 0.002(4) -0.045(5)
O94 0.090(7) 0.110(7) 0.118(7) -0.014(5) 0.010(5) -0.053(6)
O95 0.051(5) 0.068(5) 0.039(4) 0.011(3) 0.001(3) -0.028(4)
O96 0.055(4) 0.076(5) 0.048(4) 0.004(3) -0.004(3) -0.026(4)
O97 0.157(12) 0.203(10) 0.122(11) -0.031(9) -0.025(9) -0.124(9)
O98 0.115(8) 0.088(8) 0.126(8) 0.019(6) -0.034(6) -0.010(6)
O99 0.180(17) 0.130(14) 0.173(17) 0.015(12) 0.037(14) -0.072(13)
C1 0.120(5) 0.089(4) 0.084(4) -0.012(3) 0.006(4) -0.065(4)
C2 0.123(5) 0.090(4) 0.086(5) -0.012(4) 0.007(4) -0.061(4)
C3 0.120(5) 0.090(4) 0.085(4) -0.012(3) 0.007(4) -0.064(4)
C4 0.119(5) 0.088(4) 0.084(4) -0.011(3) 0.006(4) -0.066(4)
C5 0.121(5) 0.089(4) 0.084(4) -0.011(3) 0.007(4) -0.063(4)
C6 0.121(5) 0.090(4) 0.085(4) -0.011(3) 0.007(4) -0.063(4)
C7 0.120(5) 0.091(4) 0.085(4) -0.012(3) 0.006(3) -0.064(4)
C8 0.120(5) 0.097(4) 0.087(4) -0.014(4) 0.006(4) -0.062(4)
C9 0.120(5) 0.096(5) 0.086(5) -0.015(4) 0.005(4) -0.063(4)
C10 0.120(5) 0.098(5) 0.088(5) -0.016(4) 0.004(4) -0.063(4)
C11 0.123(5) 0.102(5) 0.091(5) -0.019(4) 0.002(4) -0.061(4)
C12 0.109(5) 0.115(5) 0.100(5) -0.008(4) 0.024(4) -0.050(4)
C13 0.109(4) 0.113(4) 0.098(4) -0.006(4) 0.025(4) -0.051(4)
C14 0.109(4) 0.112(4) 0.098(4) -0.005(3) 0.026(3) -0.051(4)
C15 0.108(4) 0.112(4) 0.097(4) -0.006(3) 0.025(3) -0.051(4)
C16 0.108(4) 0.112(4) 0.097(4) -0.005(3) 0.025(3) -0.052(4)
C17 0.106(4) 0.110(4) 0.096(4) -0.005(3) 0.025(3) -0.053(4)
C18 0.105(4) 0.110(4) 0.095(4) -0.005(3) 0.026(3) -0.054(3)
C19 0.107(4) 0.110(4) 0.096(4) -0.005(3) 0.026(3) -0.053(4)
C20 0.108(4) 0.111(4) 0.097(4) -0.006(3) 0.025(3) -0.051(4)
C21 0.100(4) 0.109(4) 0.095(4) -0.003(3) 0.027(3) -0.057(3)
C22 0.100(4) 0.108(4) 0.094(4) -0.003(3) 0.028(3) -0.058(3)
C23 0.099(4) 0.108(4) 0.095(4) -0.001(3) 0.029(3) -0.058(4)
C24 0.099(4) 0.108(4) 0.094(4) -0.001(3) 0.029(3) -0.058(4)
C25 0.100(4) 0.110(4) 0.095(4) 0.000(4) 0.028(4) -0.057(4)
C26 0.099(4) 0.108(4) 0.094(4) -0.001(3) 0.028(3) -0.058(4)
C27 0.098(4) 0.108(4) 0.094(4) -0.002(3) 0.028(3) -0.059(4)
C28 0.149(10) 0.111(10) 0.30(3) -0.003(10) -0.035(12) -0.034(8)
C29 0.141(10) 0.091(8) 0.29(3) -0.011(8) -0.033(11) -0.041(7)
C30 0.191(13) 0.149(10) 0.106(8) -0.019(7) 0.006(7) -0.098(10)
C31 0.182(12) 0.138(9) 0.104(7) -0.016(6) 0.007(7) -0.106(9)
C32 0.131(9) 0.116(9) 0.078(7) 0.026(6) -0.019(6) -0.064(8)
C33 0.112(6) 0.100(6) 0.062(5) 0.018(5) -0.002(5) -0.061(5)
C34 0.111(7) 0.106(7) 0.076(6) -0.002(5) 0.007(6) -0.049(6)
C35 0.111(6) 0.096(6) 0.060(5) 0.012(4) 0.004(5) -0.056(5)
C36 0.097(7) 0.084(6) 0.077(6) 0.025(5) -0.004(6) -0.023(6)
C37 0.079(4) 0.075(5) 0.062(4) 0.014(4) -0.010(4) -0.024(4)
C38 0.115(7) 0.094(6) 0.088(7) -0.006(6) 0.008(6) -0.036(6)
C39 0.102(5) 0.086(5) 0.075(5) -0.005(4) 0.003(4) -0.043(4)
C41 0.047(4) 0.058(4) 0.040(5) 0.003(3) -0.005(3) -0.030(3)
C42 0.075(4) 0.077(4) 0.059(3) 0.006(3) -0.011(3) -0.028(3)
C43 0.090(6) 0.073(5) 0.061(6) 0.016(4) -0.011(5) -0.028(5)
C44 0.079(5) 0.074(4) 0.055(4) 0.007(4) -0.014(4) -0.028(4)
C45 0.103(8) 0.126(11) 0.108(9) -0.003(8) 0.000(7) 0.010(7)
C46 0.098(6) 0.110(9) 0.104(6) -0.009(6) -0.007(5) -0.003(6)
C48 0.081(8) 0.135(10) 0.060(6) 0.001(6) 0.006(6) -0.038(8)
C49 0.074(5) 0.111(8) 0.054(5) 0.004(5) 0.000(4) -0.047(5)
C50 0.145(12) 0.204(14) 0.114(10) -0.001(10) 0.025(9) -0.119(12)
C51 0.136(12) 0.193(12) 0.103(9) -0.002(8) 0.014(8) -0.127(11)
C52 0.057(5) 0.099(8) 0.053(7) 0.003(6) -0.009(5) -0.027(5)
C53 0.064(4) 0.078(5) 0.051(4) 0.006(4) -0.007(3) -0.030(4)
C56 0.087(9) 0.098(10) 0.063(7) -0.007(7) -0.001(6) -0.018(8)
C57 0.072(8) 0.082(9) 0.054(6) -0.001(6) -0.003(5) -0.038(8)
C58 0.104(6) 0.112(6) 0.074(6) 0.006(5) -0.024(5) -0.047(6)
C59 0.101(6) 0.106(5) 0.065(5) 0.003(4) -0.019(4) -0.046(4)
C60 0.178(15) 0.157(11) 0.140(11) 0.039(8) -0.088(12) -0.073(10)
C61 0.170(15) 0.151(9) 0.130(11) 0.030(7) -0.091(11) -0.073(8)
C62 0.105(7) 0.113(6) 0.073(6) 0.005(5) -0.017(5) -0.051(5)
C63 0.103(6) 0.107(5) 0.067(5) 0.003(4) -0.015(4) -0.046(4)
C64 0.080(7) 0.093(8) 0.070(7) 0.006(6) -0.028(6) -0.021(6)
C65 0.066(6) 0.089(7) 0.054(5) 0.011(4) -0.015(4) -0.025(5)
C66 0.086(7) 0.096(7) 0.063(6) 0.006(5) -0.001(5) -0.026(6)
C67 0.082(5) 0.084(6) 0.050(4) -0.001(4) -0.004(4) -0.022(5)
C68 0.106(9) 0.076(7) 0.069(7) -0.007(6) 0.006(7) -0.025(7)
C69 0.090(7) 0.074(5) 0.058(5) 0.000(4) 0.011(5) -0.029(5)
C70 0.098(6) 0.078(6) 0.078(6) -0.002(5) 0.020(6) -0.033(5)
C71 0.092(5) 0.078(4) 0.067(5) -0.001(4) 0.012(4) -0.035(4)
C72 0.104(7) 0.101(7) 0.075(5) -0.013(5) -0.006(5) -0.033(6)
C73 0.098(4) 0.081(4) 0.069(4) -0.006(3) 0.004(3) -0.037(3)
C74 0.174(11) 0.130(9) 0.145(10) -0.028(7) 0.028(9) -0.080(9)
C75 0.162(11) 0.117(9) 0.122(8) -0.018(6) 0.039(7) -0.089(8)
C76 0.121(9) 0.171(15) 0.072(8) 0.024(9) -0.017(7) -0.012(9)
C77 0.112(8) 0.153(14) 0.057(7) 0.033(7) -0.010(6) -0.019(8)
C78 0.094(8) 0.097(8) 0.056(6) 0.005(6) -0.007(6) -0.002(7)
C79 0.081(5) 0.087(6) 0.052(4) 0.000(4) -0.006(4) -0.019(4)
C80 0.085(6) 0.109(7) 0.098(7) -0.009(6) -0.025(6) -0.032(5)
C81 0.074(5) 0.081(4) 0.071(5) 0.000(4) -0.020(4) -0.025(4)
C82 0.124(10) 0.134(11) 0.085(7) -0.021(7) 0.030(7) -0.060(9)
C83 0.113(7) 0.117(9) 0.087(6) -0.012(6) 0.034(5) -0.061(7)
C84 0.086(6) 0.132(7) 0.125(8) 0.001(7) -0.002(6) -0.034(6)
C85 0.076(5) 0.116(6) 0.113(6) -0.007(5) 0.008(4) -0.041(4)
C86 0.131(8) 0.119(9) 0.109(8) 0.016(7) 0.035(6) -0.034(7)
C87 0.122(8) 0.094(10) 0.102(8) 0.017(7) 0.035(6) -0.033(7)
C88 0.105(8) 0.126(9) 0.118(7) -0.007(7) -0.017(6) -0.047(8)
C89 0.080(5) 0.111(5) 0.108(5) -0.016(4) 0.003(4) -0.046(4)
C90 0.091(7) 0.104(7) 0.099(6) -0.026(6) 0.020(6) -0.040(6)
C91 0.077(5) 0.104(5) 0.105(6) -0.025(4) 0.013(4) -0.047(4)
C92 0.104(9) 0.087(8) 0.100(10) 0.004(7) -0.003(8) -0.018(7)
C93 0.077(6) 0.086(7) 0.085(10) 0.001(6) -0.002(6) -0.013(5)
C94 0.069(7) 0.120(10) 0.224(19) 0.012(10) -0.015(8) -0.028(7)
C95 0.057(7) 0.108(7) 0.208(19) 0.007(7) -0.016(7) -0.023(5)
C96 0.114(4) 0.115(4) 0.098(4) -0.002(3) 0.026(3) -0.049(4)
C97 0.071(7) 0.085(8) 0.057(6) -0.001(6) -0.016(5) -0.017(6)
C98 0.054(5) 0.067(5) 0.044(4) -0.001(4) -0.005(4) -0.029(4)

loop_
_atom_type_symbol
_atom_type_description
_atom_type_scat_dispersion_real
_atom_type_scat_dispersion_imag
_atom_type_scat_source
C C 0.0033 0.0016 'International Tables Vol C Tables 4.2.6.8 and 6.1.1.4'
H H 0.0000 0.0000 'International Tables Vol C Tables 4.2.6.8 and 6.1.1.4'
N N 0.0061 0.0033 'International Tables Vol C Tables 4.2.6.8 and 6.1.1.4'
O O 0.0106 0.0060 'International Tables Vol C Tables 4.2.6.8 and 6.1.1.4'
Eu Eu -0.1578 3.6682 'International Tables Vol C Tables 4.2.6.8 and 6.1.1.4'
Zn Zn 0.2839 1.4301 'International Tables Vol C Tables 4.2.6.8 and 6.1.1.4'
Cl Cl 0.1484 0.1585 'International Tables Vol C Tables 4.2.6.8 and 6.1.1.4'
F F 0.0171 0.0103 'International Tables Vol C Tables 4.2.6.8 and 6.1.1.4'
S S 0.1246 0.1234 'International Tables Vol C Tables 4.2.6.8 and 6.1.1.4'

loop_
_geom_angle_atom_site_label_1
_geom_angle_atom_site_label_2
_geom_angle_atom_site_label_3
_geom_angle
_geom_angle_site_symmetry_1
_geom_angle_site_symmetry_3
_geom_angle_publ_flag
Eu2 Eu1 Eu3 61.485(19) . . ?
Eu2 Eu1 Eu13 60.855(19) . . ?
Eu2 Eu1 H20 99.8 . . ?
Eu3 Eu1 Eu13 58.79(2) . . ?
Eu3 Eu1 H20 51.4 . . ?
Eu13 Eu1 H20 50.0 . . ?
Zn2 Eu1 Eu2 132.69(4) . . ?
Zn2 Eu1 Eu3 121.62(5) . . ?
Zn2 Eu1 Eu13 80.68(4) . . ?
Zn2 Eu1 H20 70.6 . . ?
O3 Eu1 Eu2 151.6(3) . . ?
O3 Eu1 Eu3 107.1(3) . . ?
O3 Eu1 Eu13 90.9(3) . . ?
O3 Eu1 Zn2 28.3(3) . . ?
O3 Eu1 O5 78.7(4) . . ?
O3 Eu1 O11 76.9(4) . . ?
O3 Eu1 O13 154.9(4) . . ?
O3 Eu1 O20 79.1(3) . . ?
O3 Eu1 H20 58.4 . . ?
O3 Eu1 O31 144.7(4) . . ?
O3 Eu1 O36 115.6(4) . . ?
O5 Eu1 Eu2 98.9(3) . . ?
O5 Eu1 Eu3 149.3(3) . . ?
O5 Eu1 Eu13 91.5(3) . . ?
O5 Eu1 Zn2 53.0(3) . . ?
O5 Eu1 O11 143.2(4) . . ?
O5 Eu1 O13 76.7(4) . . ?
O5 Eu1 O20 123.2(4) . . ?
O5 Eu1 H20 116.9 . . ?
O5 Eu1 O31 134.0(4) . . ?
O5 Eu1 O36 72.9(4) . . ?
O9 Eu1 Eu2 119.0(3) . . ?
O9 Eu1 Eu3 133.8(3) . . ?
O9 Eu1 Eu13 167.0(3) . . ?
O9 Eu1 Zn2 92.3(3) . . ?
O9 Eu1 O3 88.0(4) . . ?
O9 Eu1 O5 75.5(5) . . ?
O9 Eu1 O11 76.5(4) . . ?
O9 Eu1 O13 81.7(3) . . ?
O9 Eu1 O20 153.7(4) . . ?
O9 Eu1 H20 137.6 . . ?
O9 Eu1 O31 110.5(4) . . ?
O9 Eu1 O36 135.1(4) . . ?
O11 Eu1 Eu2 115.6(2) . . ?
O11 Eu1 Eu3 65.5(2) . . ?
O11 Eu1 Eu13 115.9(3) . . ?
O11 Eu1 Zn2 105.1(3) . . ?
O11 Eu1 O13 122.0(3) . . ?
O11 Eu1 H20 71.5 . . ?
O13 Eu1 Eu2 39.69(18) . . ?
O13 Eu1 Eu3 96.42(19) . . ?
O13 Eu1 Eu13 94.12(19) . . ?
O13 Eu1 Zn2 129.0(2) . . ?
O13 Eu1 H20 139.3 . . ?
O20 Eu1 Eu2 78.9(2) . . ?
O20 Eu1 Eu3 35.1(2) . . ?
O20 Eu1 Eu13 37.7(2) . . ?
O20 Eu1 Zn2 87.1(2) . . ?
O20 Eu1 O11 78.3(4) . . ?
O20 Eu1 O13 118.6(3) . . ?
O20 Eu1 H20 21.0 . . ?
O20 Eu1 O31 71.3(3) . . ?
O20 Eu1 O36 71.1(3) . . ?
O31 Eu1 Eu2 37.0(2) . . ?
O31 Eu1 Eu3 38.6(2) . . ?
O31 Eu1 Eu13 77.4(2) . . ?
O31 Eu1 Zn2 157.0(2) . . ?
O31 Eu1 O11 78.6(3) . . ?
O31 Eu1 O13 60.2(3) . . ?
O31 Eu1 H20 89.8 . . ?
O31 Eu1 O36 72.6(3) . . ?
O36 Eu1 Eu2 39.2(2) . . ?
O36 Eu1 Eu3 77.7(3) . . ?
O36 Eu1 Eu13 35.8(2) . . ?
O36 Eu1 Zn2 93.5(2) . . ?
O36 Eu1 O11 143.2(4) . . ?
O36 Eu1 O13 60.6(3) . . ?
O36 Eu1 H20 85.8 . . ?
Eu1 Eu2 Eu7 135.59(3) . . ?
Eu1 Eu2 H36 58.5 . . ?
Eu7 Eu2 H36 77.8 . . ?
Eu8 Eu2 Eu1 163.11(3) . . ?
Eu8 Eu2 Eu7 61.200(19) . . ?
Eu8 Eu2 H36 138.3 . . ?
O13 Eu2 Eu1 54.7(3) . . ?
O13 Eu2 Eu7 120.7(3) . . ?
O13 Eu2 Eu8 122.7(3) . . ?
O13 Eu2 O32 132.5(3) . . ?
O13 Eu2 O35 81.6(3) . . ?
O13 Eu2 O36 71.7(4) . . ?
O13 Eu2 H36 71.2 . . ?
O13 Eu2 O43 122.2(4) . . ?
O13 Eu2 C42 69.2(4) . . ?
O14 Eu2 Eu1 115.2(2) . . ?
O14 Eu2 Eu7 37.7(2) . . ?
O14 Eu2 Eu8 79.3(2) . . ?
O14 Eu2 O13 83.0(4) . . ?
O14 Eu2 O32 119.1(3) . . ?
O14 Eu2 O35 69.8(3) . . ?
O14 Eu2 O36 85.7(3) . . ?
O14 Eu2 H36 62.7 . . ?
O14 Eu2 O43 122.7(3) . . ?
O14 Eu2 C42 90.4(4) . . ?
O31 Eu2 Eu1 36.9(2) . . ?
O31 Eu2 Eu7 160.7(2) . . ?
O31 Eu2 Eu8 127.0(2) . . ?
O31 Eu2 O13 71.8(3) . . ?
O31 Eu2 O14 150.6(3) . . ?
O31 Eu2 O32 71.6(3) . . ?
O31 Eu2 O35 119.3(3) . . ?
O31 Eu2 O36 72.5(3) . . ?
O31 Eu2 H36 94.3 . . ?
O31 Eu2 O40 137.6(3) . . ?
O31 Eu2 O43 84.3(3) . . ?
O31 Eu2 C42 94.3(3) . . ?
O32 Eu2 Eu1 77.9(2) . . ?
O32 Eu2 Eu7 89.8(2) . . ?
O32 Eu2 Eu8 103.4(2) . . ?
O32 Eu2 H36 82.5 . . ?
O32 Eu2 O43 82.7(3) . . ?
O32 Eu2 C42 142.4(4) . . ?
O35 Eu2 Eu1 133.0(2) . . ?
O35 Eu2 Eu7 78.8(2) . . ?
O35 Eu2 Eu8 41.2(2) . . ?
O35 Eu2 O32 143.8(3) . . ?
O35 Eu2 O36 145.8(3) . . ?
O35 Eu2 H36 127.1 . . ?
O35 Eu2 O43 65.6(3) . . ?
O35 Eu2 C42 25.0(3) . . ?
O36 Eu2 Eu1 39.2(2) . . ?
O36 Eu2 Eu7 96.5(2) . . ?
O36 Eu2 Eu8 157.1(2) . . ?
O36 Eu2 O32 69.1(3) . . ?
O36 Eu2 H36 23.0 . . ?
O36 Eu2 O43 147.8(3) . . ?
O36 Eu2 C42 140.9(4) . . ?
O40 Eu2 Eu1 150.4(2) . . ?
O40 Eu2 Eu7 34.5(2) . . ?
O40 Eu2 Eu8 40.3(2) . . ?
O40 Eu2 O13 149.8(4) . . ?
O40 Eu2 O14 70.1(3) . . ?
O40 Eu2 O32 74.8(3) . . ?
O40 Eu2 O35 76.6(3) . . ?
O40 Eu2 O36 118.0(3) . . ?
O40 Eu2 H36 106.3 . . ?
O40 Eu2 O43 66.2(3) . . ?
O40 Eu2 C42 96.8(3) . . ?
O43 Eu2 Eu1 121.2(2) . . ?
O43 Eu2 Eu7 98.7(2) . . ?
O43 Eu2 Eu8 43.5(2) . . ?
O43 Eu2 H36 164.8 . . ?
O43 Eu2 C42 60.9(4) . . ?
C42 Eu2 Eu1 111.9(2) . . ?
C42 Eu2 Eu7 103.8(2) . . ?
C42 Eu2 Eu8 57.0(3) . . ?
C42 Eu2 H36 134.2 . . ?
Eu1 Eu3 Eu2 58.705(19) . . ?
Eu4 Eu3 Eu1 119.05(2) . . ?
Eu4 Eu3 Eu2 146.88(3) . . ?
Eu4 Eu3 Eu13 151.26(3) . . ?
Eu13 Eu3 Eu1 60.98(2) . . ?
Eu13 Eu3 Eu2 60.64(2) . . ?
O20 Eu3 Eu1 35.5(2) . . ?
O20 Eu3 Eu2 76.8(2) . . ?
O20 Eu3 Eu4 122.0(2) . . ?
O20 Eu3 Eu13 39.3(2) . . ?
O20 Eu3 O23 110.5(3) . . ?
O20 Eu3 O30 82.9(4) . . ?
O20 Eu3 O31 69.8(3) . . ?
O20 Eu3 O32 72.7(3) . . ?
O20 Eu3 O41 144.1(3) . . ?
O20 Eu3 O70 79.0(3) . . ?
O20 Eu3 O92 146.3(3) . . ?
O23 Eu3 Eu1 86.8(2) . . ?
O23 Eu3 Eu2 108.3(2) . . ?
O23 Eu3 Eu4 41.8(2) . . ?
O23 Eu3 Eu13 147.4(2) . . ?
O23 Eu3 O31 78.3(3) . . ?
O23 Eu3 O32 145.6(3) . . ?
O23 Eu3 O41 69.4(3) . . ?
O23 Eu3 O70 67.9(3) . . ?
O30 Eu3 Eu1 117.8(3) . . ?
O30 Eu3 Eu2 113.9(3) . . ?
O30 Eu3 Eu4 96.5(3) . . ?
O30 Eu3 Eu13 64.1(3) . . ?
O30 Eu3 O23 137.7(4) . . ?
O30 Eu3 O31 142.0(4) . . ?
O30 Eu3 O32 76.3(4) . . ?
O30 Eu3 O41 122.5(3) . . ?
O30 Eu3 O70 76.2(4) . . ?
O30 Eu3 O92 72.9(4) . . ?
O31 Eu3 Eu1 36.7(2) . . ?
O31 Eu3 Eu2 35.6(2) . . ?
O31 Eu3 Eu4 120.1(2) . . ?
O31 Eu3 Eu13 78.1(2) . . ?
O32 Eu3 Eu1 77.4(2) . . ?
O32 Eu3 Eu2 37.6(2) . . ?
O32 Eu3 Eu4 163.3(2) . . ?
O32 Eu3 Eu13 37.2(2) . . ?
O32 Eu3 O31 70.7(3) . . ?
O32 Eu3 O41 88.1(3) . . ?
O32 Eu3 O70 142.5(3) . . ?
O41 Eu3 Eu1 111.7(2) . . ?
O41 Eu3 Eu2 69.8(2) . . ?
O41 Eu3 Eu4 83.0(2) . . ?
O41 Eu3 Eu13 124.9(2) . . ?
O41 Eu3 O31 75.3(3) . . ?
O41 Eu3 O70 128.4(3) . . ?
O70 Eu3 Eu1 93.4(2) . . ?
O70 Eu3 Eu2 152.1(2) . . ?
O70 Eu3 Eu4 45.6(2) . . ?
O70 Eu3 Eu13 106.7(2) . . ?
O70 Eu3 O31 121.3(3) . . ?
O92 Eu3 Eu1 160.7(2) . . ?
O92 Eu3 Eu2 134.4(2) . . ?
O92 Eu3 Eu4 41.7(2) . . ?
O92 Eu3 Eu13 135.3(2) . . ?
O92 Eu3 O23 75.6(3) . . ?
O92 Eu3 O31 141.8(3) . . ?
O92 Eu3 O32 121.7(3) . . ?
O92 Eu3 O41 69.7(3) . . ?
O92 Eu3 O70 72.8(3) . . ?
Eu3 Eu4 Eu5 64.040(19) . . ?
Eu3 Eu4 Zn3 71.07(5) . . ?
Zn3 Eu4 Eu5 118.78(4) . . ?
Zn9 Eu4 Eu3 66.26(3) . . ?
Zn9 Eu4 Eu5 59.99(3) . . ?
Zn9 Eu4 Zn3 131.35(6) . . ?
O19 Eu4 Eu3 117.0(4) . . ?
O19 Eu4 Eu5 170.9(3) . . ?
O19 Eu4 Zn3 55.8(3) . . ?
O19 Eu4 Zn9 129.1(3) . . ?
O19 Eu4 O21 71.9(4) . . ?
O19 Eu4 O23 110.3(4) . . ?
O19 Eu4 O25 81.1(4) . . ?
O19 Eu4 O70 75.3(4) . . ?
O19 Eu4 O92 139.4(4) . . ?
O19 Eu4 O96 152.5(4) . . ?
O21 Eu4 Eu3 119.2(3) . . ?
O21 Eu4 Eu5 116.0(3) . . ?
O21 Eu4 Zn3 121.5(3) . . ?
O21 Eu4 Zn9 65.3(3) . . ?
O21 Eu4 O23 77.6(3) . . ?
O21 Eu4 O25 140.6(4) . . ?
O21 Eu4 O70 117.5(4) . . ?
O21 Eu4 O92 144.6(3) . . ?
O21 Eu4 O96 81.2(3) . . ?
O23 Eu4 Eu3 41.8(2) . . ?
O23 Eu4 Eu5 76.7(2) . . ?
O23 Eu4 Zn3 96.2(2) . . ?
O23 Eu4 Zn9 35.4(2) . . ?
O23 Eu4 O25 140.0(4) . . ?
O23 Eu4 O70 66.2(3) . . ?
O23 Eu4 O96 68.0(3) . . ?
O25 Eu4 Eu3 98.4(3) . . ?
O25 Eu4 Eu5 89.8(3) . . ?
O25 Eu4 Zn3 57.6(3) . . ?
O25 Eu4 Zn9 149.5(3) . . ?
O25 Eu4 O70 81.1(4) . . ?
O25 Eu4 O96 118.7(4) . . ?
O26 Eu4 Eu3 150.2(3) . . ?
O26 Eu4 Eu5 86.7(3) . . ?
O26 Eu4 Zn3 123.5(3) . . ?
O26 Eu4 Zn9 105.2(3) . . ?
O26 Eu4 O19 91.0(5) . . ?
O26 Eu4 O21 77.7(4) . . ?
O26 Eu4 O23 140.1(4) . . ?
O26 Eu4 O25 74.6(4) . . ?
O26 Eu4 O70 153.7(4) . . ?
O26 Eu4 O92 110.3(4) . . ?
O26 Eu4 O96 77.6(4) . . ?
O70 Eu4 Eu3 43.3(2) . . ?
O70 Eu4 Eu5 103.3(2) . . ?
O70 Eu4 Zn3 30.7(2) . . ?
O70 Eu4 Zn9 100.9(2) . . ?
O92 Eu4 Eu3 41.3(2) . . ?
O92 Eu4 Eu5 35.1(2) . . ?
O92 Eu4 Zn3 83.8(2) . . ?
O92 Eu4 Zn9 79.4(2) . . ?
O92 Eu4 O23 75.2(3) . . ?
O92 Eu4 O25 72.5(4) . . ?
O92 Eu4 O70 70.7(3) . . ?
O92 Eu4 O96 67.9(3) . . ?
O96 Eu4 Eu3 80.9(2) . . ?
O96 Eu4 Eu5 34.9(2) . . ?
O96 Eu4 Zn3 150.1(2) . . ?
O96 Eu4 Zn9 36.2(2) . . ?
O96 Eu4 O70 124.0(3) . . ?
O17 Eu5 Zn10 115.6(2) . . ?
O17 Eu5 O41 71.2(3) . . ?
O17 Eu5 O42 70.4(3) . . ?
O17 Eu5 O44 131.1(3) . . ?
O17 Eu5 O45 77.4(4) . . ?
O17 Eu5 C41 64.0(4) . . ?
O17 Eu5 C65 104.1(4) . . ?
O41 Eu5 Zn10 75.2(2) . . ?
O41 Eu5 O45 137.3(3) . . ?
O41 Eu5 C41 27.6(3) . . ?
O41 Eu5 C65 150.4(4) . . ?
O42 Eu5 Zn10 45.6(2) . . ?
O42 Eu5 O41 53.4(3) . . ?
O42 Eu5 O45 138.0(3) . . ?
O42 Eu5 C41 26.5(3) . . ?
O42 Eu5 C65 154.3(4) . . ?
O44 Eu5 Zn10 106.8(2) . . ?
O44 Eu5 O41 146.1(3) . . ?
O44 Eu5 O42 148.7(3) . . ?
O44 Eu5 O45 53.7(4) . . ?
O44 Eu5 C41 164.9(4) . . ?
O44 Eu5 C65 27.0(4) . . ?
O45 Eu5 Zn10 146.2(3) . . ?
O45 Eu5 C41 141.4(4) . . ?
O45 Eu5 C65 26.7(4) . . ?
O48 Eu5 Zn10 31.9(2) . . ?
O48 Eu5 O17 136.6(3) . . ?
O48 Eu5 O41 105.4(3) . . ?
O48 Eu5 O42 73.8(3) . . ?
O48 Eu5 O44 76.0(3) . . ?
O48 Eu5 O45 117.2(3) . . ?
O48 Eu5 O92 144.9(3) . . ?
O48 Eu5 O96 76.3(3) . . ?
O48 Eu5 C41 92.8(3) . . ?
O48 Eu5 C65 97.6(4) . . ?
O53 Eu5 Zn10 75.2(2) . . ?
O53 Eu5 O17 75.5(3) . . ?
O53 Eu5 O41 118.8(3) . . ?
O53 Eu5 O42 67.6(3) . . ?
O53 Eu5 O44 93.7(3) . . ?
O53 Eu5 O45 78.8(3) . . ?
O53 Eu5 O48 68.8(3) . . ?
O53 Eu5 O92 145.8(3) . . ?
O53 Eu5 O96 145.0(3) . . ?
O53 Eu5 C41 91.5(3) . . ?
O53 Eu5 C65 86.6(4) . . ?
O92 Eu5 Zn10 134.9(2) . . ?
O92 Eu5 O17 75.7(3) . . ?
O92 Eu5 O41 67.5(3) . . ?
O92 Eu5 O42 118.2(3) . . ?
O92 Eu5 O44 91.5(3) . . ?
O92 Eu5 O45 77.3(3) . . ?
O92 Eu5 C41 92.1(3) . . ?
O92 Eu5 C65 82.9(4) . . ?
O96 Eu5 Zn10 76.6(2) . . ?
O96 Eu5 O17 136.5(4) . . ?
O96 Eu5 O41 72.5(3) . . ?
O96 Eu5 O42 105.3(3) . . ?
O96 Eu5 O44 75.1(3) . . ?
O96 Eu5 O45 116.6(3) . . ?
O96 Eu5 O92 68.7(3) . . ?
O96 Eu5 C41 92.6(3) . . ?
O96 Eu5 C65 95.7(4) . . ?
C41 Eu5 Zn10 61.0(3) . . ?
C65 Eu5 Zn10 129.6(4) . . ?
C65 Eu5 C41 167.9(4) . . ?
Eu2 Eu6 Eu8 56.528(17) . . ?
Eu2 Eu6 H37 94.9 . . ?
Eu7 Eu6 Eu2 60.27(2) . . ?
Eu7 Eu6 Eu8 59.698(19) . . ?
Eu7 Eu6 H37 54.1 . . ?
Eu8 Eu6 H37 46.7 . . ?
O12 Eu6 Eu2 69.8(3) . . ?
O12 Eu6 Eu7 121.5(3) . . ?
O12 Eu6 Eu8 114.3(3) . . ?
O12 Eu6 O35 77.7(4) . . ?
O12 Eu6 O37 143.9(4) . . ?
O12 Eu6 H37 161.0 . . ?
O12 Eu6 O68 136.4(4) . . ?
O12 Eu6 O80 71.7(5) . . ?
O12 Eu6 O98 75.5(5) . . ?
O12 Eu6 C46 136.0(5) . . ?
O14 Eu6 Eu2 36.1(2) . . ?
O14 Eu6 Eu7 38.2(2) . . ?
O14 Eu6 Eu8 75.2(2) . . ?
O14 Eu6 O12 83.4(4) . . ?
O14 Eu6 O35 71.7(3) . . ?
O14 Eu6 O37 72.0(3) . . ?
O14 Eu6 H37 90.9 . . ?
O14 Eu6 O68 100.8(4) . . ?
O14 Eu6 O80 74.6(4) . . ?
O14 Eu6 O98 144.4(4) . . ?
O14 Eu6 C46 80.3(5) . . ?
O35 Eu6 Eu2 37.3(2) . . ?
O35 Eu6 Eu7 80.3(2) . . ?
O35 Eu6 Eu8 36.7(2) . . ?
O35 Eu6 O37 69.8(3) . . ?
O35 Eu6 H37 83.3 . . ?
O35 Eu6 O68 145.2(4) . . ?
O35 Eu6 O80 136.4(4) . . ?
O35 Eu6 O98 129.1(4) . . ?
O35 Eu6 C46 133.0(5) . . ?
O37 Eu6 Eu2 74.7(2) . . ?
O37 Eu6 Eu7 38.6(2) . . ?
O37 Eu6 Eu8 34.5(2) . . ?
O37 Eu6 H37 20.7 . . ?
O37 Eu6 O80 123.7(4) . . ?
O37 Eu6 O98 138.3(4) . . ?
O37 Eu6 C46 66.0(5) . . ?
O38 Eu6 Eu2 116.0(3) . . ?
O38 Eu6 Eu7 116.7(3) . . ?
O38 Eu6 Eu8 68.6(3) . . ?
O38 Eu6 O12 111.0(4) . . ?
O38 Eu6 O14 143.7(4) . . ?
O38 Eu6 O35 79.0(4) . . ?
O38 Eu6 O37 78.2(4) . . ?
O38 Eu6 H37 64.5 . . ?
O38 Eu6 O68 91.1(5) . . ?
O38 Eu6 O80 140.9(5) . . ?
O38 Eu6 O98 71.6(4) . . ?
O38 Eu6 C46 106.1(5) . . ?
O68 Eu6 Eu2 133.9(3) . . ?
O68 Eu6 Eu7 74.5(3) . . ?
O68 Eu6 Eu8 108.6(3) . . ?
O68 Eu6 O37 75.5(4) . . ?
O68 Eu6 H37 62.5 . . ?
O68 Eu6 O80 67.9(5) . . ?
O68 Eu6 O98 76.9(5) . . ?
O68 Eu6 C46 20.7(5) . . ?
O80 Eu6 Eu2 101.8(4) . . ?
O80 Eu6 Eu7 89.9(4) . . ?
O80 Eu6 Eu8 148.1(4) . . ?
O80 Eu6 H37 124.2 . . ?
O80 Eu6 C46 64.7(6) . . ?
O98 Eu6 Eu2 144.9(4) . . ?
O98 Eu6 Eu7 150.3(4) . . ?
O98 Eu6 Eu8 139.8(3) . . ?
O98 Eu6 H37 117.6 . . ?
O98 Eu6 O80 71.7(5) . . ?
O98 Eu6 C46 95.3(6) . . ?
C46 Eu6 Eu2 113.4(4) . . ?
C46 Eu6 Eu7 55.2(4) . . ?
C46 Eu6 Eu8 100.4(4) . . ?
C46 Eu6 H37 59.8 . . ?
Eu6 Eu7 Eu8 61.29(2) . . ?
O14 Eu7 Eu6 36.6(2) . . ?
O14 Eu7 Eu8 75.6(2) . . ?
O14 Eu7 O78 132.2(3) . . ?
O14 Eu7 C46 79.5(5) . . ?
O14 Eu7 C73 141.5(4) . . ?
O37 Eu7 Eu6 37.9(2) . . ?
O37 Eu7 Eu8 35.9(2) . . ?
O37 Eu7 O14 69.9(3) . . ?
O37 Eu7 O78 134.5(3) . . ?
O37 Eu7 C46 66.1(5) . . ?
O37 Eu7 C73 147.6(4) . . ?
O40 Eu7 Eu6 79.5(2) . . ?
O40 Eu7 Eu8 36.8(2) . . ?
O40 Eu7 O14 70.2(3) . . ?
O40 Eu7 O37 70.2(3) . . ?
O40 Eu7 O78 81.2(3) . . ?
O40 Eu7 O79 134.7(4) . . ?
O40 Eu7 O85 88.2(4) . . ?
O40 Eu7 O87 87.3(3) . . ?
O40 Eu7 C46 133.1(5) . . ?
O40 Eu7 C73 108.1(5) . . ?
O69 Eu7 Eu6 67.6(3) . . ?
O69 Eu7 Eu8 116.1(3) . . ?
O69 Eu7 O14 85.6(4) . . ?
O69 Eu7 O37 80.2(4) . . ?
O69 Eu7 O40 146.7(4) . . ?
O69 Eu7 O78 131.8(4) . . ?
O69 Eu7 O79 78.5(5) . . ?
O69 Eu7 O85 105.3(5) . . ?
O69 Eu7 O87 98.5(4) . . ?
O69 Eu7 C46 14.2(5) . . ?
O69 Eu7 C73 105.1(5) . . ?
O78 Eu7 Eu6 160.6(3) . . ?
O78 Eu7 Eu8 103.4(2) . . ?
O78 Eu7 C46 143.5(5) . . ?
O78 Eu7 C73 27.0(4) . . ?
O79 Eu7 Eu6 145.6(3) . . ?
O79 Eu7 Eu8 145.9(3) . . ?
O79 Eu7 O14 138.2(4) . . ?
O79 Eu7 O37 142.2(4) . . ?
O79 Eu7 O78 53.5(4) . . ?
O79 Eu7 C46 91.4(5) . . ?
O79 Eu7 C73 26.6(4) . . ?
O85 Eu7 Eu6 105.7(3) . . ?
O85 Eu7 Eu8 123.0(3) . . ?
O85 Eu7 O14 70.2(4) . . ?
O85 Eu7 O37 139.1(4) . . ?
O85 Eu7 O78 71.4(4) . . ?
O85 Eu7 O79 77.1(4) . . ?
O85 Eu7 C46 114.5(5) . . ?
O85 Eu7 C73 71.3(4) . . ?
O87 Eu7 Eu6 109.7(3) . . ?
O87 Eu7 Eu8 67.7(3) . . ?
O87 Eu7 O14 140.9(3) . . ?
O87 Eu7 O37 72.5(3) . . ?
O87 Eu7 O78 71.3(4) . . ?
O87 Eu7 O79 80.1(4) . . ?
O87 Eu7 O85 142.8(4) . . ?
O87 Eu7 C46 95.0(5) . . ?
O87 Eu7 C73 75.1(4) . . ?
C46 Eu7 Eu6 55.7(4) . . ?
C46 Eu7 Eu8 102.0(4) . . ?
C73 Eu7 Eu6 171.5(4) . . ?
C73 Eu7 Eu8 127.2(4) . . ?
C73 Eu7 C46 117.7(6) . . ?
Eu2 Eu8 Eu7 61.681(19) . . ?
Eu2 Eu8 Eu11 163.28(3) . . ?
Eu2 Eu8 H37 99.2 . . ?
Eu7 Eu8 H37 53.8 . . ?
Eu11 Eu8 Eu7 135.04(2) . . ?
Eu11 Eu8 H37 93.9 . . ?
O35 Eu8 Eu2 41.2(2) . . ?
O35 Eu8 Eu7 79.1(2) . . ?
O35 Eu8 Eu11 132.0(2) . . ?
O35 Eu8 H37 82.3 . . ?
O35 Eu8 O43 65.6(3) . . ?
O35 Eu8 C42 25.2(3) . . ?
O37 Eu8 Eu2 79.4(2) . . ?
O37 Eu8 Eu7 37.7(3) . . ?
O37 Eu8 Eu11 114.2(2) . . ?
O37 Eu8 O35 69.8(3) . . ?
O37 Eu8 H37 20.3 . . ?
O37 Eu8 O39 82.4(4) . . ?
O37 Eu8 O40 70.4(3) . . ?
O37 Eu8 O43 122.9(3) . . ?
O37 Eu8 O60 149.9(3) . . ?
O37 Eu8 O75 85.1(3) . . ?
O37 Eu8 O91 120.2(3) . . ?
O37 Eu8 C42 90.4(4) . . ?
O39 Eu8 Eu2 122.5(2) . . ?
O39 Eu8 Eu7 120.1(2) . . ?
O39 Eu8 Eu11 53.8(2) . . ?
O39 Eu8 O35 81.3(3) . . ?
O39 Eu8 H37 67.8 . . ?
O39 Eu8 O43 122.4(3) . . ?
O39 Eu8 O91 132.7(3) . . ?
O39 Eu8 C42 69.0(4) . . ?
O40 Eu8 Eu2 39.4(2) . . ?
O40 Eu8 Eu7 35.3(2) . . ?
O40 Eu8 Eu11 152.2(2) . . ?
O40 Eu8 O35 75.8(3) . . ?
O40 Eu8 H37 88.6 . . ?
O40 Eu8 O39 149.1(3) . . ?
O40 Eu8 O43 65.6(3) . . ?
O40 Eu8 O75 119.3(3) . . ?
O40 Eu8 O91 75.8(3) . . ?
O40 Eu8 C42 96.1(3) . . ?
O43 Eu8 Eu2 43.5(2) . . ?
O43 Eu8 Eu7 99.2(2) . . ?
O43 Eu8 Eu11 121.8(2) . . ?
O43 Eu8 H37 142.4 . . ?
O43 Eu8 C42 61.0(4) . . ?
O60 Eu8 Eu2 127.3(2) . . ?
O60 Eu8 Eu7 160.9(2) . . ?
O60 Eu8 Eu11 37.2(2) . . ?
O60 Eu8 O35 119.0(3) . . ?
O60 Eu8 H37 129.9 . . ?
O60 Eu8 O39 71.5(3) . . ?
O60 Eu8 O40 138.3(3) . . ?
O60 Eu8 O43 84.7(3) . . ?
O60 Eu8 O75 72.5(3) . . ?
O60 Eu8 O91 71.4(3) . . ?
O60 Eu8 C42 93.9(3) . . ?
O75 Eu8 Eu2 157.3(2) . . ?
O75 Eu8 Eu7 96.1(2) . . ?
O75 Eu8 Eu11 39.1(2) . . ?
O75 Eu8 O35 144.9(3) . . ?
O75 Eu8 H37 67.6 . . ?
O75 Eu8 O39 71.0(3) . . ?
O75 Eu8 O43 148.5(3) . . ?
O75 Eu8 O91 70.5(3) . . ?
O75 Eu8 C42 140.0(3) . . ?
O91 Eu8 Eu2 103.2(2) . . ?
O91 Eu8 Eu7 90.5(2) . . ?
O91 Eu8 Eu11 78.9(2) . . ?
O91 Eu8 O35 143.4(3) . . ?
O91 Eu8 H37 119.3 . . ?
O91 Eu8 O43 81.9(3) . . ?
O91 Eu8 C42 141.6(4) . . ?
C42 Eu8 Eu2 57.2(3) . . ?
C42 Eu8 Eu7 104.3(2) . . ?
C42 Eu8 Eu11 111.0(2) . . ?
C42 Eu8 H37 97.5 . . ?
Eu10 Eu9 Eu8 61.557(18) . . ?
O63 Eu9 Eu8 77.0(2) . . ?
O63 Eu9 Eu10 37.6(2) . . ?
O63 Eu9 O87 137.9(3) . . ?
O63 Eu9 C71 150.0(4) . . ?
O63 Eu9 C79 71.4(4) . . ?
O64 Eu9 Eu8 135.4(3) . . ?
O64 Eu9 Eu10 75.4(3) . . ?
O64 Eu9 O63 75.6(3) . . ?
O64 Eu9 O71 82.0(4) . . ?
O64 Eu9 O75 146.5(4) . . ?
O64 Eu9 O76 73.7(4) . . ?
O64 Eu9 O87 141.7(3) . . ?
O64 Eu9 O88 119.9(4) . . ?
O64 Eu9 O91 100.1(4) . . ?
O64 Eu9 C71 133.4(4) . . ?
O64 Eu9 C79 20.3(4) . . ?
O71 Eu9 Eu8 124.8(3) . . ?
O71 Eu9 Eu10 114.5(3) . . ?
O71 Eu9 O63 77.4(3) . . ?
O71 Eu9 O75 88.3(4) . . ?
O71 Eu9 O87 117.7(3) . . ?
O71 Eu9 O91 148.1(3) . . ?
O71 Eu9 C71 96.8(4) . . ?
O71 Eu9 C79 100.3(4) . . ?
O75 Eu9 Eu8 36.9(2) . . ?
O75 Eu9 Eu10 79.7(2) . . ?
O75 Eu9 O63 71.0(3) . . ?
O75 Eu9 O87 70.5(3) . . ?
O75 Eu9 O91 72.2(3) . . ?
O75 Eu9 C71 79.5(4) . . ?
O75 Eu9 C79 138.4(4) . . ?
O76 Eu9 Eu8 102.6(3) . . ?
O76 Eu9 Eu10 101.0(3) . . ?
O76 Eu9 O63 134.0(4) . . ?
O76 Eu9 O71 129.9(4) . . ?
O76 Eu9 O75 133.8(4) . . ?
O76 Eu9 O87 68.6(3) . . ?
O76 Eu9 O88 78.7(4) . . ?
O76 Eu9 O91 80.2(4) . . ?
O76 Eu9 C71 71.9(5) . . ?
O76 Eu9 C79 67.8(4) . . ?
O87 Eu9 Eu8 61.92(19) . . ?
O87 Eu9 Eu10 117.80(19) . . ?
O87 Eu9 C79 134.4(4) . . ?
O88 Eu9 Eu8 102.0(3) . . ?
O88 Eu9 Eu10 163.3(3) . . ?
O88 Eu9 O63 147.1(4) . . ?
O88 Eu9 O71 76.6(4) . . ?
O88 Eu9 O75 88.4(4) . . ?
O88 Eu9 O87 46.2(3) . . ?
O88 Eu9 O91 126.3(3) . . ?
O88 Eu9 C71 22.4(4) . . ?
O88 Eu9 C79 133.2(4) . . ?
O91 Eu9 Eu8 37.6(2) . . ?
O91 Eu9 Eu10 38.6(2) . . ?
O91 Eu9 O63 72.4(3) . . ?
O91 Eu9 O87 80.0(3) . . ?
O91 Eu9 C71 103.9(4) . . ?
O91 Eu9 C79 80.0(4) . . ?
C71 Eu9 Eu8 82.7(3) . . ?
C71 Eu9 Eu10 141.6(3) . . ?
C71 Eu9 O87 23.9(3) . . ?
C71 Eu9 C79 138.2(5) . . ?
C79 Eu9 Eu8 116.3(3) . . ?
C79 Eu9 Eu10 59.6(3) . . ?
Eu9 Eu10 Eu11 61.290(19) . . ?
Eu9 Eu10 Zn10 149.52(3) . . ?
Eu11 Eu10 Zn10 96.19(3) . . ?
Eu12 Eu10 Eu9 151.77(2) . . ?
Eu12 Eu10 Eu11 119.60(2) . . ?
Eu12 Eu10 Zn10 55.98(3) . . ?
O42 Eu10 Eu9 123.2(2) . . ?
O42 Eu10 Eu11 111.3(2) . . ?
O42 Eu10 Eu12 84.0(2) . . ?
O42 Eu10 Zn10 42.5(2) . . ?
O42 Eu10 O55 129.4(3) . . ?
O42 Eu10 O60 75.3(3) . . ?
O53 Eu10 Eu9 134.6(2) . . ?
O53 Eu10 Eu11 162.1(2) . . ?
O53 Eu10 Eu12 42.7(2) . . ?
O53 Eu10 Zn10 71.7(2) . . ?
O53 Eu10 O42 69.0(3) . . ?
O53 Eu10 O55 74.3(3) . . ?
O53 Eu10 O60 141.3(3) . . ?
O53 Eu10 O91 119.9(3) . . ?
O54 Eu10 Eu9 147.6(2) . . ?
O54 Eu10 Eu11 86.7(2) . . ?
O54 Eu10 Eu12 42.0(2) . . ?
O54 Eu10 Zn10 28.5(2) . . ?
O54 Eu10 O42 70.9(3) . . ?
O54 Eu10 O53 76.5(3) . . ?
O54 Eu10 O55 67.4(3) . . ?
O54 Eu10 O60 78.1(3) . . ?
O54 Eu10 O67 136.8(3) . . ?
O54 Eu10 O91 144.7(3) . . ?
O55 Eu10 Eu9 107.4(2) . . ?
O55 Eu10 Eu11 93.9(2) . . ?
O55 Eu10 Eu12 45.6(2) . . ?
O55 Eu10 Zn10 93.6(2) . . ?
O60 Eu10 Eu9 78.3(2) . . ?
O60 Eu10 Eu11 36.14(19) . . ?
O60 Eu10 Eu12 120.0(2) . . ?
O60 Eu10 Zn10 71.9(2) . . ?
O60 Eu10 O55 120.9(3) . . ?
O63 Eu10 Eu9 39.0(2) . . ?
O63 Eu10 Eu11 36.7(2) . . ?
O63 Eu10 Eu12 122.6(2) . . ?
O63 Eu10 Zn10 130.1(2) . . ?
O63 Eu10 O42 144.1(3) . . ?
O63 Eu10 O53 146.9(3) . . ?
O63 Eu10 O54 111.2(3) . . ?
O63 Eu10 O55 79.2(3) . . ?
O63 Eu10 O60 70.4(3) . . ?
O63 Eu10 O67 82.3(4) . . ?
O63 Eu10 O91 73.2(3) . . ?
O67 Eu10 Eu9 64.8(3) . . ?
O67 Eu10 Eu11 118.5(3) . . ?
O67 Eu10 Eu12 95.6(3) . . ?
O67 Eu10 Zn10 144.0(3) . . ?
O67 Eu10 O42 121.8(3) . . ?
O67 Eu10 O53 72.2(3) . . ?
O67 Eu10 O55 75.8(4) . . ?
O67 Eu10 O60 143.0(3) . . ?
O67 Eu10 O91 78.0(3) . . ?
O91 Eu10 Eu9 38.0(2) . . ?
O91 Eu10 Eu11 77.5(2) . . ?
O91 Eu10 Eu12 162.4(2) . . ?
O91 Eu10 Zn10 121.8(2) . . ?
O91 Eu10 O42 85.6(3) . . ?
O91 Eu10 O55 144.1(3) . . ?
O91 Eu10 O60 70.5(3) . . ?
Eu8 Eu11 Eu10 61.870(18) . . ?
Eu8 Eu11 Zn6 178.76(4) . . ?
Eu8 Eu11 Zn7 132.22(4) . . ?
Eu8 Eu11 H75 51.6 . . ?
Eu10 Eu11 Zn6 117.71(4) . . ?
Eu10 Eu11 H75 100.2 . . ?
Zn6 Eu11 H75 129.5 . . ?
Zn7 Eu11 Eu10 119.94(5) . . ?
Zn7 Eu11 Zn6 49.02(5) . . ?
Zn7 Eu11 H75 84.2 . . ?
O16 Eu11 Eu8 151.9(3) . . ?
O16 Eu11 Eu10 106.1(3) . . ?
O16 Eu11 Zn6 29.1(3) . . ?
O16 Eu11 Zn7 28.8(3) . . ?
O16 Eu11 O39 155.5(3) . . ?
O16 Eu11 O63 77.8(4) . . ?
O16 Eu11 O73 76.3(4) . . ?
O16 Eu11 O75 116.2(3) . . ?
O16 Eu11 H75 112.1 . . ?
O39 Eu11 Eu8 40.10(18) . . ?
O39 Eu11 Eu10 97.18(18) . . ?
O39 Eu11 Zn6 139.64(19) . . ?
O39 Eu11 Zn7 129.6(2) . . ?
O39 Eu11 H75 54.8 . . ?
O60 Eu11 Eu8 37.8(2) . . ?
O60 Eu11 Eu10 38.3(2) . . ?
O60 Eu11 Zn6 141.1(2) . . ?
O60 Eu11 Zn7 155.5(2) . . ?
O60 Eu11 O16 143.1(4) . . ?
O60 Eu11 O39 61.3(3) . . ?
O60 Eu11 O63 72.0(3) . . ?
O60 Eu11 O73 77.5(3) . . ?
O60 Eu11 O75 73.2(3) . . ?
O60 Eu11 H75 89.3 . . ?
O60 Eu11 O93 109.0(3) . . ?
O61 Eu11 Eu8 99.1(3) . . ?
O61 Eu11 Eu10 149.4(3) . . ?
O61 Eu11 Zn6 81.8(3) . . ?
O61 Eu11 Zn7 53.6(3) . . ?
O61 Eu11 O16 79.1(4) . . ?
O61 Eu11 O39 76.9(4) . . ?
O61 Eu11 O60 135.3(4) . . ?
O61 Eu11 O63 121.9(4) . . ?
O61 Eu11 O73 143.3(4) . . ?
O61 Eu11 O75 73.0(4) . . ?
O61 Eu11 H75 51.6 . . ?
O61 Eu11 O93 77.1(4) . . ?
O63 Eu11 Eu8 79.6(2) . . ?
O63 Eu11 Eu10 36.1(2) . . ?
O63 Eu11 Zn6 100.7(2) . . ?
O63 Eu11 Zn7 84.5(2) . . ?
O63 Eu11 O39 119.7(3) . . ?
O63 Eu11 O73 78.8(3) . . ?
O63 Eu11 O75 71.1(3) . . ?
O63 Eu11 H75 90.8 . . ?
O73 Eu11 Eu8 115.3(2) . . ?
O73 Eu11 Eu10 65.1(2) . . ?
O73 Eu11 Zn6 63.7(2) . . ?
O73 Eu11 Zn7 105.1(2) . . ?
O73 Eu11 O39 121.7(3) . . ?
O73 Eu11 H75 165.1 . . ?
O75 Eu11 Eu8 39.2(2) . . ?
O75 Eu11 Eu10 77.9(2) . . ?
O75 Eu11 Zn6 142.1(2) . . ?
O75 Eu11 Zn7 93.1(2) . . ?
O75 Eu11 O39 60.8(3) . . ?
O75 Eu11 O73 143.0(3) . . ?
O75 Eu11 H75 22.5 . . ?
O93 Eu11 Eu8 118.3(3) . . ?
O93 Eu11 Eu10 132.2(3) . . ?
O93 Eu11 Zn6 61.0(3) . . ?
O93 Eu11 Zn7 95.0(3) . . ?
O93 Eu11 O16 88.9(4) . . ?
O93 Eu11 O39 80.9(3) . . ?
O93 Eu11 O63 153.3(4) . . ?
O93 Eu11 O73 75.5(4) . . ?
O93 Eu11 O75 135.5(4) . . ?
O93 Eu11 H75 115.8 . . ?
Eu10 Eu12 Eu5 63.634(18) . . ?
Eu10 Eu12 Zn11 72.14(4) . . ?
Zn10 Eu12 Eu5 59.71(3) . . ?
Zn10 Eu12 Eu10 66.38(3) . . ?
Zn10 Eu12 Zn11 132.09(5) . . ?
Zn11 Eu12 Eu5 119.84(4) . . ?
O46 Eu12 Eu5 85.9(3) . . ?
O46 Eu12 Eu10 148.8(3) . . ?
O46 Eu12 Zn10 105.1(3) . . ?
O46 Eu12 Zn11 122.8(3) . . ?
O46 Eu12 O48 77.2(4) . . ?
O46 Eu12 O52 77.9(4) . . ?
O46 Eu12 O53 108.7(3) . . ?
O46 Eu12 O54 141.3(3) . . ?
O46 Eu12 O55 153.0(3) . . ?
O46 Eu12 O56 89.7(4) . . ?
O46 Eu12 O59 74.7(4) . . ?
O48 Eu12 Eu5 34.2(2) . . ?
O48 Eu12 Eu10 80.6(2) . . ?
O48 Eu12 Zn10 36.4(2) . . ?
O48 Eu12 Zn11 150.8(2) . . ?
O48 Eu12 O53 66.5(3) . . ?
O48 Eu12 O55 124.4(3) . . ?
O48 Eu12 O59 117.4(4) . . ?
O52 Eu12 Eu5 116.0(2) . . ?
O52 Eu12 Eu10 120.3(3) . . ?
O52 Eu12 Zn10 65.9(3) . . ?
O52 Eu12 Zn11 120.9(3) . . ?
O52 Eu12 O48 81.8(3) . . ?
O52 Eu12 O53 144.3(3) . . ?
O52 Eu12 O54 79.4(3) . . ?
O52 Eu12 O55 118.1(3) . . ?
O52 Eu12 O59 141.2(4) . . ?
O53 Eu12 Eu5 34.2(2) . . ?
O53 Eu12 Eu10 41.3(2) . . ?
O53 Eu12 Zn10 78.7(2) . . ?
O53 Eu12 Zn11 85.8(2) . . ?
O53 Eu12 O55 71.9(3) . . ?
O54 Eu12 Eu5 76.5(2) . . ?
O54 Eu12 Eu10 41.0(2) . . ?
O54 Eu12 Zn10 36.45(19) . . ?
O54 Eu12 Zn11 95.7(2) . . ?
O54 Eu12 O48 68.9(3) . . ?
O54 Eu12 O53 74.4(3) . . ?
O54 Eu12 O55 65.6(3) . . ?
O54 Eu12 O59 137.7(3) . . ?
O55 Eu12 Eu5 103.8(2) . . ?
O55 Eu12 Eu10 44.0(2) . . ?
O55 Eu12 Zn10 101.5(2) . . ?
O55 Eu12 Zn11 30.9(2) . . ?
O56 Eu12 Eu5 169.9(3) . . ?
O56 Eu12 Eu10 119.2(3) . . ?
O56 Eu12 Zn10 130.4(3) . . ?
O56 Eu12 Zn11 55.7(3) . . ?
O56 Eu12 O48 152.5(4) . . ?
O56 Eu12 O52 71.8(4) . . ?
O56 Eu12 O53 141.0(3) . . ?
O56 Eu12 O54 112.2(4) . . ?
O56 Eu12 O55 76.5(3) . . ?
O56 Eu12 O59 81.1(4) . . ?
O59 Eu12 Eu5 88.9(3) . . ?
O59 Eu12 Eu10 96.9(3) . . ?
O59 Eu12 Zn10 148.3(3) . . ?
O59 Eu12 Zn11 57.6(3) . . ?
O59 Eu12 O53 71.7(4) . . ?
O59 Eu12 O55 80.3(4) . . ?
Eu1 Eu13 Eu2 58.654(18) . . ?
Eu1 Eu13 H36 56.4 . . ?
Eu2 Eu13 H36 41.9 . . ?
Eu3 Eu13 Eu1 60.23(2) . . ?
Eu3 Eu13 Eu2 61.207(19) . . ?
Eu3 Eu13 H36 96.5 . . ?
O7 Eu13 Eu1 71.2(3) . . ?
O7 Eu13 Eu2 123.5(3) . . ?
O7 Eu13 Eu3 114.6(3) . . ?
O7 Eu13 O20 78.2(4) . . ?
O7 Eu13 O29 83.9(5) . . ?
O7 Eu13 O32 147.5(4) . . ?
O7 Eu13 O36 87.0(4) . . ?
O7 Eu13 H36 89.8 . . ?
O7 Eu13 O83 130.4(4) . . ?
O7 Eu13 O86 76.3(4) . . ?
O7 Eu13 C39 95.5(5) . . ?
O7 Eu13 C59 103.1(5) . . ?
O20 Eu13 Eu1 35.8(2) . . ?
O20 Eu13 Eu2 76.1(2) . . ?
O20 Eu13 Eu3 37.0(2) . . ?
O20 Eu13 H36 90.7 . . ?
O20 Eu13 C39 147.1(4) . . ?
O20 Eu13 C59 72.4(4) . . ?
O29 Eu13 Eu1 109.4(3) . . ?
O29 Eu13 Eu2 134.4(3) . . ?
O29 Eu13 Eu3 74.7(3) . . ?
O29 Eu13 O20 75.5(4) . . ?
O29 Eu13 H36 165.7 . . ?
O29 Eu13 C39 136.5(5) . . ?
O29 Eu13 C59 20.7(4) . . ?
O32 Eu13 Eu1 77.4(2) . . ?
O32 Eu13 Eu2 37.6(2) . . ?
O32 Eu13 Eu3 38.3(2) . . ?
O32 Eu13 O20 71.5(3) . . ?
O32 Eu13 O29 99.2(4) . . ?
O32 Eu13 H36 79.3 . . ?
O32 Eu13 O83 80.9(4) . . ?
O32 Eu13 O86 124.2(4) . . ?
O32 Eu13 C39 103.6(4) . . ?
O32 Eu13 C59 78.9(4) . . ?
O36 Eu13 Eu1 37.3(3) . . ?
O36 Eu13 Eu2 37.0(2) . . ?
O36 Eu13 Eu3 79.7(3) . . ?
O36 Eu13 O20 70.8(4) . . ?
O36 Eu13 O29 146.2(4) . . ?
O36 Eu13 O32 72.4(3) . . ?
O36 Eu13 H36 20.0 . . ?
O36 Eu13 O83 132.8(4) . . ?
O36 Eu13 O86 83.8(4) . . ?
O36 Eu13 C39 76.8(4) . . ?
O36 Eu13 C59 138.8(4) . . ?
O83 Eu13 Eu1 158.3(3) . . ?
O83 Eu13 Eu2 102.5(3) . . ?
O83 Eu13 Eu3 102.4(3) . . ?
O83 Eu13 O20 135.3(4) . . ?
O83 Eu13 O29 75.1(4) . . ?
O83 Eu13 H36 118.3 . . ?
O83 Eu13 O86 80.1(5) . . ?
O83 Eu13 C39 72.6(5) . . ?
O83 Eu13 C59 68.1(5) . . ?
O86 Eu13 Eu1 111.5(4) . . ?
O86 Eu13 Eu2 98.3(3) . . ?
O86 Eu13 Eu3 159.5(3) . . ?
O86 Eu13 O20 144.6(4) . . ?
O86 Eu13 O29 125.0(4) . . ?
O86 Eu13 H36 65.2 . . ?
O86 Eu13 C39 20.7(4) . . ?
O86 Eu13 C59 137.4(5) . . ?
C39 Eu13 Eu1 111.5(4) . . ?
C39 Eu13 Eu2 81.2(4) . . ?
C39 Eu13 Eu3 140.5(4) . . ?
C39 Eu13 H36 56.8 . . ?
C39 Eu13 C59 139.8(5) . . ?
C59 Eu13 Eu1 108.3(3) . . ?
C59 Eu13 Eu2 115.4(4) . . ?
C59 Eu13 Eu3 59.6(4) . . ?
C59 Eu13 H36 155.8 . . ?
Zn2 Zn1 Eu1 63.92(6) . . ?
N1 Zn1 Eu1 168.2(4) . . ?
N1 Zn1 Zn2 127.8(4) . . ?
O1 Zn1 Eu1 104.2(3) . . ?
O1 Zn1 Zn2 40.8(3) . . ?
O1 Zn1 N1 87.3(5) . . ?
O1 Zn1 O3 79.1(4) . . ?
O3 Zn1 Eu1 32.5(3) . . ?
O3 Zn1 Zn2 39.5(3) . . ?
O3 Zn1 N1 157.1(5) . . ?
O8 Zn1 Eu1 76.6(3) . . ?
O8 Zn1 Zn2 100.7(4) . . ?
O8 Zn1 N1 98.5(5) . . ?
O8 Zn1 O1 105.4(6) . . ?
O8 Zn1 O3 102.8(5) . . ?
O8 Zn1 O10 100.1(6) . . ?
O10 Zn1 Eu1 77.9(4) . . ?
O10 Zn1 Zn2 130.2(4) . . ?
O10 Zn1 N1 92.7(5) . . ?
O10 Zn1 O1 154.2(6) . . ?
O10 Zn1 O3 91.7(5) . . ?
Zn1 Zn2 Eu1 67.17(6) . . ?
O1 Zn2 Eu1 108.5(3) . . ?
O1 Zn2 Zn1 41.9(3) . . ?
O3 Zn2 Eu1 33.3(3) . . ?
O3 Zn2 Zn1 42.6(3) . . ?
O3 Zn2 O1 83.1(4) . . ?
O4 Zn2 Eu1 89.4(4) . . ?
O4 Zn2 Zn1 109.4(5) . . ?
O4 Zn2 O1 104.1(6) . . ?
O4 Zn2 O3 116.8(6) . . ?
O6 Zn2 Eu1 120.8(4) . . ?
O6 Zn2 Zn1 144.6(5) . . ?
O6 Zn2 O1 121.8(5) . . ?
O6 Zn2 O3 123.8(6) . . ?
O6 Zn2 O4 105.2(7) . . ?
O18 Zn3 Eu4 85.2(4) . . ?
O24 Zn3 Eu4 85.5(4) . . ?
O24 Zn3 O18 112.3(6) . . ?
O70 Zn3 Eu4 40.7(3) . . ?
O70 Zn3 O18 103.0(5) . . ?
O70 Zn3 O24 111.3(5) . . ?
O70 Zn3 O97 118.0(6) . . ?
O97 Zn3 Eu4 158.6(5) . . ?
O97 Zn3 O18 103.8(6) . . ?
O97 Zn3 O24 108.2(7) . . ?
O27 Zn4 O28 117.3(5) . . ?
O27 Zn4 O44 111.1(5) . . ?
O27 Zn4 O47 105.0(6) . . ?
O44 Zn4 O28 99.4(4) . . ?
O47 Zn4 O28 117.7(5) . . ?
O47 Zn4 O44 105.7(5) . . ?
O77 Zn5 O15 118.3(5) . . ?
O78 Zn5 O15 105.7(4) . . ?
O78 Zn5 O77 107.7(5) . . ?
O84 Zn5 O15 115.3(5) . . ?
O84 Zn5 O77 100.2(5) . . ?
O84 Zn5 O78 109.3(5) . . ?
Zn7 Zn6 Eu11 63.74(5) . . ?
N2 Zn6 Eu11 166.2(4) . . ?
N2 Zn6 Zn7 128.5(4) . . ?
O2 Zn6 Eu11 104.1(3) . . ?
O2 Zn6 Zn7 40.6(3) . . ?
O2 Zn6 N2 87.9(5) . . ?
O2 Zn6 O16 78.2(4) . . ?
O16 Zn6 Eu11 32.7(3) . . ?
O16 Zn6 Zn7 39.4(3) . . ?
O16 Zn6 N2 160.9(5) . . ?
O74 Zn6 Eu11 75.5(3) . . ?
O74 Zn6 Zn7 132.6(3) . . ?
O74 Zn6 N2 95.6(5) . . ?
O74 Zn6 O2 160.2(6) . . ?
O74 Zn6 O16 93.2(4) . . ?
O74 Zn6 O94 96.5(5) . . ?
O94 Zn6 Eu11 75.2(3) . . ?
O94 Zn6 Zn7 95.6(4) . . ?
O94 Zn6 N2 95.7(5) . . ?
O94 Zn6 O2 102.6(6) . . ?
O94 Zn6 O16 100.0(5) . . ?
Zn6 Zn7 Eu11 67.24(5) . . ?
O2 Zn7 Eu11 108.5(3) . . ?
O2 Zn7 Zn6 41.5(3) . . ?
O16 Zn7 Eu11 34.2(3) . . ?
O16 Zn7 Zn6 41.7(3) . . ?
O16 Zn7 O2 81.4(4) . . ?
O62 Zn7 Eu11 88.6(4) . . ?
O62 Zn7 Zn6 106.6(5) . . ?
O62 Zn7 O2 103.7(6) . . ?
O62 Zn7 O16 115.5(5) . . ?
O62 Zn7 O72 108.5(6) . . ?
O72 Zn7 Eu11 122.7(4) . . ?
O72 Zn7 Zn6 143.6(4) . . ?
O72 Zn7 O2 118.8(5) . . ?
O72 Zn7 O16 125.0(5) . . ?
O33 Zn8 O49 97.0(5) . . ?
O33 Zn8 O89 87.8(4) . . ?
O33 Zn8 O90 166.1(4) . . ?
O33 Zn8 O90 93.0(4) . 2_666 ?
O33 Zn8 O95 101.0(4) . . ?
O49 Zn8 O89 88.0(4) . . ?
O49 Zn8 O90 164.3(4) . 2_666 ?
O49 Zn8 O90 91.4(4) . . ?
O49 Zn8 O95 100.6(4) . . ?
O90 Zn8 O89 80.3(3) 2_666 . ?
O90 Zn8 O89 81.4(4) . . ?
O90 Zn8 O90 76.6(4) . 2_666 ?
O95 Zn8 O89 166.7(4) . . ?
O95 Zn8 O90 88.2(4) . . ?
O95 Zn8 O90 89.3(3) . 2_666 ?
Eu4 Zn9 Eu3 57.52(3) . . ?
Eu4 Zn9 Eu5 65.26(3) . . ?
Eu5 Zn9 Eu3 63.05(3) . . ?
O22 Zn9 Eu3 127.6(3) . . ?
O22 Zn9 Eu4 84.3(3) . . ?
O22 Zn9 Eu5 134.4(3) . . ?
O23 Zn9 Eu3 32.7(2) . . ?
O23 Zn9 Eu4 41.6(3) . . ?
O23 Zn9 Eu5 84.3(2) . . ?
O23 Zn9 O22 94.9(4) . . ?
O23 Zn9 O34 89.7(4) . . ?
O23 Zn9 O95 169.8(3) . . ?
O23 Zn9 O96 79.7(4) . . ?
O34 Zn9 Eu3 84.2(3) . . ?
O34 Zn9 Eu4 131.1(3) . . ?
O34 Zn9 Eu5 125.8(3) . . ?
O34 Zn9 O22 99.7(4) . . ?
O34 Zn9 O95 93.7(4) . . ?
O34 Zn9 O96 159.4(4) . . ?
O95 Zn9 Eu3 138.2(2) . . ?
O95 Zn9 Eu4 134.9(3) . . ?
O95 Zn9 Eu5 85.9(2) . . ?
O95 Zn9 O22 94.0(4) . . ?
O96 Zn9 Eu3 77.3(3) . . ?
O96 Zn9 Eu4 42.5(3) . . ?
O96 Zn9 Eu5 36.1(3) . . ?
O96 Zn9 O22 98.8(4) . . ?
O96 Zn9 O95 94.1(4) . . ?
Eu5 Zn10 Eu10 62.92(3) . . ?
Eu12 Zn10 Eu5 65.78(3) . . ?
Eu12 Zn10 Eu10 57.64(3) . . ?
O48 Zn10 Eu5 36.0(3) . . ?
O48 Zn10 Eu10 76.9(2) . . ?
O48 Zn10 Eu12 42.6(2) . . ?
O48 Zn10 O51 98.1(4) . . ?
O48 Zn10 O54 80.0(3) . . ?
O48 Zn10 O95 94.9(3) . . ?
O50 Zn10 Eu5 125.6(3) . . ?
O50 Zn10 Eu10 83.3(3) . . ?
O50 Zn10 Eu12 129.8(3) . . ?
O50 Zn10 O48 158.5(4) . . ?
O50 Zn10 O51 100.8(4) . . ?
O50 Zn10 O54 87.7(4) . . ?
O50 Zn10 O95 94.2(4) . . ?
O51 Zn10 Eu5 133.5(3) . . ?
O51 Zn10 Eu10 128.4(3) . . ?
O51 Zn10 Eu12 83.8(3) . . ?
O51 Zn10 O95 93.3(4) . . ?
O54 Zn10 Eu5 84.4(2) . . ?
O54 Zn10 Eu10 32.1(2) . . ?
O54 Zn10 Eu12 42.4(2) . . ?
O54 Zn10 O51 96.4(4) . . ?
O54 Zn10 O95 169.6(4) . . ?
O95 Zn10 Eu5 86.1(2) . . ?
O95 Zn10 Eu10 138.0(3) . . ?
O95 Zn10 Eu12 135.7(3) . . ?
O55 Zn11 Eu12 41.2(3) . . ?
O55 Zn11 O57 105.6(5) . . ?
O55 Zn11 O58 114.1(6) . . ?
O57 Zn11 Eu12 88.9(4) . . ?
O58 Zn11 Eu12 85.9(4) . . ?
O58 Zn11 O57 109.7(7) . . ?
O66 Zn11 Eu12 160.8(4) . . ?
O66 Zn11 O55 120.2(5) . . ?
O66 Zn11 O57 103.9(6) . . ?
O66 Zn11 O58 102.7(6) . . ?
O80 S1 O81 111.6(10) . . ?
O80 S1 O82 114.5(13) . . ?
O80 S1 C40 108.9(15) . . ?
O81 S1 C40 105.0(16) . . ?
O82 S1 O81 117.0(13) . . ?
O82 S1 C40 98.1(15) . . ?
C7 N1 Zn1 126.1(13) . . ?
C7 N1 C8 115.9(15) . . ?
C8 N1 Zn1 117.9(10) . . ?
C18 N2 Zn6 118.0(11) . . ?
C21 N2 Zn6 124.4(13) . . ?
C21 N2 C18 117.5(16) . . ?
Zn2 O1 Zn1 97.4(5) . . ?
C4 O1 Zn1 130.1(9) . . ?
C4 O1 Zn2 130.9(9) . . ?
Zn7 O2 Zn6 98.0(5) . . ?
C23 O2 Zn6 132.2(10) . . ?
C23 O2 Zn7 129.8(9) . . ?
Eu1 O3 H3 107.2 . . ?
Zn1 O3 Eu1 118.0(5) . . ?
Zn1 O3 H3 107.2 . . ?
Zn2 O3 Eu1 118.4(5) . . ?
Zn2 O3 Zn1 97.9(4) . . ?
Zn2 O3 H3 107.2 . . ?
C29 O4 Zn2 112.8(16) . . ?
C29 O5 Eu1 154.4(16) . . ?
C31 O6 Zn2 114.9(13) . . ?
C31 O7 Eu13 144.6(14) . . ?
C33 O8 Zn1 128.0(12) . . ?
C33 O9 Eu1 142.9(12) . . ?
C35 O10 Zn1 130.0(12) . . ?
C35 O11 Eu1 134.7(11) . . ?
C37 O12 Eu6 142.3(11) . . ?
Eu2 O13 Eu1 85.6(3) . . ?
C37 O13 Eu1 137.5(9) . . ?
C37 O13 Eu2 134.3(10) . . ?
Eu2 O14 Eu7 105.2(4) . . ?
Eu2 O14 H14 112.4 . . ?
Eu6 O14 Eu2 108.7(4) . . ?
Eu6 O14 Eu7 105.2(3) . . ?
Eu6 O14 H14 112.4 . . ?
Eu7 O14 H14 112.4 . . ?
C98 O15 Zn5 127.3(9) . . ?
Eu11 O16 H16 107.3 . . ?
Zn6 O16 Eu11 118.2(5) . . ?
Zn6 O16 H16 107.3 . . ?
Zn7 O16 Eu11 117.0(5) . . ?
Zn7 O16 Zn6 98.8(4) . . ?
Zn7 O16 H16 107.3 . . ?
C98 O17 Eu5 161.4(11) . . ?
C51 O18 Zn3 119.2(12) . . ?
C51 O19 Eu4 152.5(16) . . ?
Eu1 O20 Eu13 106.5(4) . . ?
Eu1 O20 H20 103.3 . . ?
Eu3 O20 Eu1 109.4(4) . . ?
Eu3 O20 Eu13 103.7(3) . . ?
Eu3 O20 H20 122.8 . . ?
Eu13 O20 H20 110.2 . . ?
C49 O21 Eu4 140.2(10) . . ?
C49 O22 Zn9 122.1(10) . . ?
Eu3 O23 Eu4 96.3(3) . . ?
Eu3 O23 H23 112.2 . . ?
Eu4 O23 H23 112.2 . . ?
Zn9 O23 Eu3 119.2(4) . . ?
Zn9 O23 Eu4 103.0(4) . . ?
Zn9 O23 H23 112.2 . . ?
C61 O24 Zn3 120.1(15) . . ?
C61 O25 Eu4 150.6(16) . . ?
C95 O26 Eu4 154.7(14) . . ?
C95 O27 Zn4 111.3(12) . . ?
C57 O28 Zn4 139.2(11) . . ?
C59 O29 Eu13 118.7(12) . . ?
C59 O30 Eu3 138.1(12) . . ?
Eu1 O31 Eu2 106.1(4) . . ?
Eu1 O31 Eu3 104.6(3) . . ?
Eu1 O31 H31 112.8 . . ?
Eu2 O31 Eu3 107.0(4) . . ?
Eu2 O31 H31 112.8 . . ?
Eu3 O31 H31 112.8 . . ?
Eu2 O32 H32 113.1 . . ?
Eu3 O32 Eu2 105.7(4) . . ?
Eu3 O32 H32 113.1 . . ?
Eu13 O32 Eu2 106.7(4) . . ?
Eu13 O32 Eu3 104.4(4) . . ?
Eu13 O32 H32 113.1 . . ?
C44 O33 Zn8 134.2(10) . . ?
C44 O34 Zn9 134.2(11) . . ?
Eu2 O35 Eu8 97.6(3) . . ?
Eu6 O35 Eu2 106.4(3) . . ?
Eu6 O35 Eu8 107.6(3) . . ?
C42 O35 Eu2 113.6(8) . . ?
C42 O35 Eu6 116.6(8) . . ?
C42 O35 Eu8 113.3(8) . . ?
Eu1 O36 Eu2 101.6(4) . . ?
Eu1 O36 H36 140.4 . . ?
Eu2 O36 H36 86.3 . . ?
Eu13 O36 Eu1 107.0(4) . . ?
Eu13 O36 Eu2 107.5(4) . . ?
Eu13 O36 H36 107.3 . . ?
Eu6 O37 Eu7 103.5(3) . . ?
Eu6 O37 H37 104.0 . . ?
Eu7 O37 H37 124.6 . . ?
Eu8 O37 Eu6 110.0(4) . . ?
Eu8 O37 Eu7 106.4(4) . . ?
Eu8 O37 H37 107.8 . . ?
C81 O38 Eu6 144.0(11) . . ?
Eu8 O39 Eu11 86.1(3) . . ?
C81 O39 Eu8 133.0(10) . . ?
C81 O39 Eu11 137.1(10) . . ?
Eu2 O40 Eu8 100.3(4) . . ?
Eu2 O40 H40 112.6 . . ?
Eu7 O40 Eu2 110.1(4) . . ?
Eu7 O40 Eu8 107.9(4) . . ?
Eu7 O40 H40 112.6 . . ?
Eu8 O40 H40 112.6 . . ?
Eu3 O41 Eu5 107.5(3) . . ?
C41 O41 Eu3 135.3(9) . . ?
C41 O41 Eu5 93.8(8) . . ?
Eu10 O42 Eu5 107.4(3) . . ?
C41 O42 Eu5 95.5(8) . . ?
C41 O42 Eu10 136.7(8) . . ?
Eu8 O43 Eu2 93.0(3) . . ?
C41 O43 Eu2 133.2(8) . . ?
C41 O43 Eu8 130.7(8) . . ?
Zn4 O44 Eu5 134.6(5) . . ?
C65 O44 Eu5 94.8(10) . . ?
C65 O44 Zn4 130.6(11) . . ?
C65 O45 Eu5 94.2(9) . . ?
C93 O46 Eu12 152.0(12) . . ?
C93 O47 Zn4 115.5(12) . . ?
Eu5 O48 Eu12 110.6(4) . . ?
Eu5 O48 H48 110.9 . . ?
Eu12 O48 H48 110.9 . . ?
Zn10 O48 Eu5 112.1(4) . . ?
Zn10 O48 Eu12 101.0(4) . . ?
Zn10 O48 H48 110.9 . . ?
C53 O49 Zn8 132.9(10) . . ?
C53 O50 Zn10 131.2(10) . . ?
C69 O51 Zn10 123.0(10) . . ?
C69 O52 Eu12 139.6(11) . . ?
Eu5 O53 Eu10 114.2(4) . . ?
Eu5 O53 Eu12 110.1(3) . . ?
Eu5 O53 H53 111.8 . . ?
Eu10 O53 Eu12 96.0(3) . . ?
Eu10 O53 H53 111.8 . . ?
Eu12 O53 H53 111.8 . . ?
Eu10 O54 Eu12 97.0(3) . . ?
Eu10 O54 H54 112.5 . . ?
Eu12 O54 H54 112.5 . . ?
Zn10 O54 Eu10 119.4(4) . . ?
Zn10 O54 Eu12 101.2(3) . . ?
Zn10 O54 H54 112.5 . . ?
Eu10 O55 Eu12 90.4(3) . . ?
Eu10 O55 H55 102.1 . . ?
Eu12 O55 H55 102.1 . . ?
Zn11 O55 Eu10 145.6(5) . . ?
Zn11 O55 Eu12 107.9(4) . . ?
Zn11 O55 H55 102.1 . . ?
C75 O56 Eu12 147.3(14) . . ?
C75 O57 Zn11 113.9(13) . . ?
C77 O58 Zn11 121.1(14) . . ?
C77 O59 Eu12 146.9(15) . . ?
Eu8 O60 Eu10 107.0(3) . . ?
Eu8 O60 H60 112.9 . . ?
Eu10 O60 H60 112.9 . . ?
Eu11 O60 Eu8 105.0(3) . . ?
Eu11 O60 Eu10 105.5(3) . . ?
Eu11 O60 H60 112.9 . . ?
C85 O61 Eu11 151.7(13) . . ?
C85 O62 Zn7 114.9(13) . . ?
Eu9 O63 H63 113.0 . . ?
Eu10 O63 Eu9 103.3(3) . . ?
Eu10 O63 Eu11 107.3(3) . . ?
Eu10 O63 H63 113.0 . . ?
Eu11 O63 Eu9 106.5(4) . . ?
Eu11 O63 H63 113.0 . . ?
C79 O64 Eu9 121.1(11) . . ?
C87 O66 Zn11 115.8(13) . . ?
C79 O67 Eu10 136.2(11) . . ?
C46 O68 Eu6 122.3(12) . . ?
C46 O69 Eu7 140.2(13) . . ?
Eu3 O70 Eu4 91.1(3) . . ?
Eu3 O70 H70 102.3 . . ?
Eu4 O70 H70 102.3 . . ?
Zn3 O70 Eu3 144.1(5) . . ?
Zn3 O70 Eu4 108.6(4) . . ?
Zn3 O70 H70 102.3 . . ?
C83 O71 Eu9 150.8(13) . . ?
C83 O72 Zn7 112.7(12) . . ?
C91 O73 Eu11 133.7(11) . . ?
C91 O74 Zn6 135.9(12) . . ?
Eu8 O75 H75 112.7 . . ?
Eu9 O75 Eu8 106.8(3) . . ?
Eu9 O75 Eu11 107.7(4) . . ?
Eu9 O75 H75 132.0 . . ?
Eu11 O75 Eu8 101.7(3) . . ?
Eu11 O75 H75 90.2 . . ?
C67 O76 Eu9 146.8(12) . . ?
C67 O77 Zn5 112.7(10) . . ?
Zn5 O78 Eu7 140.1(5) . . ?
C73 O78 Eu7 86.9(11) . . ?
C73 O78 Zn5 133.0(12) . . ?
C73 O79 Eu7 98.1(11) . . ?
S1 O80 Eu6 143.3(10) . . ?
C63 O83 Eu13 146.6(12) . . ?
C63 O84 Zn5 113.5(11) . . ?
C39 O85 Eu7 154.8(13) . . ?
C39 O86 Eu13 116.8(13) . . ?
Eu7 O87 Eu9 137.4(4) . . ?
C71 O87 Eu7 147.2(11) . . ?
C71 O87 Eu9 75.4(10) . . ?
C71 O88 Eu9 113.2(10) . . ?
C57 O89 Zn8 139.3(10) 2_666 . ?
Zn8 O90 Zn8 103.4(4) . 2_666 ?
Zn8 O90 H90 128.3 2_666 . ?
Zn8 O90 H90 128.3 . . ?
Eu8 O91 H91 113.3 . . ?
Eu9 O91 Eu8 105.9(4) . . ?
Eu9 O91 Eu10 103.4(3) . . ?
Eu9 O91 H91 113.3 . . ?
Eu10 O91 Eu8 106.8(3) . . ?
Eu10 O91 H91 113.3 . . ?
Eu3 O92 Eu4 97.0(3) . . ?
Eu3 O92 Eu5 113.1(4) . . ?
Eu3 O92 H92 112.0 . . ?
Eu4 O92 Eu5 109.7(4) . . ?
Eu4 O92 H92 112.0 . . ?
Eu5 O92 H92 112.0 . . ?
C89 O93 Eu11 141.7(12) . . ?
C89 O94 Zn6 127.1(12) . . ?
Zn8 O95 H95 100.0 . . ?
Zn9 O95 Zn8 113.9(4) . . ?
Zn9 O95 Zn10 123.2(4) . . ?
Zn9 O95 H95 100.0 . . ?
Zn10 O95 Zn8 114.0(4) . . ?
Zn10 O95 H95 100.0 . . ?
Eu4 O96 H96 111.2 . . ?
Eu5 O96 Eu4 109.4(4) . . ?
Eu5 O96 H96 111.2 . . ?
Zn9 O96 Eu4 101.4(4) . . ?
Zn9 O96 Eu5 112.2(4) . . ?
Zn9 O96 H96 111.2 . . ?
Zn3 O97 H97A 109.8 . . ?
Zn3 O97 H97B 110.7 . . ?
H97A O97 H97B 110.0 . . ?
Eu6 O98 H98A 109.2 . . ?
Eu6 O98 H98B 110.2 . . ?
H98A O98 H98B 109.4 . . ?
H99A O99 H99B 109.5 . . ?
C2 C1 Cl1 118.6(7) . . ?
C2 C1 C6 120.0 . . ?
C6 C1 Cl1 121.4(7) . . ?
C1 C2 H2 120.0 . . ?
C3 C2 C1 120.0 . . ?
C3 C2 H2 120.0 . . ?
C2 C3 H3A 120.0 . . ?
C2 C3 C4 120.0 . . ?
C4 C3 H3A 120.0 . . ?
O1 C4 C3 119.0(9) . . ?
O1 C4 C5 121.0(10) . . ?
C5 C4 C3 120.0 . . ?
C4 C5 C7 125.8(10) . . ?
C6 C5 C4 120.0 . . ?
C6 C5 C7 113.9(10) . . ?
C1 C6 H6 120.0 . . ?
C5 C6 C1 120.0 . . ?
C5 C6 H6 120.0 . . ?
N1 C7 C5 126.1(16) . . ?
N1 C7 H7 116.9 . . ?
C5 C7 H7 116.9 . . ?
C9 C8 N1 116.4(18) . . ?
C9 C8 C12 123.4(19) . 2_666 ?
C12 C8 N1 119.9(17) 2_666 . ?
C8 C9 H9 121.0 . . ?
C8 C9 C10 118(2) . . ?
C10 C9 H9 121.0 . . ?
C9 C10 C11 117.5(18) . . ?
C9 C10 C14 122.6(18) . 2_666 ?
C14 C10 C11 119.8(19) 2_666 . ?
F1 C11 F2 101.1(14) . . ?
F1 C11 C10 115.7(16) . . ?
F2 C11 C10 110.5(16) . . ?
F3 C11 F1 110.9(17) . . ?
F3 C11 F2 104.0(15) . . ?
F3 C11 C10 113.3(16) . . ?
C8 C12 H12 123.4 2_666 . ?
C13 C12 C8 113(2) . 2_666 ?
C13 C12 H12 123.4 . . ?
C12 C13 H13 117.2 . . ?
C12 C13 C14 126(2) . . ?
C14 C13 H13 117.2 . . ?
C10 C14 C13 116.4(19) 2_666 . ?
C10 C14 C15 128(2) 2_666 . ?
C13 C14 C15 115.7(19) . . ?
C16 C15 C14 130(2) . . ?
C16 C15 C20 114.7(19) . . ?
C20 C15 C14 115(2) . . ?
C15 C16 C17 127(2) . . ?
C15 C16 C96 118.1(19) . . ?
C17 C16 C96 115.0(19) . . ?
C16 C17 H17 122.5 . . ?
C18 C17 C16 115(2) . . ?
C18 C17 H17 122.5 . . ?
C17 C18 N2 119(2) . . ?
C17 C18 C19 125(2) . . ?
C19 C18 N2 115.4(18) . . ?
C18 C19 H19 121.7 . . ?
C18 C19 C20 116.6(19) . . ?
C20 C19 H19 121.7 . . ?
C15 C20 C19 122(2) . . ?
C15 C20 H20A 119.2 . . ?
C19 C20 H20A 119.2 . . ?
N2 C21 H21 116.1 . . ?
N2 C21 C22 127.9(17) . . ?
C22 C21 H21 116.1 . . ?
C23 C22 C21 126.8(10) . . ?
C23 C22 C27 120.0 . . ?
C27 C22 C21 113.2(10) . . ?
O2 C23 C22 120.7(10) . . ?
O2 C23 C24 119.3(10) . . ?
C24 C23 C22 120.0 . . ?
C23 C24 H24 120.0 . . ?
C23 C24 C25 120.0 . . ?
C25 C24 H24 120.0 . . ?
C24 C25 H25 120.0 . . ?
C26 C25 C24 120.0 . . ?
C26 C25 H25 120.0 . . ?
C25 C26 Cl2 117.5(7) . . ?
C25 C26 C27 120.0 . . ?
C27 C26 Cl2 122.4(7) . . ?
C22 C27 H27 120.0 . . ?
C26 C27 C22 120.0 . . ?
C26 C27 H27 120.0 . . ?
H28A C28 H28B 109.5 . . ?
H28A C28 H28C 109.5 . . ?
H28B C28 H28C 109.5 . . ?
C29 C28 H28A 109.5 . . ?
C29 C28 H28B 109.5 . . ?
C29 C28 H28C 109.5 . . ?
O4 C29 O5 130(3) . . ?
O4 C29 C28 118(2) . . ?
O5 C29 C28 112(2) . . ?
H30A C30 H30B 109.5 . . ?
H30A C30 H30C 109.5 . . ?
H30B C30 H30C 109.5 . . ?
C31 C30 H30A 109.5 . . ?
C31 C30 H30B 109.5 . . ?
C31 C30 H30C 109.5 . . ?
O6 C31 C30 120.6(19) . . ?
O7 C31 O6 117(2) . . ?
O7 C31 C30 122(2) . . ?
H32A C32 H32B 109.5 . . ?
H32A C32 H32C 109.5 . . ?
H32B C32 H32C 109.5 . . ?
C33 C32 H32A 109.5 . . ?
C33 C32 H32B 109.5 . . ?
C33 C32 H32C 109.5 . . ?
O8 C33 O9 126.0(18) . . ?
O8 C33 C32 119.5(16) . . ?
O9 C33 C32 113.8(16) . . ?
H34A C34 H34B 109.5 . . ?
H34A C34 H34C 109.5 . . ?
H34B C34 H34C 109.5 . . ?
C35 C34 H34A 116.9 . . ?
C35 C34 H34B 110.9 . . ?
C35 C34 H34C 100.1 . . ?
O10 C35 O11 131.1(16) . . ?
O10 C35 C34 111.7(15) . . ?
O11 C35 C34 117.2(15) . . ?
H36A C36 H36B 109.5 . . ?
H36A C36 H36C 109.5 . . ?
H36B C36 H36C 109.5 . . ?
C37 C36 H36A 109.5 . . ?
C37 C36 H36B 109.5 . . ?
C37 C36 H36C 109.5 . . ?
O12 C37 O13 120.1(14) . . ?
O12 C37 C36 117.9(16) . . ?
O13 C37 C36 122.0(16) . . ?
H38A C38 H38B 109.5 . . ?
H38A C38 H38C 109.5 . . ?
H38B C38 H38C 109.5 . . ?
C39 C38 H38A 109.5 . . ?
C39 C38 H38B 109.5 . . ?
C39 C38 H38C 109.5 . . ?
O85 C39 Eu13 85.3(11) . . ?
O85 C39 C38 115.6(17) . . ?
O86 C39 Eu13 42.5(10) . . ?
O86 C39 O85 127.6(19) . . ?
O86 C39 C38 116.8(17) . . ?
C38 C39 Eu13 158.8(13) . . ?
F7 C40 S1 117(3) . . ?
F7 C40 F8 104(2) . . ?
F7 C40 F9 105(2) . . ?
F8 C40 S1 112(2) . . ?
F9 C40 S1 118(3) . . ?
F9 C40 F8 99(2) . . ?
O41 C41 Eu5 58.7(7) . . ?
O42 C41 Eu5 58.0(7) . . ?
O42 C41 O41 114.6(13) . . ?
O43 C41 Eu5 162.5(9) . . ?
O43 C41 O41 121.2(12) . . ?
O43 C41 O42 124.1(12) . . ?
Eu2 C42 H42A 84.3 . . ?
Eu2 C42 H42B 150.6 . . ?
Eu2 C42 H42C 88.8 . . ?
Eu8 C42 Eu2 65.8(2) . . ?
Eu8 C42 H42A 83.4 . . ?
Eu8 C42 H42B 89.5 . . ?
Eu8 C42 H42C 150.7 . . ?
O35 C42 Eu2 41.4(5) . . ?
O35 C42 Eu8 41.6(5) . . ?
O35 C42 H42A 109.5 . . ?
O35 C42 H42B 109.5 . . ?
O35 C42 H42C 109.5 . . ?
H42A C42 H42B 109.5 . . ?
H42A C42 H42C 109.5 . . ?
H42B C42 H42C 109.5 . . ?
H43A C43 H43B 109.5 . . ?
H43A C43 H43C 109.5 . . ?
H43B C43 H43C 109.5 . . ?
C44 C43 H43A 109.5 . . ?
C44 C43 H43B 109.5 . . ?
C44 C43 H43C 109.5 . . ?
O33 C44 O34 122.8(16) . . ?
O33 C44 C43 118.2(14) . . ?
O34 C44 C43 118.9(15) . . ?
H45A C45 H45B 109.5 . . ?
H45A C45 H45C 109.5 . . ?
H45B C45 H45C 109.5 . . ?
C46 C45 H45A 109.5 . . ?
C46 C45 H45B 109.5 . . ?
C46 C45 H45C 109.5 . . ?
Eu7 C46 Eu6 69.1(4) . . ?
O68 C46 Eu6 37.0(8) . . ?
O68 C46 Eu7 103.4(11) . . ?
O68 C46 C45 111.8(18) . . ?
O69 C46 Eu6 90.4(12) . . ?
O69 C46 Eu7 25.5(9) . . ?
O69 C46 O68 126.9(18) . . ?
O69 C46 C45 121(2) . . ?
C45 C46 Eu6 148.5(15) . . ?
C45 C46 Eu7 140.9(15) . . ?
H48A C48 H48B 109.5 . . ?
H48A C48 H48C 109.5 . . ?
H48B C48 H48C 109.5 . . ?
C49 C48 H48A 109.5 . . ?
C49 C48 H48B 109.5 . . ?
C49 C48 H48C 109.5 . . ?
O21 C49 O22 127.2(16) . . ?
O21 C49 C48 118.1(15) . . ?
O22 C49 C48 114.2(15) . . ?
H50A C50 H50B 109.5 . . ?
H50A C50 H50C 109.5 . . ?
H50B C50 H50C 109.5 . . ?
C51 C50 H50A 109.5 . . ?
C51 C50 H50B 109.5 . . ?
C51 C50 H50C 109.5 . . ?
O18 C51 C50 115.0(19) . . ?
O19 C51 O18 124.6(19) . . ?
O19 C51 C50 120(2) . . ?
H52A C52 H52B 109.5 . . ?
H52A C52 H52C 109.5 . . ?
H52B C52 H52C 109.5 . . ?
C53 C52 H52A 109.5 . . ?
C53 C52 H52B 109.5 . . ?
C53 C52 H52C 109.5 . . ?
O49 C53 C52 114.8(14) . . ?
O50 C53 O49 125.0(14) . . ?
O50 C53 C52 120.2(14) . . ?
H56A C56 H56B 109.5 . . ?
H56A C56 H56C 109.5 . . ?
H56B C56 H56C 109.5 . . ?
C57 C56 H56A 109.5 . . ?
C57 C56 H56B 109.5 . . ?
C57 C56 H56C 109.5 . . ?
O28 C57 O89 121.9(16) . 2_666 ?
O28 C57 C56 118.4(15) . . ?
O89 C57 C56 118.5(14) 2_666 . ?
H58A C58 H58B 109.5 . . ?
H58A C58 H58C 109.5 . . ?
H58B C58 H58C 109.5 . . ?
C59 C58 H58A 109.5 . . ?
C59 C58 H58B 109.5 . . ?
C59 C58 H58C 109.5 . . ?
O29 C59 Eu13 40.6(9) . . ?
O29 C59 O30 124.0(17) . . ?
O29 C59 C58 116.3(17) . . ?
O30 C59 Eu13 89.4(11) . . ?
O30 C59 C58 118.9(18) . . ?
C58 C59 Eu13 149.2(14) . . ?
H60A C60 H60B 109.5 . . ?
H60A C60 H60C 109.5 . . ?
H60B C60 H60C 109.5 . . ?
C61 C60 H60A 109.5 . . ?
C61 C60 H60B 109.5 . . ?
C61 C60 H60C 109.5 . . ?
O24 C61 C60 110(2) . . ?
O25 C61 O24 124(2) . . ?
O25 C61 C60 124(3) . . ?
H62A C62 H62B 109.5 . . ?
H62A C62 H62C 109.5 . . ?
H62B C62 H62C 109.5 . . ?
C63 C62 H62A 109.5 . . ?
C63 C62 H62B 109.5 . . ?
C63 C62 H62C 109.5 . . ?
O83 C63 C62 122.4(17) . . ?
O84 C63 O83 119.6(17) . . ?
O84 C63 C62 117.8(16) . . ?
H64A C64 H64B 109.5 . . ?
H64A C64 H64C 109.5 . . ?
H64B C64 H64C 109.5 . . ?
C65 C64 H64A 109.5 . . ?
C65 C64 H64B 109.5 . . ?
C65 C64 H64C 109.5 . . ?
O44 C65 Eu5 58.2(8) . . ?
O44 C65 C64 120.2(16) . . ?
O45 C65 Eu5 59.1(8) . . ?
O45 C65 O44 117.2(14) . . ?
O45 C65 C64 122.1(15) . . ?
C64 C65 Eu5 176.0(12) . . ?
H66A C66 H66B 109.5 . . ?
H66A C66 H66C 109.5 . . ?
H66B C66 H66C 109.5 . . ?
C67 C66 H66A 109.5 . . ?
C67 C66 H66B 109.5 . . ?
C67 C66 H66C 109.5 . . ?
O76 C67 O77 121.7(16) . . ?
O76 C67 C66 120.2(16) . . ?
O77 C67 C66 118.1(15) . . ?
H68A C68 H68B 109.5 . . ?
H68A C68 H68C 109.5 . . ?
H68B C68 H68C 109.5 . . ?
C69 C68 H68A 109.5 . . ?
C69 C68 H68B 109.5 . . ?
C69 C68 H68C 109.5 . . ?
O51 C69 C68 114.2(15) . . ?
O52 C69 O51 127.5(16) . . ?
O52 C69 C68 118.3(15) . . ?
H70A C70 H70B 109.5 . . ?
H70A C70 H70C 109.5 . . ?
H70B C70 H70C 109.5 . . ?
C71 C70 H70A 109.5 . . ?
C71 C70 H70B 109.5 . . ?
C71 C70 H70C 109.5 . . ?
O87 C71 Eu9 80.7(10) . . ?
O87 C71 C70 115.6(15) . . ?
O88 C71 Eu9 44.5(8) . . ?
O88 C71 O87 125.2(16) . . ?
O88 C71 C70 118.9(15) . . ?
C70 C71 Eu9 163.2(11) . . ?
H72A C72 H72B 109.5 . . ?
H72A C72 H72C 109.5 . . ?
H72B C72 H72C 109.5 . . ?
C73 C72 H72A 109.5 . . ?
C73 C72 H72B 109.5 . . ?
C73 C72 H72C 109.5 . . ?
O78 C73 Eu7 66.1(9) . . ?
O78 C73 C72 114.5(18) . . ?
O79 C73 Eu7 55.3(9) . . ?
O79 C73 O78 121.3(17) . . ?
O79 C73 C72 124.2(17) . . ?
C72 C73 Eu7 175.1(13) . . ?
H74A C74 H74B 109.5 . . ?
H74A C74 H74C 109.5 . . ?
H74B C74 H74C 109.5 . . ?
C75 C74 H74A 109.5 . . ?
C75 C74 H74B 109.5 . . ?
C75 C74 H74C 109.5 . . ?
O56 C75 O57 129(2) . . ?
O56 C75 C74 117(2) . . ?
O57 C75 C74 114.3(19) . . ?
H76A C76 H76B 109.5 . . ?
H76A C76 H76C 109.5 . . ?
H76B C76 H76C 109.5 . . ?
C77 C76 H76A 109.5 . . ?
C77 C76 H76B 109.5 . . ?
C77 C76 H76C 109.5 . . ?
O58 C77 O59 128(2) . . ?
O58 C77 C76 118.4(18) . . ?
O59 C77 C76 113(2) . . ?
H78A C78 H78B 109.5 . . ?
H78A C78 H78C 109.5 . . ?
H78B C78 H78C 109.5 . . ?
C79 C78 H78A 109.5 . . ?
C79 C78 H78B 109.5 . . ?
C79 C78 H78C 109.5 . . ?
O64 C79 Eu9 38.7(8) . . ?
O64 C79 O67 124.9(15) . . ?
O64 C79 C78 117.5(15) . . ?
O67 C79 Eu9 90.1(10) . . ?
O67 C79 C78 116.9(15) . . ?
C78 C79 Eu9 151.9(12) . . ?
H80A C80 H80B 109.5 . . ?
H80A C80 H80C 109.5 . . ?
H80B C80 H80C 109.5 . . ?
C81 C80 H80A 109.5 . . ?
C81 C80 H80B 109.5 . . ?
C81 C80 H80C 109.5 . . ?
O38 C81 O39 121.8(15) . . ?
O38 C81 C80 117.1(16) . . ?
O39 C81 C80 120.9(16) . . ?
H82A C82 H82B 109.5 . . ?
H82A C82 H82C 109.5 . . ?
H82B C82 H82C 109.5 . . ?
C83 C82 H82A 109.5 . . ?
C83 C82 H82B 109.5 . . ?
C83 C82 H82C 109.5 . . ?
O71 C83 C82 115.8(18) . . ?
O72 C83 O71 122.2(19) . . ?
O72 C83 C82 121.6(18) . . ?
H84A C84 H84B 109.5 . . ?
H84A C84 H84C 109.5 . . ?
H84B C84 H84C 109.5 . . ?
C85 C84 H84A 109.5 . . ?
C85 C84 H84B 109.5 . . ?
C85 C84 H84C 109.5 . . ?
O61 C85 C84 115.6(18) . . ?
O62 C85 O61 127.9(19) . . ?
O62 C85 C84 116.3(18) . . ?
H86A C86 H86B 109.5 . . ?
H86A C86 H86C 109.5 . . ?
H86B C86 H86C 109.5 . . ?
C87 C86 H86A 109.5 . . ?
C87 C86 H86B 109.5 . . ?
C87 C86 H86C 109.5 . . ?
O65 C87 C86 116(2) . . ?
O66 C87 O65 124.7(16) . . ?
O66 C87 C86 118(2) . . ?
H88A C88 H88B 109.5 . . ?
H88A C88 H88C 109.5 . . ?
H88B C88 H88C 109.5 . . ?
C89 C88 H88A 109.5 . . ?
C89 C88 H88B 109.5 . . ?
C89 C88 H88C 109.5 . . ?
O93 C89 O94 119.3(18) . . ?
O93 C89 C88 121.4(18) . . ?
O94 C89 C88 119.2(17) . . ?
H90A C90 H90B 114.4 . . ?
H90A C90 H90C 112.9 . . ?
H90B C90 H90C 108.1 . . ?
C91 C90 H90A 117.4 . . ?
C91 C90 H90B 102.3 . . ?
C91 C90 H90C 100.2 . . ?
O73 C91 C90 118.0(15) . . ?
O74 C91 O73 125.5(17) . . ?
O74 C91 C90 116.5(17) . . ?
H92A C92 H92B 109.5 . . ?
H92A C92 H92C 109.5 . . ?
H92B C92 H92C 109.5 . . ?
C93 C92 H92A 109.5 . . ?
C93 C92 H92B 109.5 . . ?
C93 C92 H92C 109.5 . . ?
O46 C93 O47 121.6(18) . . ?
O46 C93 C92 118.4(18) . . ?
O47 C93 C92 120.0(18) . . ?
H94A C94 H94B 109.5 . . ?
H94A C94 H94C 109.5 . . ?
H94B C94 H94C 109.5 . . ?
C95 C94 H94A 109.5 . . ?
C95 C94 H94B 109.5 . . ?
C95 C94 H94C 109.5 . . ?
O26 C95 O27 121.8(19) . . ?
O26 C95 C94 121(2) . . ?
O27 C95 C94 117(2) . . ?
F4 C96 F5 99.0(16) . . ?
F4 C96 C16 115.6(19) . . ?
F5 C96 C16 108.9(17) . . ?
F6 C96 F4 112.3(18) . . ?
F6 C96 F5 105.6(18) . . ?
F6 C96 C16 113.9(18) . . ?
H97C C97 H97D 109.5 . . ?
H97C C97 H97E 109.5 . . ?
H97D C97 H97E 109.5 . . ?
C98 C97 H97C 109.5 . . ?
C98 C97 H97D 109.5 . . ?
C98 C97 H97E 109.5 . . ?
O15 C98 C97 120.6(13) . . ?
O17 C98 O15 119.8(14) . . ?
O17 C98 C97 119.2(15) . . ?

loop_
_geom_bond_atom_site_label_1
_geom_bond_atom_site_label_2
_geom_bond_distance
_geom_bond_site_symmetry_2
_geom_bond_publ_flag
Eu1 Eu2 3.6519(9) . ?
Eu1 Eu3 3.6941(10) . ?
Eu1 Eu13 3.7214(10) . ?
Eu1 Zn2 3.629(2) . ?
Eu1 O3 2.264(10) . ?
Eu1 O5 2.271(14) . ?
Eu1 O9 2.251(10) . ?
Eu1 O11 2.412(12) . ?
Eu1 O13 2.990(10) . ?
Eu1 O20 2.272(10) . ?
Eu1 H20 2.6782 . ?
Eu1 O31 2.284(9) . ?
Eu1 O36 2.356(10) . ?
Eu2 Eu7 3.7181(10) . ?
Eu2 Eu8 3.5469(9) . ?
Eu2 O13 2.339(9) . ?
Eu2 O14 2.321(9) . ?
Eu2 O31 2.287(9) . ?
Eu2 O32 2.378(9) . ?
Eu2 O35 2.357(9) . ?
Eu2 O36 2.357(10) . ?
Eu2 H36 2.4925 . ?
Eu2 O40 2.289(8) . ?
Eu2 O43 2.447(9) . ?
Eu2 C42 3.268(13) . ?
Eu3 Eu4 3.4610(11) . ?
Eu3 Eu13 3.6401(11) . ?
Eu3 O20 2.255(9) . ?
Eu3 O23 2.323(9) . ?
Eu3 O30 2.300(10) . ?
Eu3 O31 2.384(9) . ?
Eu3 O32 2.332(10) . ?
Eu3 O41 2.337(9) . ?
Eu3 O70 2.372(9) . ?
Eu3 O92 2.302(10) . ?
Eu4 Eu5 3.7922(9) . ?
Eu4 Zn3 3.599(2) . ?
Eu4 Zn9 3.4100(17) . ?
Eu4 O19 2.296(11) . ?
Eu4 O21 2.313(11) . ?
Eu4 O23 2.323(9) . ?
Eu4 O25 2.333(12) . ?
Eu4 O26 2.269(13) . ?
Eu4 O70 2.475(10) . ?
Eu4 O92 2.318(9) . ?
Eu4 O96 2.348(9) . ?
Eu5 Zn10 3.6065(17) . ?
Eu5 O17 2.420(10) . ?
Eu5 O41 2.445(9) . ?
Eu5 O42 2.435(8) . ?
Eu5 O44 2.429(10) . ?
Eu5 O45 2.450(10) . ?
Eu5 O48 2.288(9) . ?
Eu5 O53 2.280(8) . ?
Eu5 O92 2.318(9) . ?
Eu5 O96 2.300(9) . ?
Eu5 C41 2.856(15) . ?
Eu5 C65 2.847(17) . ?
Eu6 Eu7 3.6750(11) . ?
Eu6 Eu8 3.7597(10) . ?
Eu6 O12 2.271(12) . ?
Eu6 O14 2.268(10) . ?
Eu6 O35 2.303(9) . ?
Eu6 O37 2.324(9) . ?
Eu6 H37 2.7409 . ?
Eu6 O38 2.263(12) . ?
Eu6 O68 2.312(13) . ?
Eu6 O80 2.488(14) . ?
Eu6 O98 2.361(12) . ?
Eu6 C46 3.25(2) . ?
Eu7 Eu8 3.7011(10) . ?
Eu7 O14 2.357(9) . ?
Eu7 O37 2.357(10) . ?
Eu7 O40 2.246(9) . ?
Eu7 O69 2.178(12) . ?
Eu7 O78 2.582(11) . ?
Eu7 O79 2.342(11) . ?
Eu7 O85 2.306(12) . ?
Eu7 O87 2.278(10) . ?
Eu7 C46 3.23(2) . ?
Eu7 C73 2.820(19) . ?
Eu8 Eu11 3.6174(9) . ?
Eu8 O35 2.357(9) . ?
Eu8 O37 2.265(9) . ?
Eu8 H37 2.7393 . ?
Eu8 O39 2.335(9) . ?
Eu8 O40 2.332(9) . ?
Eu8 O43 2.444(9) . ?
Eu8 O60 2.297(9) . ?
Eu8 O75 2.333(9) . ?
Eu8 O91 2.356(9) . ?
Eu8 C42 3.262(13) . ?
Eu9 Eu10 3.6309(9) . ?
Eu9 O63 2.350(9) . ?
Eu9 O64 2.260(10) . ?
Eu9 O71 2.291(10) . ?
Eu9 O75 2.296(9) . ?
Eu9 O76 2.268(11) . ?
Eu9 O87 3.065(11) . ?
Eu9 O88 2.290(10) . ?
Eu9 O91 2.300(9) . ?
Eu9 C71 3.005(18) . ?
Eu9 C79 3.098(18) . ?
Eu10 Eu11 3.6964(9) . ?
Eu10 Eu12 3.4659(9) . ?
Eu10 Zn10 3.7592(16) . ?
Eu10 O42 2.338(8) . ?
Eu10 O53 2.300(9) . ?
Eu10 O54 2.292(8) . ?
Eu10 O55 2.408(9) . ?
Eu10 O60 2.379(9) . ?
Eu10 O63 2.279(8) . ?
Eu10 O67 2.296(10) . ?
Eu10 O91 2.327(9) . ?
Eu11 Zn6 3.721(2) . ?
Eu11 Zn7 3.619(2) . ?
Eu11 O16 2.281(10) . ?
Eu11 O39 2.927(10) . ?
Eu11 O60 2.263(8) . ?
Eu11 O61 2.249(11) . ?
Eu11 O63 2.311(9) . ?
Eu11 O73 2.353(11) . ?
Eu11 O75 2.331(9) . ?
Eu11 H75 2.5263 . ?
Eu11 O93 2.270(11) . ?
Eu12 Zn10 3.4006(17) . ?
Eu12 Zn11 3.580(2) . ?
Eu12 O46 2.270(11) . ?
Eu12 O48 2.344(9) . ?
Eu12 O52 2.305(10) . ?
Eu12 O53 2.365(9) . ?
Eu12 O54 2.335(9) . ?
Eu12 O55 2.478(9) . ?
Eu12 O56 2.285(10) . ?
Eu12 O59 2.346(11) . ?
Eu13 O7 2.267(11) . ?
Eu13 O20 2.372(10) . ?
Eu13 O29 2.303(12) . ?
Eu13 O32 2.275(9) . ?
Eu13 O36 2.274(10) . ?
Eu13 H36 2.7284 . ?
Eu13 O83 2.278(12) . ?
Eu13 O86 2.290(13) . ?
Eu13 C39 3.02(2) . ?
Eu13 C59 3.10(2) . ?
Zn1 Zn2 3.046(3) . ?
Zn1 N1 2.097(14) . ?
Zn1 O1 2.049(11) . ?
Zn1 O3 2.080(10) . ?
Zn1 O8 1.991(13) . ?
Zn1 O10 2.005(13) . ?
Zn2 O1 2.006(12) . ?
Zn2 O3 1.957(10) . ?
Zn2 O4 1.946(16) . ?
Zn2 O6 1.913(14) . ?
Zn3 O18 1.993(14) . ?
Zn3 O24 1.987(14) . ?
Zn3 O70 1.940(9) . ?
Zn3 O97 1.984(14) . ?
Zn4 O27 1.917(12) . ?
Zn4 O28 1.998(10) . ?
Zn4 O44 1.993(10) . ?
Zn4 O47 1.943(12) . ?
Zn5 O15 2.005(10) . ?
Zn5 O77 1.962(11) . ?
Zn5 O78 1.944(12) . ?
Zn5 O84 1.938(11) . ?
Zn6 Zn7 3.046(3) . ?
Zn6 N2 2.123(13) . ?
Zn6 O2 2.037(11) . ?
Zn6 O16 2.053(10) . ?
Zn6 O74 1.968(11) . ?
Zn6 O94 2.003(14) . ?
Zn7 O2 2.000(12) . ?
Zn7 O16 1.958(10) . ?
Zn7 O62 1.921(14) . ?
Zn7 O72 1.945(13) . ?
Zn8 O33 1.989(11) . ?
Zn8 O49 2.012(10) . ?
Zn8 O89 2.286(10) . ?
Zn8 O90 2.179(9) 2_666 ?
Zn8 O90 2.160(10) . ?
Zn8 O95 2.113(9) . ?
Zn9 O22 2.083(10) . ?
Zn9 O23 2.027(9) . ?
Zn9 O34 2.028(11) . ?
Zn9 O95 2.068(9) . ?
Zn9 O96 2.053(9) . ?
Zn10 O48 2.058(9) . ?
Zn10 O50 2.050(10) . ?
Zn10 O51 2.067(10) . ?
Zn10 O54 2.060(8) . ?
Zn10 O95 2.071(8) . ?
Zn11 O55 1.933(9) . ?
Zn11 O57 1.950(14) . ?
Zn11 O58 1.945(15) . ?
Zn11 O66 1.921(13) . ?
Cl1 C1 1.708(9) . ?
Cl2 C26 1.734(9) . ?
S1 O80 1.435(16) . ?
S1 O81 1.54(2) . ?
S1 O82 1.512(19) . ?
S1 C40 1.65(2) . ?
F1 C11 1.352(18) . ?
F2 C11 1.391(18) . ?
F3 C11 1.309(18) . ?
F4 C96 1.351(18) . ?
F5 C96 1.43(2) . ?
F6 C96 1.264(19) . ?
F7 C40 1.40(3) . ?
F8 C40 1.48(3) . ?
F9 C40 1.41(3) . ?
N1 C7 1.306(19) . ?
N1 C8 1.52(2) . ?
N2 C18 1.42(2) . ?
N2 C21 1.293(19) . ?
O1 C4 1.348(12) . ?
O2 C23 1.343(12) . ?
O3 H3 0.9800 . ?
O4 C29 1.21(3) . ?
O5 C29 1.28(3) . ?
O6 C31 1.36(2) . ?
O7 C31 1.26(2) . ?
O8 C33 1.235(19) . ?
O9 C33 1.237(18) . ?
O10 C35 1.211(18) . ?
O11 C35 1.222(18) . ?
O12 C37 1.270(18) . ?
O13 C37 1.321(18) . ?
O14 H14 0.9800 . ?
O15 C98 1.251(16) . ?
O16 H16 0.9800 . ?
O17 C98 1.234(16) . ?
O18 C51 1.24(2) . ?
O19 C51 1.19(2) . ?
O20 H20 0.9874 . ?
O21 C49 1.230(17) . ?
O22 C49 1.268(18) . ?
O23 H23 0.9800 . ?
O24 C61 1.28(3) . ?
O25 C61 1.21(2) . ?
O26 C95 1.21(2) . ?
O27 C95 1.32(2) . ?
O28 C57 1.236(17) . ?
O29 C59 1.25(2) . ?
O30 C59 1.30(2) . ?
O31 H31 0.9800 . ?
O32 H32 0.9800 . ?
O33 C44 1.256(17) . ?
O34 C44 1.265(17) . ?
O35 C42 1.509(9) . ?
O36 H36 0.9761 . ?
O37 H37 0.9969 . ?
O38 C81 1.267(19) . ?
O39 C81 1.293(18) . ?
O40 H40 0.9800 . ?
O41 C41 1.325(14) . ?
O42 C41 1.280(15) . ?
O43 C41 1.246(15) . ?
O44 C65 1.298(17) . ?
O45 C65 1.282(18) . ?
O46 C93 1.252(19) . ?
O47 C93 1.25(2) . ?
O48 H48 0.9800 . ?
O49 C53 1.268(16) . ?
O50 C53 1.227(16) . ?
O51 C69 1.278(18) . ?
O52 C69 1.218(18) . ?
O53 H53 0.9800 . ?
O54 H54 0.9800 . ?
O55 H55 0.9800 . ?
O56 C75 1.25(2) . ?
O57 C75 1.28(2) . ?
O58 C77 1.21(2) . ?
O59 C77 1.23(2) . ?
O60 H60 0.9800 . ?
O61 C85 1.29(2) . ?
O62 C85 1.21(2) . ?
O63 H63 0.9800 . ?
O64 C79 1.252(18) . ?
O65 C87 1.25(2) . ?
O66 C87 1.25(2) . ?
O67 C79 1.320(18) . ?
O68 C46 1.36(2) . ?
O69 C46 1.24(2) . ?
O70 H70 0.9800 . ?
O71 C83 1.294(19) . ?
O72 C83 1.24(2) . ?
O73 C91 1.263(19) . ?
O74 C91 1.239(19) . ?
O75 H75 0.9680 . ?
O76 C67 1.253(18) . ?
O77 C67 1.279(19) . ?
O78 C73 1.281(19) . ?
O79 C73 1.28(2) . ?
O83 C63 1.29(2) . ?
O84 C63 1.28(2) . ?
O85 C39 1.227(19) . ?
O86 C39 1.20(2) . ?
O87 C71 1.258(18) . ?
O88 C71 1.244(18) . ?
O89 C57 1.247(18) 2_666 ?
O90 Zn8 2.179(9) 2_666 ?
O90 H90 0.9300 . ?
O91 H91 0.9800 . ?
O92 H92 0.9800 . ?
O93 C89 1.256(19) . ?
O94 C89 1.36(2) . ?
O95 H95 0.9800 . ?
O96 H96 0.9800 . ?
O97 H97A 0.8499 . ?
O97 H97B 0.9595 . ?
O98 H98A 0.9602 . ?
O98 H98B 0.9608 . ?
O99 H99A 0.8504 . ?
O99 H99B 0.8498 . ?
C1 C2 1.3900 . ?
C1 C6 1.3900 . ?
C2 H2 0.9300 . ?
C2 C3 1.3900 . ?
C3 H3A 0.9300 . ?
C3 C4 1.3900 . ?
C4 C5 1.3900 . ?
C5 C6 1.3900 . ?
C5 C7 1.47(2) . ?
C6 H6 0.9300 . ?
C7 H7 0.9300 . ?
C8 C9 1.36(2) . ?
C8 C12 1.46(3) 2_666 ?
C9 H9 0.9300 . ?
C9 C10 1.38(2) . ?
C10 C11 1.484(19) . ?
C10 C14 1.38(3) 2_666 ?
C12 C8 1.46(3) 2_666 ?
C12 H12 0.9300 . ?
C12 C13 1.36(3) . ?
C13 H13 0.9300 . ?
C13 C14 1.40(3) . ?
C14 C10 1.38(3) 2_666 ?
C14 C15 1.47(3) . ?
C15 C16 1.37(3) . ?
C15 C20 1.43(3) . ?
C16 C17 1.43(3) . ?
C16 C96 1.56(3) . ?
C17 H17 0.9300 . ?
C17 C18 1.35(3) . ?
C18 C19 1.40(3) . ?
C19 H19 0.9300 . ?
C19 C20 1.46(3) . ?
C20 H20A 0.9300 . ?
C21 H21 0.9300 . ?
C21 C22 1.45(2) . ?
C22 C23 1.3900 . ?
C22 C27 1.3900 . ?
C23 C24 1.3900 . ?
C24 H24 0.9300 . ?
C24 C25 1.3900 . ?
C25 H25 0.9300 . ?
C25 C26 1.3900 . ?
C26 C27 1.3900 . ?
C27 H27 0.9300 . ?
C28 H28A 0.9600 . ?
C28 H28B 0.9600 . ?
C28 H28C 0.9600 . ?
C28 C29 1.51(2) . ?
C30 H30A 0.9600 . ?
C30 H30B 0.9600 . ?
C30 H30C 0.9600 . ?
C30 C31 1.51(3) . ?
C32 H32A 0.9600 . ?
C32 H32B 0.9600 . ?
C32 H32C 0.9600 . ?
C32 C33 1.49(2) . ?
C34 H34A 0.9601 . ?
C34 H34B 0.9599 . ?
C34 H34C 0.9601 . ?
C34 C35 1.549(9) . ?
C36 H36A 0.9600 . ?
C36 H36B 0.9600 . ?
C36 H36C 0.9600 . ?
C36 C37 1.43(2) . ?
C38 H38A 0.9600 . ?
C38 H38B 0.9600 . ?
C38 H38C 0.9600 . ?
C38 C39 1.57(2) . ?
C42 H42A 0.9600 . ?
C42 H42B 0.9600 . ?
C42 H42C 0.9600 . ?
C43 H43A 0.9600 . ?
C43 H43B 0.9600 . ?
C43 H43C 0.9600 . ?
C43 C44 1.50(2) . ?
C45 H45A 0.9600 . ?
C45 H45B 0.9600 . ?
C45 H45C 0.9600 . ?
C45 C46 1.61(2) . ?
C48 H48A 0.9600 . ?
C48 H48B 0.9600 . ?
C48 H48C 0.9600 . ?
C48 C49 1.55(2) . ?
C50 H50A 0.9600 . ?
C50 H50B 0.9600 . ?
C50 H50C 0.9600 . ?
C50 C51 1.49(2) . ?
C52 H52A 0.9600 . ?
C52 H52B 0.9600 . ?
C52 H52C 0.9600 . ?
C52 C53 1.48(2) . ?
C56 H56A 0.9600 . ?
C56 H56B 0.9600 . ?
C56 H56C 0.9600 . ?
C56 C57 1.52(2) . ?
C57 O89 1.247(18) 2_666 ?
C58 H58A 0.9600 . ?
C58 H58B 0.9600 . ?
C58 H58C 0.9600 . ?
C58 C59 1.52(2) . ?
C60 H60A 0.9600 . ?
C60 H60B 0.9600 . ?
C60 H60C 0.9600 . ?
C60 C61 1.46(3) . ?
C62 H62A 0.9600 . ?
C62 H62B 0.9600 . ?
C62 H62C 0.9600 . ?
C62 C63 1.52(2) . ?
C64 H64A 0.9600 . ?
C64 H64B 0.9600 . ?
C64 H64C 0.9600 . ?
C64 C65 1.46(2) . ?
C66 H66A 0.9600 . ?
C66 H66B 0.9600 . ?
C66 H66C 0.9600 . ?
C66 C67 1.50(2) . ?
C68 H68A 0.9600 . ?
C68 H68B 0.9600 . ?
C68 H68C 0.9600 . ?
C68 C69 1.59(2) . ?
C70 H70A 0.9600 . ?
C70 H70B 0.9600 . ?
C70 H70C 0.9600 . ?
C70 C71 1.56(2) . ?
C72 H72A 0.9600 . ?
C72 H72B 0.9600 . ?
C72 H72C 0.9600 . ?
C72 C73 1.48(2) . ?
C74 H74A 0.9600 . ?
C74 H74B 0.9600 . ?
C74 H74C 0.9600 . ?
C74 C75 1.45(3) . ?
C76 H76A 0.9600 . ?
C76 H76B 0.9600 . ?
C76 H76C 0.9600 . ?
C76 C77 1.55(3) . ?
C78 H78A 0.9600 . ?
C78 H78B 0.9600 . ?
C78 H78C 0.9600 . ?
C78 C79 1.52(2) . ?
C80 H80A 0.9600 . ?
C80 H80B 0.9600 . ?
C80 H80C 0.9600 . ?
C80 C81 1.48(2) . ?
C82 H82A 0.9600 . ?
C82 H82B 0.9600 . ?
C82 H82C 0.9600 . ?
C82 C83 1.46(3) . ?
C84 H84A 0.9600 . ?
C84 H84B 0.9600 . ?
C84 H84C 0.9600 . ?
C84 C85 1.57(2) . ?
C86 H86A 0.9600 . ?
C86 H86B 0.9600 . ?
C86 H86C 0.9600 . ?
C86 C87 1.549(10) . ?
C88 H88A 0.9600 . ?
C88 H88B 0.9600 . ?
C88 H88C 0.9600 . ?
C88 C89 1.50(2) . ?
C90 H90A 0.9043 . ?
C90 H90B 0.9601 . ?
C90 H90C 0.9763 . ?
C90 C91 1.52(2) . ?
C92 H92A 0.9600 . ?
C92 H92B 0.9600 . ?
C92 H92C 0.9600 . ?
C92 C93 1.48(2) . ?
C94 H94A 0.9600 . ?
C94 H94B 0.9600 . ?
C94 H94C 0.9600 . ?
C94 C95 1.50(3) . ?
C97 H97C 0.9600 . ?
C97 H97D 0.9600 . ?
C97 H97E 0.9600 . ?
C97 C98 1.472(19) . ?

loop_
_geom_torsion_atom_site_label_1
_geom_torsion_atom_site_label_2
_geom_torsion_atom_site_label_3
_geom_torsion_atom_site_label_4
_geom_torsion
_geom_torsion_site_symmetry_1
_geom_torsion_site_symmetry_2
_geom_torsion_site_symmetry_3
_geom_torsion_site_symmetry_4
_geom_torsion_publ_flag
Eu1 O5 C29 O4 -5(8) . . . . ?
Eu1 O5 C29 C28 170(3) . . . . ?
Eu1 O9 C33 O8 18(4) . . . . ?
Eu1 O9 C33 C32 -171.8(15) . . . . ?
Eu1 O11 C35 O10 26(3) . . . . ?
Eu1 O11 C35 C34 -156.7(12) . . . . ?
Eu1 O13 C37 O12 -160.2(11) . . . . ?
Eu1 O13 C37 C36 20(3) . . . . ?
Eu2 O13 C37 O12 -5(3) . . . . ?
Eu2 O13 C37 C36 175.1(12) . . . . ?
Eu2 O35 C42 Eu8 110.2(8) . . . . ?
Eu2 O43 C41 Eu5 73(3) . . . . ?
Eu2 O43 C41 O41 -11.4(19) . . . . ?
Eu2 O43 C41 O42 164.0(8) . . . . ?
Eu3 O30 C59 Eu13 37.0(16) . . . . ?
Eu3 O30 C59 O29 14(3) . . . . ?
Eu3 O30 C59 C58 -155.8(12) . . . . ?
Eu3 O41 C41 Eu5 -119.7(10) . . . . ?
Eu3 O41 C41 O42 -135.9(10) . . . . ?
Eu3 O41 C41 O43 39.8(18) . . . . ?
Eu4 O19 C51 O18 28(6) . . . . ?
Eu4 O19 C51 C50 -156(2) . . . . ?
Eu4 O21 C49 O22 14(3) . . . . ?
Eu4 O21 C49 C48 -174.7(12) . . . . ?
Eu4 O25 C61 O24 14(6) . . . . ?
Eu4 O25 C61 C60 179.9(18) . . . . ?
Eu4 O26 C95 O27 152(2) . . . . ?
Eu4 O26 C95 C94 -23(6) . . . . ?
Eu5 O17 C98 O15 176(2) . . . . ?
Eu5 O17 C98 C97 -11(4) . . . . ?
Eu5 O41 C41 O42 -16.2(11) . . . . ?
Eu5 O41 C41 O43 159.5(11) . . . . ?
Eu5 O42 C41 O41 16.3(11) . . . . ?
Eu5 O42 C41 O43 -159.3(12) . . . . ?
Eu5 O44 C65 O45 3.4(15) . . . . ?
Eu5 O44 C65 C64 175.7(14) . . . . ?
Eu5 O45 C65 O44 -3.4(15) . . . . ?
Eu5 O45 C65 C64 -175.6(15) . . . . ?
Eu6 O12 C37 O13 16(3) . . . . ?
Eu6 O12 C37 C36 -164.5(13) . . . . ?
Eu6 O35 C42 Eu2 124.2(9) . . . . ?
Eu6 O35 C42 Eu8 -125.6(9) . . . . ?
Eu6 O38 C81 O39 -1(3) . . . . ?
Eu6 O38 C81 C80 174.3(13) . . . . ?
Eu6 O68 C46 Eu7 -22.3(16) . . . . ?
Eu6 O68 C46 O69 -11(3) . . . . ?
Eu6 O68 C46 C45 175.1(12) . . . . ?
Eu7 O69 C46 Eu6 -33(2) . . . . ?
Eu7 O69 C46 O68 -26(4) . . . . ?
Eu7 O69 C46 C45 147.4(16) . . . . ?
Eu7 O78 C73 O79 4.1(16) . . . . ?
Eu7 O78 C73 C72 -174.7(14) . . . . ?
Eu7 O79 C73 O78 -4.6(18) . . . . ?
Eu7 O79 C73 C72 174.1(15) . . . . ?
Eu7 O85 C39 Eu13 170(3) . . . . ?
Eu7 O85 C39 O86 174.4(17) . . . . ?
Eu7 O85 C39 C38 -6(4) . . . . ?
Eu7 O87 C71 Eu9 -177.4(18) . . . . ?
Eu7 O87 C71 O88 -179.6(12) . . . . ?
Eu7 O87 C71 C70 6(3) . . . . ?
Eu8 O35 C42 Eu2 -110.2(8) . . . . ?
Eu8 O39 C81 O38 3(3) . . . . ?
Eu8 O39 C81 C80 -172.0(11) . . . . ?
Eu8 O43 C41 Eu5 -81(3) . . . . ?
Eu8 O43 C41 O41 -165.6(8) . . . . ?
Eu8 O43 C41 O42 9.7(19) . . . . ?
Eu9 O64 C79 O67 -30(2) . . . . ?
Eu9 O64 C79 C78 160.2(12) . . . . ?
Eu9 O71 C83 O72 -178.4(14) . . . . ?
Eu9 O71 C83 C82 -5(4) . . . . ?
Eu9 O76 C67 O77 173.5(12) . . . . ?
Eu9 O76 C67 C66 -8(3) . . . . ?
Eu9 O87 C71 O88 -2.2(17) . . . . ?
Eu9 O87 C71 C70 -176.2(16) . . . . ?
Eu9 O88 C71 O87 3(2) . . . . ?
Eu9 O88 C71 C70 177.0(12) . . . . ?
Eu10 O42 C41 Eu5 122.7(11) . . . . ?
Eu10 O42 C41 O41 139.0(9) . . . . ?
Eu10 O42 C41 O43 -37(2) . . . . ?
Eu10 O67 C79 Eu9 -37.2(14) . . . . ?
Eu10 O67 C79 O64 -19(3) . . . . ?
Eu10 O67 C79 C78 151.0(12) . . . . ?
Eu11 O39 C81 O38 153.1(12) . . . . ?
Eu11 O39 C81 C80 -22(2) . . . . ?
Eu11 O61 C85 O62 32(4) . . . . ?
Eu11 O61 C85 C84 -143(2) . . . . ?
Eu11 O73 C91 O74 -33(3) . . . . ?
Eu11 O73 C91 C90 148.4(13) . . . . ?
Eu11 O93 C89 O94 -23(3) . . . . ?
Eu11 O93 C89 C88 160.9(14) . . . . ?
Eu12 O46 C93 O47 -145.2(18) . . . . ?
Eu12 O46 C93 C92 37(4) . . . . ?
Eu12 O52 C69 O51 -7(3) . . . . ?
Eu12 O52 C69 C68 175.6(10) . . . . ?
Eu12 O56 C75 O57 -38(5) . . . . ?
Eu12 O56 C75 C74 151.3(19) . . . . ?
Eu12 O59 C77 O58 0(5) . . . . ?
Eu12 O59 C77 C76 -175.9(15) . . . . ?
Eu13 O7 C31 O6 -179.9(13) . . . . ?
Eu13 O7 C31 C30 -1(5) . . . . ?
Eu13 O29 C59 O30 36(2) . . . . ?
Eu13 O29 C59 C58 -153.4(12) . . . . ?
Eu13 O83 C63 O84 -156.5(16) . . . . ?
Eu13 O83 C63 C62 19(4) . . . . ?
Eu13 O86 C39 O85 -7(3) . . . . ?
Eu13 O86 C39 C38 173.8(12) . . . . ?
Zn1 N1 C7 C5 -1(3) . . . . ?
Zn1 N1 C8 C9 48(2) . . . . ?
Zn1 N1 C8 C12 -137.4(15) . . . 2_666 ?
Zn1 O1 C4 C3 158.8(9) . . . . ?
Zn1 O1 C4 C5 -23.6(18) . . . . ?
Zn1 O8 C33 O9 16(3) . . . . ?
Zn1 O8 C33 C32 -153.9(14) . . . . ?
Zn1 O10 C35 O11 -24(3) . . . . ?
Zn1 O10 C35 C34 159.2(13) . . . . ?
Zn2 O1 C4 C3 -2.7(18) . . . . ?
Zn2 O1 C4 C5 174.9(8) . . . . ?
Zn2 O4 C29 O5 -5(5) . . . . ?
Zn2 O4 C29 C28 -180(2) . . . . ?
Zn2 O6 C31 O7 1(3) . . . . ?
Zn2 O6 C31 C30 -177.9(19) . . . . ?
Zn3 O18 C51 O19 -6(4) . . . . ?
Zn3 O18 C51 C50 178.3(16) . . . . ?
Zn3 O24 C61 O25 -18(4) . . . . ?
Zn3 O24 C61 C60 174.6(16) . . . . ?
Zn4 O27 C95 O26 -4(3) . . . . ?
Zn4 O27 C95 C94 171.7(19) . . . . ?
Zn4 O28 C57 O89 -177.5(10) . . . 2_666 ?
Zn4 O28 C57 C56 -10(2) . . . . ?
Zn4 O44 C65 Eu5 178.7(13) . . . . ?
Zn4 O44 C65 O45 -177.9(10) . . . . ?
Zn4 O44 C65 C64 -6(2) . . . . ?
Zn4 O47 C93 O46 10(2) . . . . ?
Zn4 O47 C93 C92 -172.3(13) . . . . ?
Zn5 O15 C98 O17 178.5(10) . . . . ?
Zn5 O15 C98 C97 6(2) . . . . ?
Zn5 O77 C67 O76 8(2) . . . . ?
Zn5 O77 C67 C66 -170.2(12) . . . . ?
Zn5 O78 C73 Eu7 -178.4(13) . . . . ?
Zn5 O78 C73 O79 -174.3(11) . . . . ?
Zn5 O78 C73 C72 7(2) . . . . ?
Zn5 O84 C63 O83 -15(2) . . . . ?
Zn5 O84 C63 C62 168.7(13) . . . . ?
Zn6 N2 C18 C17 -53(2) . . . . ?
Zn6 N2 C18 C19 124.0(16) . . . . ?
Zn6 N2 C21 C22 -2(3) . . . . ?
Zn6 O2 C23 C22 -6(2) . . . . ?
Zn6 O2 C23 C24 174.8(10) . . . . ?
Zn6 O74 C91 O73 10(4) . . . . ?
Zn6 O74 C91 C90 -171.0(13) . . . . ?
Zn6 O94 C89 O93 -29(3) . . . . ?
Zn6 O94 C89 C88 147.5(15) . . . . ?
Zn7 O2 C23 C22 177.9(9) . . . . ?
Zn7 O2 C23 C24 -1.2(19) . . . . ?
Zn7 O62 C85 O61 -11(3) . . . . ?
Zn7 O62 C85 C84 163.9(14) . . . . ?
Zn7 O72 C83 O71 -10(3) . . . . ?
Zn7 O72 C83 C82 177.5(17) . . . . ?
Zn8 O33 C44 O34 5(3) . . . . ?
Zn8 O33 C44 C43 -176.1(11) . . . . ?
Zn8 O49 C53 O50 -9(3) . . . . ?
Zn8 O49 C53 C52 168.0(10) . . . . ?
Zn9 O22 C49 O21 -11(3) . . . . ?
Zn9 O22 C49 C48 177.4(11) . . . . ?
Zn9 O34 C44 O33 31(2) . . . . ?
Zn9 O34 C44 C43 -148.1(12) . . . . ?
Zn10 O50 C53 O49 -32(2) . . . . ?
Zn10 O50 C53 C52 151.2(12) . . . . ?
Zn10 O51 C69 O52 4(2) . . . . ?
Zn10 O51 C69 C68 -178.4(10) . . . . ?
Zn11 O57 C75 O56 8(4) . . . . ?
Zn11 O57 C75 C74 179.2(18) . . . . ?
Zn11 O58 C77 O59 -5(4) . . . . ?
Zn11 O58 C77 C76 170.8(15) . . . . ?
Zn11 O66 C87 O65 -7(3) . . . . ?
Zn11 O66 C87 C86 -177.8(14) . . . . ?
Cl1 C1 C2 C3 178.7(10) . . . . ?
Cl1 C1 C6 C5 -178.7(11) . . . . ?
Cl2 C26 C27 C22 176.2(11) . . . . ?
N1 C8 C9 C10 179.7(17) . . . . ?
N2 C18 C19 C20 -177.3(16) . . . . ?
N2 C21 C22 C23 0(3) . . . . ?
N2 C21 C22 C27 -177.0(18) . . . . ?
O1 C4 C5 C6 -177.6(13) . . . . ?
O1 C4 C5 C7 8.2(16) . . . . ?
O2 C23 C24 C25 179.1(14) . . . . ?
O80 S1 C40 F7 174(2) . . . . ?
O80 S1 C40 F8 54(3) . . . . ?
O80 S1 C40 F9 -59(3) . . . . ?
O81 S1 O80 Eu6 -32(2) . . . . ?
O81 S1 C40 F7 54(3) . . . . ?
O81 S1 C40 F8 -65(2) . . . . ?
O81 S1 C40 F9 -179(2) . . . . ?
O82 S1 O80 Eu6 104.3(19) . . . . ?
O82 S1 C40 F7 -67(3) . . . . ?
O82 S1 C40 F8 174(2) . . . . ?
O82 S1 C40 F9 60(3) . . . . ?
C1 C2 C3 C4 0.0 . . . . ?
C2 C1 C6 C5 0.0 . . . . ?
C2 C3 C4 O1 177.6(13) . . . . ?
C2 C3 C4 C5 0.0 . . . . ?
C3 C4 C5 C6 0.0 . . . . ?
C3 C4 C5 C7 -174.2(15) . . . . ?
C4 C5 C6 C1 0.0 . . . . ?
C4 C5 C7 N1 4(3) . . . . ?
C6 C1 C2 C3 0.0 . . . . ?
C6 C5 C7 N1 -170.3(16) . . . . ?
C7 N1 C8 C9 -128.7(19) . . . . ?
C7 N1 C8 C12 46(3) . . . 2_666 ?
C7 C5 C6 C1 174.9(14) . . . . ?
C8 N1 C7 C5 174.9(17) . . . . ?
C8 C9 C10 C11 176.8(18) . . . . ?
C8 C9 C10 C14 -5(3) . . . 2_666 ?
C8 C12 C13 C14 -8(3) 2_666 . . . ?
C9 C10 C11 F1 135.3(19) . . . . ?
C9 C10 C11 F2 -111(2) . . . . ?
C9 C10 C11 F3 6(3) . . . . ?
C10 C14 C15 C16 87(4) 2_666 . . . ?
C10 C14 C15 C20 -89(3) 2_666 . . . ?
C12 C8 C9 C10 5(3) 2_666 . . . ?
C12 C13 C14 C10 8(3) . . . 2_666 ?
C12 C13 C14 C15 -176(2) . . . . ?
C13 C14 C15 C16 -89(3) . . . . ?
C13 C14 C15 C20 95(2) . . . . ?
C14 C10 C11 F1 -43(3) 2_666 . . . ?
C14 C10 C11 F2 71(2) 2_666 . . . ?
C14 C10 C11 F3 -173(2) 2_666 . . . ?
C14 C15 C16 C17 -176(2) . . . . ?
C14 C15 C16 C96 4(4) . . . . ?
C14 C15 C20 C19 175.4(19) . . . . ?
C15 C16 C17 C18 1(3) . . . . ?
C15 C16 C96 F4 -50(3) . . . . ?
C15 C16 C96 F5 60(3) . . . . ?
C15 C16 C96 F6 178(2) . . . . ?
C16 C15 C20 C19 -1(3) . . . . ?
C16 C17 C18 N2 175.9(17) . . . . ?
C16 C17 C18 C19 -1(3) . . . . ?
C17 C16 C96 F4 131(2) . . . . ?
C17 C16 C96 F5 -119(2) . . . . ?
C17 C16 C96 F6 -2(3) . . . . ?
C17 C18 C19 C20 0(3) . . . . ?
C18 N2 C21 C22 177.1(19) . . . . ?
C18 C19 C20 C15 1(3) . . . . ?
C20 C15 C16 C17 0(3) . . . . ?
C20 C15 C16 C96 -179.9(18) . . . . ?
C21 N2 C18 C17 128(2) . . . . ?
C21 N2 C18 C19 -55(3) . . . . ?
C21 C22 C23 O2 3.7(18) . . . . ?
C21 C22 C23 C24 -177.2(17) . . . . ?
C21 C22 C27 C26 177.6(15) . . . . ?
C22 C23 C24 C25 0.0 . . . . ?
C23 C22 C27 C26 0.0 . . . . ?
C23 C24 C25 C26 0.0 . . . . ?
C24 C25 C26 Cl2 -176.4(10) . . . . ?
C24 C25 C26 C27 0.0 . . . . ?
C25 C26 C27 C22 0.0 . . . . ?
C27 C22 C23 O2 -179.1(14) . . . . ?
C27 C22 C23 C24 0.0 . . . . ?
C40 S1 O80 Eu6 -147.1(19) . . . . ?
C96 C16 C17 C18 -178.9(18) . . . . ?

loop_
_smtbx_masks_void_nr
_smtbx_masks_void_average_x
_smtbx_masks_void_average_y
_smtbx_masks_void_average_z
_smtbx_masks_void_volume
_smtbx_masks_void_count_electrons
_smtbx_masks_void_content
1 -0.318 -0.240 -0.029 3460.9 177.6 ?
